data_4319009
loop_
_publ_author_name
'Kazuaki Yamanari'
'Rie Ito'
'Shiori Yamamoto'
'Takumi Konno'
'Akira Fuyuhiro'
'Kousuke Fujioka'
'Ryuichi Arakawa'

_publ_section_title
;
 Cyclic Tetramers Composed of Rhodium(III), Iridium(III), or Ruthenium(II)
 Half-Sandwich and 6-Purinethiones
;
_journal_name_full 'Inorganic Chemistry'
_journal_page_first 6824
_journal_page_last 6830
_journal_paper_doi 10.1021/ic020449o
_journal_volume 41
_journal_year 2002
_chemical_formula_moiety 'C70 H102 F6 N16 O14 S6 Rh4 '
_chemical_formula_sum 'C70 H102 F6 N16 O14 Rh4 S6'
_chemical_formula_weight 2109.65
_space_group_IT_number 86
_symmetry_cell_setting tetragonal
_symmetry_Int_Tables_number 86
_symmetry_space_group_name_Hall '-P 4bc'
_symmetry_space_group_name_H-M 'P 42/n :2'
_cell_angle_alpha 90
_cell_angle_beta 90
_cell_angle_gamma 90
_cell_formula_units_Z 4
_cell_length_a 21.3823(3)
_cell_length_b 21.3823(3)
_cell_length_c 20.1766(3)
_cell_measurement_reflns_used 128984
_cell_measurement_temperature 296.2
_cell_measurement_theta_max 27.5
_cell_measurement_theta_min 1.3
_cell_volume 9224.8(2)
_computing_cell_refinement PROCESS-AUTO
_computing_data_collection PROCESS-AUTO
_computing_data_reduction 'teXsan Ver. 1.10'
_computing_publication_material 'teXsan Ver. 1.10'
_computing_structure_refinement SHELXL93
_computing_structure_solution SAPI91
_diffrn_measurement_device_type 'Rigaku RAXIS-RAPID Imaging Plate'
_diffrn_measurement_method \w
_diffrn_radiation_type 'Mo K\a'
_diffrn_radiation_wavelength 0.7107
_diffrn_reflns_av_R_equivalents 0.019
_diffrn_reflns_limit_h_max 27
_diffrn_reflns_limit_h_min -27
_diffrn_reflns_limit_k_max 27
_diffrn_reflns_limit_k_min -27
_diffrn_reflns_limit_l_max 26
_diffrn_reflns_limit_l_min -26
_diffrn_reflns_number 54348
_diffrn_reflns_theta_max 27.49
_exptl_absorpt_coefficient_mu 0.913
_exptl_absorpt_correction_T_max 0.760
_exptl_absorpt_correction_T_min 0.527
_exptl_absorpt_correction_type multi-scan
_exptl_absorpt_process_details '(Higashi, 1995)'
_exptl_crystal_colour red
_exptl_crystal_density_diffrn 1.519
_exptl_crystal_density_method 'not measured'
_exptl_crystal_description block
_exptl_crystal_size_max 0.400
_exptl_crystal_size_mid 0.400
_exptl_crystal_size_min 0.300
_refine_diff_density_max 1.16
_refine_diff_density_min -0.56
_refine_ls_extinction_coef 0.0000
_refine_ls_extinction_expression Fc^*^=kFc[1+0.001xFc^2^\l^3^/sin(2\q)]^-1/4^
_refine_ls_extinction_method SHELXL
_refine_ls_goodness_of_fit_ref 0.849
_refine_ls_hydrogen_treatment noref
_refine_ls_number_parameters 424
_refine_ls_number_reflns 6669
_refine_ls_R_factor_gt 0.0466
_refine_ls_shift/su_max 0.0280
_refine_ls_structure_factor_coef Fsqd
_refine_ls_weighting_details 'w = 1/[\s^2^(Fo^2^) + (0.1000P)^2^+0.0000P] where P=(Fo^2^+2Fc^2^)/3'
_refine_ls_weighting_scheme calc
_refine_ls_wR_factor_ref 0.1445
_reflns_number_gt 6669
_reflns_number_total 10583
_reflns_threshold_expression >2.0sigma(I)
_cod_data_source_file ic020449o_2.cif
_cod_data_source_block '[Rh4(Cp*)4(H0.5put)4](CF3SO3)2'
_cod_original_sg_symbol_H-M 'P 42/n'
_cod_original_formula_sum 'C70 H102 F6 N16 O14 S6 Rh4 '
_cod_database_code 4319009

loop_
_symmetry_equiv_pos_as_xyz
x,y,z
1/2-x,1/2-y,z
-y,1/2+x,1/2+z
1/2+y,-x,1/2+z
-x,-y,-z
1/2+x,1/2+y,-z
y,1/2-x,1/2-z
1/2-y,x,1/2-z

loop_
_atom_site_label
_atom_site_type_symbol
_atom_site_fract_x
_atom_site_fract_y
_atom_site_fract_z
_atom_site_U_iso_or_equiv
_atom_site_adp_type
_atom_site_occupancy
_atom_site_calc_flag
_atom_site_refinement_flags
_atom_site_disorder_assembly
_atom_site_disorder_group
Rh(1) Rh 0.23265(1) 0.04655(1) 0.29413(2) 0.0420(1) Uani 1.00 d . . .
Rh(2) Rh 0.44420(1) 0.19085(2) 0.70361(2) 0.0423(1) Uani 1.00 d . . .
S(1) S 0.22160(5) 0.10101(6) 0.40032(5) 0.0515(3) Uani 1.00 d . . .
S(2) S 0.39564(5) 0.22214(6) 0.59921(5) 0.0508(3) Uani 1.00 d . . .
S(11) S 0.7495 0.2057 0.7563 0.1037 Uiso 0.30 d P . .
S(12) S 0.7489 0.2045 0.7206 0.0894 Uiso 0.20 d P . .
S(21) S 0.4057 0.0527 0.0426 0.1444 Uiso 0.25 d P . .
S(22) S 0.3873 0.0141 0.0080 0.1787 Uiso 0.25 d P . .
F(1) F 0.6886 0.1920 0.7477 0.1264 Uiso 0.30 d P . .
F(2) F 0.7883 0.1888 0.7948 0.1564 Uiso 0.30 d P . .
F(3) F 0.7752 0.1902 0.6775 0.1402 Uiso 0.30 d P . .
F(4) F 0.7110 0.1964 0.8065 0.1838 Uiso 0.20 d P . .
F(5) F 0.6944 0.1955 0.6952 0.1246 Uiso 0.20 d P . .
F(6) F 0.7955 0.1819 0.7400 0.1479 Uiso 0.20 d P . .
F(21) F 0.4132 0.0397 0.1074 0.1640 Uiso 0.50 d P . .
F(22) F 0.3777 -0.0513 0.0274 0.2206 Uiso 0.50 d P . .
F(23) F 0.3801 0.0149 -0.0961 0.1726 Uiso 0.25 d P . .
F(24) F 0.3906 -0.0182 -0.0566 0.1875 Uiso 0.25 d P . .
O(1) O 0.6886 0.1920 0.7477 0.1264 Uiso 0.30 d P . .
O(2) O 0.7883 0.1888 0.7948 0.1564 Uiso 0.30 d P . .
O(3) O 0.7752 0.1902 0.6775 0.1402 Uiso 0.30 d P . .
O(4) O 0.7110 0.1964 0.8065 0.1838 Uiso 0.20 d P . .
O(5) O 0.6944 0.1955 0.6952 0.1246 Uiso 0.20 d P . .
O(6) O 0.7955 0.1819 0.7400 0.1479 Uiso 0.20 d P . .
O(21) O 0.3327 -0.0262 0.0102 0.1822 Uiso 0.30 d P . .
O(22) O 0.4528 0.0759 -0.0077 0.1579 Uiso 0.30 d P . .
O(23) O 0.4413 -0.0580 0.0239 0.2006 Uiso 0.30 d P . .
O(24) O 0.3810 0.0827 -0.0121 0.2045 Uiso 0.30 d P . .
O(25) O 0.3435 0.0474 0.0322 0.2853 Uiso 0.30 d P . .
O(27) O 0.4090 -0.0125 0.0516 0.1313 Uiso 0.30 d P . .
O(28) O 0.4070 0.0336 -0.0485 0.2804 Uiso 0.50 d P . .
O(51) O 0.6052(3) 0.0031(3) 0.4875(2) 0.106(2) Uani 1.00 d . . .
O(52) O 0.7500 0.2500 0.4833 0.2263 Uiso 0.60 d SP . .
O(53) O 0.8134 0.2159 0.4696 0.2789 Uiso 0.20 d P . .
O(54) O 0.7894 0.1888 0.4540 0.2404 Uiso 0.20 d P . .
O(55) O 0.8021 0.2374 0.5118 0.2877 Uiso 0.20 d P . .
N(1) N 0.3022(2) 0.1958(2) 0.4334(2) 0.0514(9) Uani 1.00 d . . .
N(3) N 0.3815(2) 0.2370(2) 0.3605(2) 0.0490(9) Uani 1.00 d . . .
N(7) N 0.3083(2) 0.1098(2) 0.2790(2) 0.0414(7) Uani 1.00 d . . .
N(9) N 0.3849(2) 0.1795(2) 0.2546(2) 0.0401(7) Uani 1.00 d . . .
N(21) N 0.2786(2) 0.1792(2) 0.5663(2) 0.0508(9) Uani 1.00 d . . .
N(23) N 0.2124(2) 0.1196(2) 0.6394(2) 0.0525(9) Uani 1.00 d . . .
N(27) N 0.3577(2) 0.1443(2) 0.7205(2) 0.0402(7) Uani 1.00 d . . .
N(29) N 0.2655(2) 0.0979(2) 0.7458(2) 0.0416(7) Uani 1.00 d . . .
C(2) C 0.3496(2) 0.2353(2) 0.4167(2) 0.053(1) Uani 1.00 d . . .
C(4) C 0.3625(2) 0.1923(2) 0.3173(2) 0.0404(8) Uani 1.00 d . . .
C(5) C 0.3157(2) 0.1499(2) 0.3308(2) 0.0401(8) Uani 1.00 d . . .
C(6) C 0.2824(2) 0.1521(2) 0.3897(2) 0.0442(9) Uani 1.00 d . . .
C(8) C 0.3504(2) 0.1295(2) 0.2345(2) 0.0411(8) Uani 1.00 d . . .
C(10) C 0.2232(4) -0.0314(2) 0.2257(3) 0.075(2) Uani 1.00 d . . .
C(11) C 0.2780(3) -0.0380(2) 0.2598(4) 0.077(2) Uani 1.00 d . . .
C(12) C 0.2667(4) -0.0428(2) 0.3264(4) 0.082(2) Uani 1.00 d . . .
C(13) C 0.2012(4) -0.0404(3) 0.3362(4) 0.094(2) Uani 1.00 d . . .
C(14) C 0.1738(3) -0.0320(2) 0.2724(5) 0.090(2) Uani 1.00 d . . .
C(15) C 0.2171(8) -0.0301(4) 0.1504(5) 0.201(7) Uani 1.00 d . . .
C(16) C 0.3419(5) -0.0404(4) 0.2247(8) 0.193(7) Uani 1.00 d . . .
C(17) C 0.3160(7) -0.0559(4) 0.3770(7) 0.229(8) Uani 1.00 d . . .
C(18) C 0.1666(8) -0.0488(4) 0.3994(7) 0.255(10) Uani 1.00 d . . .
C(19) C 0.1044(4) -0.0286(4) 0.262(1) 0.246(9) Uani 1.00 d . . .
C(22) C 0.2254(2) 0.1479(3) 0.5831(2) 0.055(1) Uani 1.00 d . . .
C(24) C 0.2612(2) 0.1217(2) 0.6826(2) 0.0426(9) Uani 1.00 d . . .
C(25) C 0.3174(2) 0.1506(2) 0.6685(2) 0.0396(8) Uani 1.00 d . . .
C(26) C 0.3264(2) 0.1825(2) 0.6105(2) 0.0420(8) Uani 1.00 d . . .
C(28) C 0.3244(2) 0.1126(2) 0.7656(2) 0.0429(9) Uani 1.00 d . . .
C(30) C 0.5274(3) 0.1870(4) 0.7645(4) 0.099(3) Uani 1.00 d . . .
C(31) C 0.5070(3) 0.1271(3) 0.7536(4) 0.077(2) Uani 1.00 d . . .
C(32) C 0.5079(3) 0.1161(3) 0.6862(4) 0.076(2) Uani 1.00 d . . .
C(33) C 0.5297(3) 0.1675(4) 0.6532(4) 0.090(2) Uani 1.00 d . . .
C(34) C 0.5404(3) 0.2156(3) 0.7000(6) 0.114(3) Uani 1.00 d . . .
C(35) C 0.5360(5) 0.2152(9) 0.8314(8) 0.29(1) Uani 1.00 d . . .
C(36) C 0.4860(5) 0.0800(6) 0.8048(6) 0.176(6) Uani 1.00 d . . .
C(37) C 0.4895(5) 0.0529(5) 0.6576(7) 0.192(6) Uani 1.00 d . . .
C(38) C 0.5427(5) 0.1753(9) 0.5804(6) 0.260(10) Uani 1.00 d . . .
C(39) C 0.5638(4) 0.2806(5) 0.689(1) 0.30(1) Uani 1.00 d . . .
C(51) C 0.6129(4) -0.0597(4) 0.5028(4) 0.104(2) Uani 1.00 d . . .
C(52) C 0.5687(4) -0.0774(4) 0.5540(5) 0.113(3) Uani 1.00 d . . .
C(53) C 0.6472(4) 0.0240(5) 0.4396(4) 0.128(3) Uani 1.00 d . . .
C(54) C 0.6355(7) 0.0915(8) 0.4281(8) 0.239(8) Uani 1.00 d . . .
C(101) C 0.7495 0.2057 0.7563 0.1037 Uiso 0.30 d P . .
C(102) C 0.7489 0.2045 0.7206 0.0894 Uiso 0.20 d P . .
C(201) C 0.4403 0.0180 0.0662 0.1282 Uiso 0.25 d P . .
C(202) C 0.3696 0.0470 -0.0590 0.1796 Uiso 0.25 d P . .
H(1) H 0.2829 0.1993 0.4754 0.0601 Uiso 0.50 calc P . .
H(2) H 0.3613 0.2646 0.4487 0.0640 Uiso 1.00 calc . . .
H(8) H 0.3556 0.1111 0.1926 0.0502 Uiso 1.00 calc . . .
H(15A) H 0.2365 0.0052 0.1340 0.2497 Uiso 1.00 calc . . .
H(15B) H 0.2304 -0.0671 0.1330 0.2497 Uiso 1.00 calc . . .
H(15C) H 0.1713 -0.0258 0.1417 0.2497 Uiso 1.00 calc . . .
H(16A) H 0.3733 -0.0446 0.2631 0.2213 Uiso 1.00 calc . . .
H(16B) H 0.3453 -0.0754 0.2000 0.2213 Uiso 1.00 calc . . .
H(16C) H 0.3502 -0.0032 0.2049 0.2213 Uiso 1.00 calc . . .
H(17A) H 0.3069 -0.0943 0.3982 0.2574 Uiso 1.00 calc . . .
H(17B) H 0.3551 -0.0546 0.3589 0.2574 Uiso 1.00 calc . . .
H(17C) H 0.3126 -0.0230 0.4114 0.2574 Uiso 1.00 calc . . .
H(18A) H 0.1826 -0.0170 0.4306 0.3118 Uiso 1.00 calc . . .
H(18B) H 0.1252 -0.0444 0.3936 0.3118 Uiso 1.00 calc . . .
H(18C) H 0.1782 -0.0884 0.4178 0.3118 Uiso 1.00 calc . . .
H(19A) H 0.0968 0.0101 0.2337 0.2749 Uiso 1.00 calc . . .
H(19B) H 0.0925 -0.0623 0.2324 0.2749 Uiso 1.00 calc . . .
H(19C) H 0.0820 -0.0264 0.2983 0.2749 Uiso 1.00 calc . . .
H(21) H 0.2823 0.1986 0.5240 0.0600 Uiso 0.50 calc P . .
H(22) H 0.1934 0.1464 0.5503 0.0676 Uiso 1.00 calc . . .
H(28) H 0.3406 0.1018 0.8077 0.0507 Uiso 1.00 calc . . .
H(35A) H 0.5657 0.1917 0.8552 0.3318 Uiso 1.00 calc . . .
H(35B) H 0.5531 0.2575 0.8254 0.3318 Uiso 1.00 calc . . .
H(35C) H 0.4981 0.2178 0.8529 0.3318 Uiso 1.00 calc . . .
H(36A) H 0.4882 0.0960 0.8463 0.2336 Uiso 1.00 calc . . .
H(36B) H 0.4452 0.0658 0.7933 0.2336 Uiso 1.00 calc . . .
H(36C) H 0.5141 0.0439 0.8003 0.2336 Uiso 1.00 calc . . .
H(37A) H 0.4490 0.0427 0.6686 0.2182 Uiso 1.00 calc . . .
H(37B) H 0.4943 0.0547 0.6099 0.2182 Uiso 1.00 calc . . .
H(37C) H 0.5183 0.0220 0.6735 0.2182 Uiso 1.00 calc . . .
H(38A) H 0.5850 0.1819 0.5730 0.2959 Uiso 1.00 calc . . .
H(38B) H 0.5333 0.1328 0.5592 0.2959 Uiso 1.00 calc . . .
H(38C) H 0.5166 0.2033 0.5615 0.2959 Uiso 1.00 calc . . .
H(39A) H 0.6053 0.2780 0.6700 0.3906 Uiso 1.00 calc . . .
H(39B) H 0.5376 0.3014 0.6580 0.3906 Uiso 1.00 calc . . .
H(39C) H 0.5652 0.3011 0.7291 0.3906 Uiso 1.00 calc . . .
H(51A) H 0.6066 -0.0844 0.4654 0.1294 Uiso 1.00 calc . . .
H(51B) H 0.6539 -0.0658 0.5202 0.1294 Uiso 1.00 calc . . .
H(52A) H 0.5737 -0.0528 0.5929 0.1409 Uiso 1.00 calc . . .
H(52B) H 0.5266 -0.0719 0.5380 0.1409 Uiso 1.00 calc . . .
H(52C) H 0.5738 -0.1205 0.5654 0.1409 Uiso 1.00 calc . . .
H(53A) H 0.6888 0.0176 0.4550 0.1701 Uiso 1.00 calc . . .
H(53B) H 0.6409 0.0020 0.3996 0.1701 Uiso 1.00 calc . . .
H(54A) H 0.6436 0.1157 0.4687 0.2973 Uiso 1.00 calc . . .
H(54B) H 0.6638 0.1083 0.3953 0.2973 Uiso 1.00 calc . . .
H(54C) H 0.5941 0.1000 0.4150 0.2973 Uiso 1.00 calc . . .

loop_
_atom_site_aniso_label
_atom_site_aniso_U_11
_atom_site_aniso_U_22
_atom_site_aniso_U_33
_atom_site_aniso_U_12
_atom_site_aniso_U_13
_atom_site_aniso_U_23
Rh(1) 0.0393(2) 0.0395(2) 0.0471(2) -0.0016(1) -0.0022(1) 0.0078(1)
Rh(2) 0.0362(2) 0.0436(2) 0.0472(2) 0.0018(1) 0.0055(1) -0.0046(1)
S(1) 0.0504(6) 0.0657(7) 0.0383(6) -0.0082(5) 0.0044(5) 0.0092(5)
S(2) 0.0539(6) 0.0583(7) 0.0402(6) -0.0079(5) 0.0093(5) 0.0023(5)
O(51) 0.102(4) 0.130(4) 0.085(3) 0.026(3) 0.005(3) 0.004(3)
N(1) 0.062(2) 0.062(2) 0.030(2) -0.004(2) -0.003(2) 0.004(2)
N(3) 0.062(2) 0.048(2) 0.037(2) -0.012(2) 0.000(2) 0.001(2)
N(7) 0.041(2) 0.045(2) 0.039(2) -0.003(1) 0.002(1) 0.001(1)
N(9) 0.042(2) 0.041(2) 0.037(2) -0.002(1) 0.005(1) 0.000(1)
N(21) 0.054(2) 0.066(2) 0.033(2) -0.002(2) 0.002(2) 0.000(2)
N(23) 0.045(2) 0.074(3) 0.038(2) -0.006(2) -0.001(2) -0.001(2)
N(27) 0.038(2) 0.043(2) 0.040(2) 0.001(1) 0.001(1) 0.002(1)
N(29) 0.041(2) 0.043(2) 0.042(2) -0.003(1) 0.000(1) 0.004(1)
C(2) 0.070(3) 0.053(3) 0.035(2) -0.009(2) -0.006(2) -0.002(2)
C(4) 0.042(2) 0.043(2) 0.036(2) -0.002(2) 0.001(2) 0.003(2)
C(5) 0.041(2) 0.045(2) 0.034(2) -0.002(2) 0.000(2) 0.004(2)
C(6) 0.047(2) 0.054(2) 0.032(2) 0.001(2) -0.002(2) 0.009(2)
C(8) 0.043(2) 0.043(2) 0.037(2) 0.001(2) 0.004(2) 0.000(2)
C(10) 0.109(5) 0.037(2) 0.081(4) -0.004(3) -0.022(4) -0.005(2)
C(11) 0.063(3) 0.039(3) 0.129(6) -0.002(2) 0.009(4) -0.004(3)
C(12) 0.106(5) 0.040(3) 0.099(5) 0.013(3) -0.040(4) 0.009(3)
C(13) 0.133(6) 0.042(3) 0.108(6) -0.012(3) 0.054(5) 0.006(3)
C(14) 0.050(3) 0.040(3) 0.181(8) -0.005(2) -0.024(4) 0.003(4)
C(15) 0.43(2) 0.075(5) 0.093(6) -0.034(9) -0.073(10) -0.019(5)
C(16) 0.119(7) 0.073(5) 0.39(2) -0.003(5) 0.127(10) -0.036(8)
C(17) 0.33(2) 0.088(6) 0.27(1) 0.043(9) -0.22(1) 0.001(8)
C(18) 0.45(2) 0.071(5) 0.25(1) -0.059(9) 0.24(2) 0.010(7)
C(19) 0.057(4) 0.090(6) 0.59(3) -0.005(4) -0.087(10) -0.04(1)
C(22) 0.049(2) 0.080(3) 0.035(2) -0.001(2) -0.002(2) -0.003(2)
C(24) 0.043(2) 0.049(2) 0.036(2) -0.002(2) 0.001(2) 0.000(2)
C(25) 0.040(2) 0.042(2) 0.036(2) -0.002(2) 0.001(2) -0.001(2)
C(26) 0.048(2) 0.045(2) 0.033(2) 0.001(2) 0.004(2) -0.005(2)
C(28) 0.044(2) 0.040(2) 0.044(2) 0.003(2) -0.001(2) 0.006(2)
C(30) 0.044(3) 0.139(7) 0.112(6) 0.033(4) -0.027(3) -0.070(5)
C(31) 0.048(3) 0.101(5) 0.083(4) 0.025(3) -0.002(3) 0.017(4)
C(32) 0.047(3) 0.075(4) 0.107(5) 0.024(3) -0.007(3) -0.029(4)
C(33) 0.050(3) 0.137(7) 0.083(5) 0.029(4) 0.021(3) 0.017(4)
C(34) 0.036(3) 0.076(4) 0.23(1) -0.012(3) 0.009(5) 0.013(6)
C(35) 0.120(8) 0.49(3) 0.26(2) 0.13(1) -0.119(9) -0.29(2)
C(36) 0.108(7) 0.23(1) 0.19(1) 0.071(7) 0.025(7) 0.139(10)
C(37) 0.132(8) 0.127(8) 0.32(2) 0.064(7) -0.081(10) -0.131(10)
C(38) 0.123(8) 0.53(3) 0.124(9) 0.15(1) 0.084(7) 0.11(1)
C(39) 0.068(5) 0.097(7) 0.72(4) -0.033(5) -0.03(1) 0.10(1)
C(51) 0.105(6) 0.100(5) 0.106(6) 0.034(4) -0.013(5) -0.020(5)
C(52) 0.115(6) 0.111(6) 0.112(6) 0.019(5) -0.005(5) 0.002(5)
C(53) 0.111(6) 0.19(1) 0.086(6) 0.006(6) 0.017(5) 0.022(6)
C(54) 0.26(2) 0.25(2) 0.20(1) 0.12(1) 0.09(1) 0.14(1)

loop_
_atom_type_symbol
_atom_type_description
_atom_type_scat_dispersion_real
_atom_type_scat_dispersion_imag
_atom_type_scat_source
Rh Rh -1.118 0.919
;International Tables for Crystallography
(1992, Vol. C, Tables 4.2.6.8 and 6.1.1.4)
;
S S 0.125 0.123
;International Tables for Crystallography
(1992, Vol. C, Tables 4.2.6.8 and 6.1.1.4)
;
C C 0.003 0.002
;International Tables for Crystallography
(1992, Vol. C, Tables 4.2.6.8 and 6.1.1.4)
;
N N 0.006 0.003
;International Tables for Crystallography
(1992, Vol. C, Tables 4.2.6.8 and 6.1.1.4)
;
H H 0.000 0.000
;International Tables for Crystallography
(1992, Vol. C, Table 6.1.1.4)
;
F F 0.017 0.010
;International Tables for Crystallography
(1992, Vol. C, Tables 4.2.6.8 and 6.1.1.4)
;
O O 0.011 0.006
;International Tables for Crystallography
(1992, Vol. C, Tables 4.2.6.8 and 6.1.1.4)
;

loop_
_geom_angle_atom_site_label_1
_geom_angle_atom_site_label_2
_geom_angle_atom_site_label_3
_geom_angle
_geom_angle_site_symmetry_1
_geom_angle_site_symmetry_2
_geom_angle_site_symmetry_3
_geom_angle_publ_flag
S(1) Rh(1) N(7) 84.08(9) . 1_555 1_555 yes
S(1) Rh(1) N(9) 91.46(10) . 1_555 7_555 yes
S(1) Rh(1) C(10) 155.6(2) . 1_555 1_555 yes
S(1) Rh(1) C(11) 136.0(2) . 1_555 1_555 yes
S(1) Rh(1) C(12) 101.0(2) . 1_555 1_555 yes
S(1) Rh(1) C(13) 92.0(2) . 1_555 1_555 yes
S(1) Rh(1) C(14) 119.6(2) . 1_555 1_555 yes
N(7) Rh(1) N(9) 84.3(1) . 1_555 7_555 yes
N(7) Rh(1) C(10) 117.8(2) . 1_555 1_555 yes
N(7) Rh(1) C(11) 98.3(2) . 1_555 1_555 yes
N(7) Rh(1) C(12) 110.6(2) . 1_555 1_555 yes
N(7) Rh(1) C(13) 147.4(3) . 1_555 1_555 yes
N(7) Rh(1) C(14) 156.0(2) . 1_555 1_555 yes
N(9) Rh(1) C(10) 100.8(2) . 7_555 1_555 yes
N(9) Rh(1) C(11) 132.5(2) . 7_555 1_555 yes
N(9) Rh(1) C(12) 161.3(2) . 7_555 1_555 yes
N(9) Rh(1) C(13) 128.3(3) . 7_555 1_555 yes
N(9) Rh(1) C(14) 97.7(2) . 7_555 1_555 yes
C(10) Rh(1) C(11) 36.7(3) . 1_555 1_555 yes
C(10) Rh(1) C(12) 62.7(3) . 1_555 1_555 yes
C(10) Rh(1) C(13) 63.8(3) . 1_555 1_555 yes
C(10) Rh(1) C(14) 38.3(3) . 1_555 1_555 yes
C(11) Rh(1) C(12) 37.0(3) . 1_555 1_555 yes
C(11) Rh(1) C(13) 62.9(3) . 1_555 1_555 yes
C(11) Rh(1) C(14) 62.9(2) . 1_555 1_555 yes
C(12) Rh(1) C(13) 38.4(3) . 1_555 1_555 yes
C(12) Rh(1) C(14) 64.1(3) . 1_555 1_555 yes
C(13) Rh(1) C(14) 38.8(3) . 1_555 1_555 yes
S(2) Rh(2) N(27) 84.06(9) . 1_555 1_555 yes
S(2) Rh(2) N(29) 91.64(10) . 1_555 8_556 yes
S(2) Rh(2) C(30) 148.2(2) . 1_555 1_555 yes
S(2) Rh(2) C(31) 147.0(2) . 1_555 1_555 yes
S(2) Rh(2) C(32) 109.6(2) . 1_555 1_555 yes
S(2) Rh(2) C(33) 91.0(2) . 1_555 1_555 yes
S(2) Rh(2) C(34) 108.3(3) . 1_555 1_555 yes
N(27) Rh(2) N(29) 84.5(1) . 1_555 8_556 yes
N(27) Rh(2) C(30) 127.3(2) . 1_555 1_555 yes
N(27) Rh(2) C(31) 99.9(2) . 1_555 1_555 yes
N(27) Rh(2) C(32) 103.4(2) . 1_555 1_555 yes
N(27) Rh(2) C(33) 135.0(2) . 1_555 1_555 yes
N(27) Rh(2) C(34) 164.4(2) . 1_555 1_555 yes
N(29) Rh(2) C(30) 96.1(2) . 8_556 1_555 yes
N(29) Rh(2) C(31) 121.3(2) . 8_556 1_555 yes
N(29) Rh(2) C(32) 157.9(2) . 8_556 1_555 yes
N(29) Rh(2) C(33) 140.5(3) . 8_556 1_555 yes
N(29) Rh(2) C(34) 104.0(3) . 8_556 1_555 yes
C(30) Rh(2) C(31) 36.9(3) . 1_555 1_555 yes
C(30) Rh(2) C(32) 62.5(3) . 1_555 1_555 yes
C(30) Rh(2) C(33) 63.9(3) . 1_555 1_555 yes
C(30) Rh(2) C(34) 39.9(4) . 1_555 1_555 yes
C(31) Rh(2) C(32) 37.5(3) . 1_555 1_555 yes
C(31) Rh(2) C(33) 63.0(3) . 1_555 1_555 yes
C(31) Rh(2) C(34) 64.6(3) . 1_555 1_555 yes
C(32) Rh(2) C(33) 37.3(3) . 1_555 1_555 yes
C(32) Rh(2) C(34) 64.1(3) . 1_555 1_555 yes
C(33) Rh(2) C(34) 38.7(3) . 1_555 1_555 yes
Rh(1) S(1) C(6) 96.9(1) . 1_555 1_555 yes
Rh(2) S(2) C(26) 96.7(1) . 1_555 1_555 yes
S(11) S(11) S(12) 92.0 . 2_655 1_555 yes
S(11) S(11) S(12) 20.6 . 2_655 2_655 yes
S(11) S(11) F(1) 103.1436(2) . 2_655 1_555 yes
S(11) S(11) F(2) 107.1782(1) . 2_655 1_555 yes
S(11) S(11) F(3) 100.9 . 2_655 1_555 yes
S(11) S(11) F(4) 99.0 . 2_655 1_555 yes
S(11) S(11) F(5) 97.7 . 2_655 1_555 yes
S(11) S(11) F(6) 115.5425(3) . 2_655 1_555 yes
S(12) S(11) S(12) 71.5 . 1_555 2_655 yes
S(12) S(11) F(1) 81.1725(1) . 1_555 1_555 yes
S(12) S(11) F(2) 130.7578(3) . 1_555 1_555 yes
S(12) S(11) F(3) 21.8501(2) . 1_555 1_555 yes
S(12) S(11) F(4) 138.6207(4) . 1_555 1_555 yes
S(12) S(11) F(5) 42.9045(4) . 1_555 1_555 yes
S(12) S(11) F(6) 73.3846(2) . 1_555 1_555 yes
S(12) S(11) F(1) 99.9737(1) . 2_655 1_555 yes
S(12) S(11) F(2) 120.0909(2) . 2_655 1_555 yes
S(12) S(11) F(3) 81.4 . 2_655 1_555 yes
S(12) S(11) F(4) 114.8272(1) . 2_655 1_555 yes
S(12) S(11) F(5) 82.9933(1) . 2_655 1_555 yes
S(12) S(11) F(6) 107.3628(2) . 2_655 1_555 yes
F(1) S(11) F(2) 133.7228(4) . 1_555 1_555 yes
F(1) S(11) F(3) 98.4830(4) . 1_555 1_555 yes
F(1) S(11) F(4) 57.5138(5) . 1_555 1_555 yes
F(1) S(11) F(5) 38.4058(3) . 1_555 1_555 yes
F(1) S(11) F(6) 133.7237(6) . 1_555 1_555 yes
F(2) S(11) F(3) 108.9078(5) . 1_555 1_555 yes
F(2) S(11) F(4) 83.5802(8) . 1_555 1_555 yes
F(2) S(11) F(5) 154.8940(2) . 1_555 1_555 yes
F(2) S(11) F(6) 57.3845(5) . 1_555 1_555 yes
F(3) S(11) F(4) 151.8727(1) . 1_555 1_555 yes
F(3) S(11) F(5) 61.9541(6) . 1_555 1_555 yes
F(3) S(11) F(6) 51.5 . 1_555 1_555 yes
F(4) S(11) F(5) 95.9056(8) . 1_555 1_555 yes
F(4) S(11) F(6) 133.1465(3) . 1_555 1_555 yes
F(5) S(11) F(6) 108.8570(7) . 1_555 1_555 yes
S(11) S(12) S(11) 67.4 . 1_555 2_655 yes
S(11) S(12) S(12) 88.0 . 1_555 2_655 yes
S(11) S(12) F(1) 68.8693(3) . 1_555 1_555 yes
S(11) S(12) F(2) 31.0646(3) . 1_555 1_555 yes
S(11) S(12) F(3) 143.7588(3) . 1_555 1_555 yes
S(11) S(12) F(4) 27.0195(3) . 1_555 1_555 yes
S(11) S(12) F(5) 114.7112(3) . 1_555 1_555 yes
S(11) S(12) F(6) 70.5474(2) . 1_555 1_555 yes
S(11) S(12) S(12) 20.6 . 2_655 2_655 yes
S(11) S(12) F(1) 93.2 . 2_655 1_555 yes
S(11) S(12) F(2) 82.6 . 2_655 1_555 yes
S(11) S(12) F(3) 122.6932(2) . 2_655 1_555 yes
S(11) S(12) F(4) 77.0 . 2_655 1_555 yes
S(11) S(12) F(5) 107.1129(2) . 2_655 1_555 yes
S(11) S(12) F(6) 104.7727(2) . 2_655 1_555 yes
S(12) S(12) F(1) 102.0110(1) . 2_655 1_555 yes
S(12) S(12) F(2) 100.4089(1) . 2_655 1_555 yes
S(12) S(12) F(3) 105.7406(1) . 2_655 1_555 yes
S(12) S(12) F(4) 95.7 . 2_655 1_555 yes
S(12) S(12) F(5) 99.8294(1) . 2_655 1_555 yes
S(12) S(12) F(6) 113.0794(3) . 2_655 1_555 yes
F(1) S(12) F(2) 94.0841(6) . 1_555 1_555 yes
F(1) S(12) F(3) 136.5109(2) . 1_555 1_555 yes
F(1) S(12) F(4) 41.9 . 1_555 1_555 yes
F(1) S(12) F(5) 45.9918(6) . 1_555 1_555 yes
F(1) S(12) F(6) 124.2429(7) . 1_555 1_555 yes
F(2) S(12) F(3) 112.6943(6) . 1_555 1_555 yes
F(2) S(12) F(4) 54.1194(6) . 1_555 1_555 yes
F(2) S(12) F(5) 138.2898(1) . 1_555 1_555 yes
F(2) S(12) F(6) 39.4927(1) . 1_555 1_555 yes
F(3) S(12) F(4) 157.0663(1) . 1_555 1_555 yes
F(3) S(12) F(5) 96.1591(7) . 1_555 1_555 yes
F(3) S(12) F(6) 73.2178(5) . 1_555 1_555 yes
F(4) S(12) F(5) 87.8647(6) . 1_555 1_555 yes
F(4) S(12) F(6) 91.1854(6) . 1_555 1_555 yes
F(5) S(12) F(6) 146.9955(4) . 1_555 1_555 yes
S(22) S(21) F(21) 118.8 . 1_555 1_555 yes
S(22) S(21) O(22) 93.2391(3) . 1_555 1_555 yes
S(22) S(21) O(24) 73.6281(2) . 1_555 1_555 yes
S(22) S(21) O(25) 60.6171(1) . 1_555 1_555 yes
S(22) S(21) O(27) 52.0189(1) . 1_555 1_555 yes
S(22) S(21) O(28) 41.9829(1) . 1_555 1_555 yes
S(22) S(21) C(201) 90.4672(3) . 1_555 1_555 yes
F(21) S(21) O(22) 129.7254(5) . 1_555 1_555 yes
F(21) S(21) O(24) 156.4619(1) . 1_555 1_555 yes
F(21) S(21) O(25) 104.5 . 1_555 1_555 yes
F(21) S(21) O(27) 70.4 . 1_555 1_555 yes
F(21) S(21) O(28) 154.3 . 1_555 1_555 yes
F(21) S(21) C(201) 52.2568(1) . 1_555 1_555 yes
O(22) S(21) O(24) 64.4333(7) . 1_555 1_555 yes
O(22) S(21) O(25) 125.4368(5) . 1_555 1_555 yes
O(22) S(21) O(27) 112.2236(2) . 1_555 1_555 yes
O(22) S(21) O(28) 53.7034(2) . 1_555 1_555 yes
O(22) S(21) C(201) 93.5057(7) . 1_555 1_555 yes
O(24) S(21) O(25) 62.5006(2) . 1_555 1_555 yes
O(24) S(21) O(27) 125.6 . 1_555 1_555 yes
O(24) S(21) O(28) 47.7353(1) . 1_555 1_555 yes
O(24) S(21) C(201) 151.2 . 1_555 1_555 yes
O(25) S(21) O(27) 89.1645(1) . 1_555 1_555 yes
O(25) S(21) O(28) 81.0696(1) . 1_555 1_555 yes
O(25) S(21) C(201) 129.9408(4) . 1_555 1_555 yes
O(27) S(21) O(28) 84.8 . 1_555 1_555 yes
O(27) S(21) C(201) 43.6126(3) . 1_555 1_555 yes
O(28) S(21) C(201) 104.7834(1) . 1_555 1_555 yes
S(21) S(22) F(22) 124.8 . 1_555 1_555 yes
S(21) S(22) F(24) 148.7559(2) . 1_555 1_555 yes
S(21) S(22) O(21) 133.0 . 1_555 1_555 yes
S(21) S(22) O(22) 50.7140(1) . 1_555 1_555 yes
S(21) S(22) O(23) 105.3983(4) . 1_555 1_555 yes
S(21) S(22) O(24) 60.1224(1) . 1_555 1_555 yes
S(21) S(22) O(25) 67.5555(7) . 1_555 1_555 yes
S(21) S(22) O(27) 75.6601(2) . 1_555 1_555 yes
S(21) S(22) O(28) 101.2129(2) . 1_555 1_555 yes
S(21) S(22) C(201) 44.7924(1) . 1_555 1_555 yes
S(21) S(22) C(202) 106.4735(1) . 1_555 1_555 yes
F(22) S(22) F(24) 78.2 . 1_555 1_555 yes
F(22) S(22) O(21) 46.5972(3) . 1_555 1_555 yes
F(22) S(22) O(22) 142.1467(3) . 1_555 1_555 yes
F(22) S(22) O(23) 44.4202(5) . 1_555 1_555 yes
F(22) S(22) O(24) 166.8046(2) . 1_555 1_555 yes
F(22) S(22) O(25) 109.0515(3) . 1_555 1_555 yes
F(22) S(22) O(27) 51.5408(2) . 1_555 1_555 yes
F(22) S(22) O(28) 126.3 . 1_555 1_555 yes
F(22) S(22) C(201) 87.3502(2) . 1_555 1_555 yes
F(22) S(22) C(202) 128.5311(1) . 1_555 1_555 yes
F(24) S(22) O(21) 77.7495(2) . 1_555 1_555 yes
F(24) S(22) O(22) 98.0433(1) . 1_555 1_555 yes
F(24) S(22) O(23) 75.3 . 1_555 1_555 yes
F(24) S(22) O(24) 102.7 . 1_555 1_555 yes
F(24) S(22) O(25) 129.3991(3) . 1_555 1_555 yes
F(24) S(22) O(27) 115.2175(1) . 1_555 1_555 yes
F(24) S(22) O(28) 49.7 . 1_555 1_555 yes
F(24) S(22) C(201) 128.7009(4) . 1_555 1_555 yes
F(24) S(22) C(202) 57.3954(1) . 1_555 1_555 yes
O(21) S(22) O(22) 169.8 . 1_555 1_555 yes
O(21) S(22) O(23) 90.0449(8) . 1_555 1_555 yes
O(21) S(22) O(24) 120.4258(4) . 1_555 1_555 yes
O(21) S(22) O(25) 74.2069(7) . 1_555 1_555 yes
O(21) S(22) O(27) 90.3679(5) . 1_555 1_555 yes
O(21) S(22) O(28) 118.8525(1) . 1_555 1_555 yes
O(21) S(22) C(201) 124.4267(5) . 1_555 1_555 yes
O(21) S(22) C(202) 95.6484(4) . 1_555 1_555 yes
O(22) S(22) O(23) 97.9127(8) . 1_555 1_555 yes
O(22) S(22) O(24) 51.0283(5) . 1_555 1_555 yes
O(22) S(22) O(25) 102.2528(7) . 1_555 1_555 yes
O(22) S(22) O(27) 99.8137(6) . 1_555 1_555 yes
O(22) S(22) O(28) 53.3029(1) . 1_555 1_555 yes
O(22) S(22) C(201) 65.4364(5) . 1_555 1_555 yes
O(22) S(22) C(202) 74.3777(4) . 1_555 1_555 yes
O(23) S(22) O(24) 148.7439(3) . 1_555 1_555 yes
O(23) S(22) O(25) 144.3452(2) . 1_555 1_555 yes
O(23) S(22) O(27) 40.7727(1) . 1_555 1_555 yes
O(23) S(22) O(28) 102.0538(4) . 1_555 1_555 yes
O(23) S(22) C(201) 60.8404(4) . 1_555 1_555 yes
O(23) S(22) C(202) 129.6 . 1_555 1_555 yes
O(24) S(22) O(25) 59.9844(1) . 1_555 1_555 yes
O(24) S(22) O(27) 135.7416(1) . 1_555 1_555 yes
O(24) S(22) O(28) 58.8841(1) . 1_555 1_555 yes
O(24) S(22) C(201) 101.7 . 1_555 1_555 yes
O(24) S(22) C(202) 47.2 . 1_555 1_555 yes
O(25) S(22) O(27) 106.2659(3) . 1_555 1_555 yes
O(25) S(22) O(28) 113.5831(2) . 1_555 1_555 yes
O(25) S(22) C(201) 101.8793(7) . 1_555 1_555 yes
O(25) S(22) C(202) 84.4260(2) . 1_555 1_555 yes
O(27) S(22) O(28) 135.2958(5) . 1_555 1_555 yes
O(27) S(22) C(201) 36.1836(1) . 1_555 1_555 yes
O(27) S(22) C(202) 168.8693(1) . 1_555 1_555 yes
O(28) S(22) C(201) 113.2891(6) . 1_555 1_555 yes
O(28) S(22) C(202) 33.8299(4) . 1_555 1_555 yes
C(201) S(22) C(202) 139.7744(1) . 1_555 1_555 yes
S(11) F(1) S(12) 29.9582(4) . 1_555 1_555 yes
S(11) F(1) F(4) 60.2236(2) . 1_555 1_555 yes
S(11) F(1) F(5) 90.0558(2) . 1_555 1_555 yes
S(12) F(1) F(4) 90.1592(5) . 1_555 1_555 yes
S(12) F(1) F(5) 60.1855(2) . 1_555 1_555 yes
F(4) F(1) F(5) 150.2331(4) . 1_555 1_555 yes
S(11) F(2) S(12) 18.2 . 1_555 1_555 yes
S(11) F(2) F(4) 51.4742(5) . 1_555 1_555 yes
S(11) F(2) F(6) 59.6205(4) . 1_555 1_555 yes
S(12) F(2) F(4) 68.1509(4) . 1_555 1_555 yes
S(12) F(2) F(6) 41.4498(4) . 1_555 1_555 yes
F(4) F(2) F(6) 106.6 . 1_555 1_555 yes
S(11) F(3) S(12) 14.3911(1) . 1_555 1_555 yes
S(11) F(3) F(6) 42.2116(4) . 1_555 1_555 yes
S(12) F(3) F(6) 56.5994(5) . 1_555 1_555 yes
S(11) F(4) S(12) 14.3598(1) . 1_555 1_555 yes
S(11) F(4) F(1) 62.2626(6) . 1_555 1_555 yes
S(11) F(4) F(2) 44.9456(3) . 1_555 1_555 yes
S(12) F(4) F(1) 47.9372(6) . 1_555 1_555 yes
S(12) F(4) F(2) 57.7297(2) . 1_555 1_555 yes
F(1) F(4) F(2) 103.3527(4) . 1_555 1_555 yes
S(11) F(5) S(12) 22.3843(1) . 1_555 1_555 yes
S(11) F(5) F(1) 51.5384(5) . 1_555 1_555 yes
S(12) F(5) F(1) 73.8228(4) . 1_555 1_555 yes
S(11) F(6) S(12) 36.0680(4) . 1_555 1_555 yes
S(11) F(6) F(2) 62.9951(1) . 1_555 1_555 yes
S(11) F(6) F(3) 86.2490(4) . 1_555 1_555 yes
S(12) F(6) F(2) 99.0575(3) . 1_555 1_555 yes
S(12) F(6) F(3) 50.2 . 1_555 1_555 yes
F(2) F(6) F(3) 149.2039(3) . 1_555 1_555 yes
S(21) F(21) O(27) 56.6 . 1_555 1_555 yes
S(21) F(21) C(201) 54.8070(3) . 1_555 1_555 yes
O(27) F(21) C(201) 37.6333(4) . 1_555 1_555 yes
S(22) F(22) O(21) 66.1169(5) . 1_555 1_555 yes
S(22) F(22) O(23) 86.9951(2) . 1_555 1_555 yes
S(22) F(22) O(27) 49.9323(1) . 1_555 1_555 yes
O(21) F(22) O(23) 149.4762(3) . 1_555 1_555 yes
O(21) F(22) O(27) 105.8386(6) . 1_555 1_555 yes
O(23) F(22) O(27) 61.9451(5) . 1_555 1_555 yes
F(24) F(23) O(28) 61.7637(1) . 1_555 1_555 yes
F(24) F(23) C(202) 86.8573(1) . 1_555 1_555 yes
O(28) F(23) C(202) 45.5448(5) . 1_555 1_555 yes
S(22) F(24) F(23) 109.4 . 1_555 1_555 yes
S(22) F(24) O(28) 56.6023(1) . 1_555 1_555 yes
S(22) F(24) C(202) 64.5 . 1_555 1_555 yes
F(23) F(24) O(28) 63.2802(2) . 1_555 1_555 yes
F(23) F(24) C(202) 45.2 . 1_555 1_555 yes
O(28) F(24) C(202) 36.6142(4) . 1_555 1_555 yes
S(11) O(1) S(12) 29.9582(4) . 1_555 1_555 yes
S(11) O(1) F(4) 60.2236(2) . 1_555 1_555 yes
S(11) O(1) F(5) 90.0558(2) . 1_555 1_555 yes
S(12) O(1) F(4) 90.1592(5) . 1_555 1_555 yes
S(12) O(1) F(5) 60.1855(2) . 1_555 1_555 yes
F(4) O(1) F(5) 150.2331(4) . 1_555 1_555 yes
S(11) O(2) S(12) 18.2 . 1_555 1_555 yes
S(11) O(2) F(4) 51.4742(5) . 1_555 1_555 yes
S(11) O(2) F(6) 59.6205(4) . 1_555 1_555 yes
S(12) O(2) F(4) 68.1509(4) . 1_555 1_555 yes
S(12) O(2) F(6) 41.4498(4) . 1_555 1_555 yes
F(4) O(2) F(6) 106.6 . 1_555 1_555 yes
S(11) O(3) S(12) 14.3911(1) . 1_555 1_555 yes
S(11) O(3) F(6) 42.2116(4) . 1_555 1_555 yes
S(12) O(3) F(6) 56.5994(5) . 1_555 1_555 yes
S(11) O(4) S(12) 14.3598(1) . 1_555 1_555 yes
S(11) O(4) F(1) 62.2626(6) . 1_555 1_555 yes
S(11) O(4) F(2) 44.9456(3) . 1_555 1_555 yes
S(12) O(4) F(1) 47.9372(6) . 1_555 1_555 yes
S(12) O(4) F(2) 57.7297(2) . 1_555 1_555 yes
F(1) O(4) F(2) 103.3527(4) . 1_555 1_555 yes
S(11) O(5) S(12) 22.3843(1) . 1_555 1_555 yes
S(11) O(5) F(1) 51.5384(5) . 1_555 1_555 yes
S(12) O(5) F(1) 73.8228(4) . 1_555 1_555 yes
S(11) O(6) S(12) 36.0680(4) . 1_555 1_555 yes
S(11) O(6) F(2) 62.9951(1) . 1_555 1_555 yes
S(11) O(6) F(3) 86.2490(4) . 1_555 1_555 yes
S(12) O(6) F(2) 99.0575(3) . 1_555 1_555 yes
S(12) O(6) F(3) 50.2 . 1_555 1_555 yes
F(2) O(6) F(3) 149.2039(3) . 1_555 1_555 yes
S(22) O(21) F(22) 67.2859(7) . 1_555 1_555 yes
S(22) O(21) O(25) 47.9343(2) . 1_555 1_555 yes
F(22) O(21) O(25) 104.1354(3) . 1_555 1_555 yes
S(21) O(22) S(22) 36.0469(2) . 1_555 1_555 yes
S(21) O(22) O(24) 53.6357(5) . 1_555 1_555 yes
S(21) O(22) O(28) 75.3059(5) . 1_555 1_555 yes
S(22) O(22) O(24) 50.1690(5) . 1_555 1_555 yes
S(22) O(22) O(28) 41.0122(3) . 1_555 1_555 yes
O(24) O(22) O(28) 53.3270(4) . 1_555 1_555 yes
S(22) O(23) F(22) 48.5847(3) . 1_555 1_555 yes
S(22) O(23) O(27) 34.5635(1) . 1_555 1_555 yes
F(22) O(23) O(27) 51.6683(3) . 1_555 1_555 yes
S(21) O(24) S(22) 46.2 . 1_555 1_555 yes
S(21) O(24) O(22) 61.9310(2) . 1_555 1_555 yes
S(21) O(24) O(25) 57.7683(6) . 1_555 1_555 yes
S(21) O(24) O(28) 85.3222(2) . 1_555 1_555 yes
S(21) O(24) C(202) 113.4138(1) . 1_555 1_555 yes
S(22) O(24) O(22) 78.8 . 1_555 1_555 yes
S(22) O(24) O(25) 51.1233(3) . 1_555 1_555 yes
S(22) O(24) O(28) 51.8 . 1_555 1_555 yes
S(22) O(24) C(202) 68.1 . 1_555 1_555 yes
O(22) O(24) O(25) 118.4100(5) . 1_555 1_555 yes
O(22) O(24) O(28) 64.1613(3) . 1_555 1_555 yes
O(22) O(24) C(202) 100.3388(2) . 1_555 1_555 yes
O(25) O(24) O(28) 98.9735(3) . 1_555 1_555 yes
O(25) O(24) C(202) 92.4023(2) . 1_555 1_555 yes
O(28) O(24) C(202) 38.0703(4) . 1_555 1_555 yes
S(21) O(25) S(22) 51.8274(5) . 1_555 1_555 yes
S(21) O(25) O(21) 105.0 . 1_555 1_555 yes
S(21) O(25) O(24) 59.7312(4) . 1_555 1_555 yes
S(22) O(25) O(21) 57.8588(5) . 1_555 1_555 yes
S(22) O(25) O(24) 68.8923(4) . 1_555 1_555 yes
O(21) O(25) O(24) 114.7 . 1_555 1_555 yes
S(21) O(27) S(22) 52.3210(1) . 1_555 1_555 yes
S(21) O(27) F(21) 53.0 . 1_555 1_555 yes
S(21) O(27) F(22) 128.2301(3) . 1_555 1_555 yes
S(21) O(27) O(23) 134.6711(2) . 1_555 1_555 yes
S(21) O(27) C(201) 54.1172(3) . 1_555 1_555 yes
S(22) O(27) F(21) 102.6 . 1_555 1_555 yes
S(22) O(27) F(22) 78.5269(3) . 1_555 1_555 yes
S(22) O(27) O(23) 104.6638(3) . 1_555 1_555 yes
S(22) O(27) C(201) 100.1871(4) . 1_555 1_555 yes
F(21) O(27) F(22) 145.6028(3) . 1_555 1_555 yes
F(21) O(27) O(23) 142.1958(4) . 1_555 1_555 yes
F(21) O(27) C(201) 43.9478(3) . 1_555 1_555 yes
F(22) O(27) O(23) 66.3865(7) . 1_555 1_555 yes
F(22) O(27) C(201) 170.4 . 1_555 1_555 yes
O(23) O(27) C(201) 105.1573(8) . 1_555 1_555 yes
S(21) O(28) S(22) 36.8042(1) . 1_555 1_555 yes
S(21) O(28) F(23) 148.7390(3) . 1_555 1_555 yes
S(21) O(28) F(24) 109.7 . 1_555 1_555 yes
S(21) O(28) O(22) 50.9908(3) . 1_555 1_555 yes
S(21) O(28) O(24) 46.9424(1) . 1_555 1_555 yes
S(21) O(28) C(202) 98.6924(1) . 1_555 1_555 yes
S(22) O(28) F(23) 116.7541(4) . 1_555 1_555 yes
S(22) O(28) F(24) 73.7460(1) . 1_555 1_555 yes
S(22) O(28) O(22) 85.6849(4) . 1_555 1_555 yes
S(22) O(28) O(24) 69.2786(1) . 1_555 1_555 yes
S(22) O(28) C(202) 91.2368(5) . 1_555 1_555 yes
F(23) O(28) F(24) 54.9561(1) . 1_555 1_555 yes
F(23) O(28) O(22) 157.0987(1) . 1_555 1_555 yes
F(23) O(28) O(24) 119.0593(5) . 1_555 1_555 yes
F(23) O(28) C(202) 58.2298(3) . 1_555 1_555 yes
F(24) O(28) O(22) 143.5 . 1_555 1_555 yes
F(24) O(28) O(24) 131.6409(4) . 1_555 1_555 yes
F(24) O(28) C(202) 90.2140(4) . 1_555 1_555 yes
O(22) O(28) O(24) 62.5117(7) . 1_555 1_555 yes
O(22) O(28) C(202) 120.5870(5) . 1_555 1_555 yes
O(24) O(28) C(202) 61.1438(2) . 1_555 1_555 yes
C(51) O(51) C(53) 112.8(7) . 1_555 1_555 yes
O(53) O(52) O(53) 159.6425(2) . 1_555 2_655 yes
O(53) O(52) O(54) 29.7 . 1_555 1_555 yes
O(53) O(52) O(54) 137.9562(2) . 1_555 2_655 yes
O(53) O(52) O(55) 39.4613(4) . 1_555 1_555 yes
O(53) O(52) O(55) 158.5040(2) . 1_555 2_655 yes
O(53) O(52) O(54) 137.9562(2) . 2_655 1_555 yes
O(53) O(52) O(54) 29.7 . 2_655 2_655 yes
O(53) O(52) O(55) 158.5040(2) . 2_655 1_555 yes
O(53) O(52) O(55) 39.4613(4) . 2_655 2_655 yes
O(54) O(52) O(54) 138.3691(2) . 1_555 2_655 yes
O(54) O(52) O(55) 63.4958(4) . 1_555 1_555 yes
O(54) O(52) O(55) 139.8859(1) . 1_555 2_655 yes
O(54) O(52) O(55) 139.8859(1) . 2_655 1_555 yes
O(54) O(52) O(55) 63.4958(4) . 2_655 2_655 yes
O(55) O(52) O(55) 126.7515(6) . 1_555 2_655 yes
O(52) O(53) O(54) 81.8930(7) . 1_555 1_555 yes
O(52) O(53) O(55) 54.9 . 1_555 1_555 yes
O(54) O(53) O(55) 119.6386(5) . 1_555 1_555 yes
O(52) O(54) O(53) 68.3607(7) . 1_555 1_555 yes
O(52) O(54) O(55) 46.4216(4) . 1_555 1_555 yes
O(53) O(54) O(55) 33.1265(2) . 1_555 1_555 yes
O(52) O(55) O(53) 85.6268(4) . 1_555 1_555 yes
O(52) O(55) O(54) 70.1 . 1_555 1_555 yes
O(53) O(55) O(54) 27.2349(3) . 1_555 1_555 yes
C(2) N(1) C(6) 120.0(4) . 1_555 1_555 yes
C(2) N(3) C(4) 112.2(4) . 1_555 1_555 yes
Rh(1) N(7) C(5) 112.2(3) . 1_555 1_555 yes
Rh(1) N(7) C(8) 143.6(3) . 1_555 1_555 yes
C(5) N(7) C(8) 103.9(3) . 1_555 1_555 yes
Rh(1) N(9) C(4) 124.3(3) . 8_555 1_555 yes
Rh(1) N(9) C(8) 131.6(3) . 8_555 1_555 yes
C(4) N(9) C(8) 104.0(3) . 1_555 1_555 yes
C(22) N(21) C(26) 119.4(4) . 1_555 1_555 yes
C(22) N(23) C(24) 112.0(4) . 1_555 1_555 yes
Rh(2) N(27) C(25) 112.3(3) . 1_555 1_555 yes
Rh(2) N(27) C(28) 143.8(3) . 1_555 1_555 yes
C(25) N(27) C(28) 103.8(3) . 1_555 1_555 yes
Rh(2) N(29) C(24) 124.0(3) . 7_556 1_555 yes
Rh(2) N(29) C(28) 131.4(3) . 7_556 1_555 yes
C(24) N(29) C(28) 104.4(3) . 1_555 1_555 yes
N(1) C(2) N(3) 127.8(4) . 1_555 1_555 yes
N(3) C(4) N(9) 128.7(4) . 1_555 1_555 yes
N(3) C(4) C(5) 123.7(4) . 1_555 1_555 yes
N(9) C(4) C(5) 107.6(3) . 1_555 1_555 yes
N(7) C(5) C(4) 110.3(3) . 1_555 1_555 yes
N(7) C(5) C(6) 128.3(4) . 1_555 1_555 yes
C(4) C(5) C(6) 121.4(4) . 1_555 1_555 yes
S(1) C(6) N(1) 126.7(3) . 1_555 1_555 yes
S(1) C(6) C(5) 118.4(3) . 1_555 1_555 yes
N(1) C(6) C(5) 114.9(4) . 1_555 1_555 yes
N(7) C(8) N(9) 114.3(4) . 1_555 1_555 yes
Rh(1) C(10) C(11) 71.3(4) . 1_555 1_555 yes
Rh(1) C(10) C(14) 69.7(3) . 1_555 1_555 yes
Rh(1) C(10) C(15) 128.8(4) . 1_555 1_555 yes
C(11) C(10) C(14) 107.7(6) . 1_555 1_555 yes
C(11) C(10) C(15) 125.3(9) . 1_555 1_555 yes
C(14) C(10) C(15) 126.8(9) . 1_555 1_555 yes
Rh(1) C(11) C(10) 72.0(3) . 1_555 1_555 yes
Rh(1) C(11) C(12) 70.7(4) . 1_555 1_555 yes
Rh(1) C(11) C(16) 124.9(4) . 1_555 1_555 yes
C(10) C(11) C(12) 110.5(6) . 1_555 1_555 yes
C(10) C(11) C(16) 122.2(8) . 1_555 1_555 yes
C(12) C(11) C(16) 127.3(8) . 1_555 1_555 yes
Rh(1) C(12) C(11) 72.2(3) . 1_555 1_555 yes
Rh(1) C(12) C(13) 71.0(4) . 1_555 1_555 yes
Rh(1) C(12) C(17) 127.8(5) . 1_555 1_555 yes
C(11) C(12) C(13) 108.0(6) . 1_555 1_555 yes
C(11) C(12) C(17) 124.0(8) . 1_555 1_555 yes
C(13) C(12) C(17) 127.6(8) . 1_555 1_555 yes
Rh(1) C(13) C(12) 70.6(4) . 1_555 1_555 yes
Rh(1) C(13) C(14) 70.3(3) . 1_555 1_555 yes
Rh(1) C(13) C(18) 126.8(5) . 1_555 1_555 yes
C(12) C(13) C(14) 106.6(7) . 1_555 1_555 yes
C(12) C(13) C(18) 127.5(9) . 1_555 1_555 yes
C(14) C(13) C(18) 125.8(9) . 1_555 1_555 yes
Rh(1) C(14) C(10) 72.0(3) . 1_555 1_555 yes
Rh(1) C(14) C(13) 70.9(4) . 1_555 1_555 yes
Rh(1) C(14) C(19) 124.9(5) . 1_555 1_555 yes
C(10) C(14) C(13) 107.2(6) . 1_555 1_555 yes
C(10) C(14) C(19) 129(1) . 1_555 1_555 yes
C(13) C(14) C(19) 122(1) . 1_555 1_555 yes
N(21) C(22) N(23) 128.1(4) . 1_555 1_555 yes
N(23) C(24) N(29) 129.2(4) . 1_555 1_555 yes
N(23) C(24) C(25) 123.4(4) . 1_555 1_555 yes
N(29) C(24) C(25) 107.3(3) . 1_555 1_555 yes
N(27) C(25) C(24) 110.3(3) . 1_555 1_555 yes
N(27) C(25) C(26) 128.2(4) . 1_555 1_555 yes
C(24) C(25) C(26) 121.4(4) . 1_555 1_555 yes
S(2) C(26) N(21) 125.9(3) . 1_555 1_555 yes
S(2) C(26) C(25) 118.6(3) . 1_555 1_555 yes
N(21) C(26) C(25) 115.4(4) . 1_555 1_555 yes
N(27) C(28) N(29) 114.1(4) . 1_555 1_555 yes
Rh(2) C(30) C(31) 71.6(4) . 1_555 1_555 yes
Rh(2) C(30) C(34) 68.7(4) . 1_555 1_555 yes
Rh(2) C(30) C(35) 126.9(6) . 1_555 1_555 yes
C(31) C(30) C(34) 108.1(7) . 1_555 1_555 yes
C(31) C(30) C(35) 124.2(10) . 1_555 1_555 yes
C(34) C(30) C(35) 127.7(10) . 1_555 1_555 yes
Rh(2) C(31) C(30) 71.5(4) . 1_555 1_555 yes
Rh(2) C(31) C(32) 69.9(4) . 1_555 1_555 yes
Rh(2) C(31) C(36) 123.6(5) . 1_555 1_555 yes
C(30) C(31) C(32) 108.2(6) . 1_555 1_555 yes
C(30) C(31) C(36) 127.5(8) . 1_555 1_555 yes
C(32) C(31) C(36) 124.2(7) . 1_555 1_555 yes
Rh(2) C(32) C(31) 72.6(4) . 1_555 1_555 yes
Rh(2) C(32) C(33) 72.2(4) . 1_555 1_555 yes
Rh(2) C(32) C(37) 124.3(5) . 1_555 1_555 yes
C(31) C(32) C(33) 110.3(6) . 1_555 1_555 yes
C(31) C(32) C(37) 121.4(8) . 1_555 1_555 yes
C(33) C(32) C(37) 128.2(8) . 1_555 1_555 yes
Rh(2) C(33) C(32) 70.5(4) . 1_555 1_555 yes
Rh(2) C(33) C(34) 69.7(4) . 1_555 1_555 yes
Rh(2) C(33) C(38) 126.4(6) . 1_555 1_555 yes
C(32) C(33) C(34) 108.3(7) . 1_555 1_555 yes
C(32) C(33) C(38) 128.8(10) . 1_555 1_555 yes
C(34) C(33) C(38) 122(1) . 1_555 1_555 yes
Rh(2) C(34) C(30) 71.4(4) . 1_555 1_555 yes
Rh(2) C(34) C(33) 71.6(4) . 1_555 1_555 yes
Rh(2) C(34) C(39) 124.1(5) . 1_555 1_555 yes
C(30) C(34) C(33) 104.9(7) . 1_555 1_555 yes
C(30) C(34) C(39) 125(1) . 1_555 1_555 yes
C(33) C(34) C(39) 129(1) . 1_555 1_555 yes
O(51) C(51) C(52) 109.5(7) . 1_555 1_555 yes
O(51) C(53) C(54) 108.1(9) . 1_555 1_555 yes
S(11) C(101) S(12) 92.0 . 2_655 1_555 yes
S(11) C(101) S(12) 20.6 . 2_655 2_655 yes
S(11) C(101) F(1) 103.1436(2) . 2_655 1_555 yes
S(11) C(101) F(2) 107.1782(1) . 2_655 1_555 yes
S(11) C(101) F(3) 100.9 . 2_655 1_555 yes
S(11) C(101) F(4) 99.0 . 2_655 1_555 yes
S(11) C(101) F(5) 97.7 . 2_655 1_555 yes
S(11) C(101) F(6) 115.5425(3) . 2_655 1_555 yes
S(12) C(101) S(12) 71.5 . 1_555 2_655 yes
S(12) C(101) F(1) 81.1725(1) . 1_555 1_555 yes
S(12) C(101) F(2) 130.7578(3) . 1_555 1_555 yes
S(12) C(101) F(3) 21.8501(2) . 1_555 1_555 yes
S(12) C(101) F(4) 138.6207(4) . 1_555 1_555 yes
S(12) C(101) F(5) 42.9045(4) . 1_555 1_555 yes
S(12) C(101) F(6) 73.3846(2) . 1_555 1_555 yes
S(12) C(101) F(1) 99.9737(1) . 2_655 1_555 yes
S(12) C(101) F(2) 120.0909(2) . 2_655 1_555 yes
S(12) C(101) F(3) 81.4 . 2_655 1_555 yes
S(12) C(101) F(4) 114.8272(1) . 2_655 1_555 yes
S(12) C(101) F(5) 82.9933(1) . 2_655 1_555 yes
S(12) C(101) F(6) 107.3628(2) . 2_655 1_555 yes
F(1) C(101) F(2) 133.7228(4) . 1_555 1_555 yes
F(1) C(101) F(3) 98.4830(4) . 1_555 1_555 yes
F(1) C(101) F(4) 57.5138(5) . 1_555 1_555 yes
F(1) C(101) F(5) 38.4058(3) . 1_555 1_555 yes
F(1) C(101) F(6) 133.7237(6) . 1_555 1_555 yes
F(2) C(101) F(3) 108.9078(5) . 1_555 1_555 yes
F(2) C(101) F(4) 83.5802(8) . 1_555 1_555 yes
F(2) C(101) F(5) 154.8940(2) . 1_555 1_555 yes
F(2) C(101) F(6) 57.3845(5) . 1_555 1_555 yes
F(3) C(101) F(4) 151.8727(1) . 1_555 1_555 yes
F(3) C(101) F(5) 61.9541(6) . 1_555 1_555 yes
F(3) C(101) F(6) 51.5 . 1_555 1_555 yes
F(4) C(101) F(5) 95.9056(8) . 1_555 1_555 yes
F(4) C(101) F(6) 133.1465(3) . 1_555 1_555 yes
F(5) C(101) F(6) 108.8570(7) . 1_555 1_555 yes
S(11) C(102) S(11) 67.4 . 1_555 2_655 yes
S(11) C(102) S(12) 88.0 . 1_555 2_655 yes
S(11) C(102) F(1) 68.8693(3) . 1_555 1_555 yes
S(11) C(102) F(2) 31.0646(3) . 1_555 1_555 yes
S(11) C(102) F(3) 143.7588(3) . 1_555 1_555 yes
S(11) C(102) F(5) 114.7112(3) . 1_555 1_555 yes
S(11) C(102) F(6) 70.5474(2) . 1_555 1_555 yes
S(11) C(102) S(12) 20.6 . 2_655 2_655 yes
S(11) C(102) F(1) 93.2 . 2_655 1_555 yes
S(11) C(102) F(2) 82.6 . 2_655 1_555 yes
S(11) C(102) F(3) 122.6932(2) . 2_655 1_555 yes
S(11) C(102) F(5) 107.1129(2) . 2_655 1_555 yes
S(11) C(102) F(6) 104.7727(2) . 2_655 1_555 yes
S(12) C(102) F(1) 102.0110(1) . 2_655 1_555 yes
S(12) C(102) F(2) 100.4089(1) . 2_655 1_555 yes
S(12) C(102) F(3) 105.7406(1) . 2_655 1_555 yes
S(12) C(102) F(5) 99.8294(1) . 2_655 1_555 yes
S(12) C(102) F(6) 113.0794(3) . 2_655 1_555 yes
F(1) C(102) F(2) 94.0841(6) . 1_555 1_555 yes
F(1) C(102) F(3) 136.5109(2) . 1_555 1_555 yes
F(1) C(102) F(5) 45.9918(6) . 1_555 1_555 yes
F(1) C(102) F(6) 124.2429(7) . 1_555 1_555 yes
F(2) C(102) F(3) 112.6943(6) . 1_555 1_555 yes
F(2) C(102) F(5) 138.2898(1) . 1_555 1_555 yes
F(2) C(102) F(6) 39.4927(1) . 1_555 1_555 yes
F(3) C(102) F(5) 96.1591(7) . 1_555 1_555 yes
F(3) C(102) F(6) 73.2178(5) . 1_555 1_555 yes
F(5) C(102) F(6) 146.9955(4) . 1_555 1_555 yes
S(21) C(201) S(22) 44.7404(3) . 1_555 1_555 yes
S(21) C(201) F(21) 72.9362(4) . 1_555 1_555 yes
S(21) C(201) O(27) 82.2701(6) . 1_555 1_555 yes
S(22) C(201) F(21) 101.3661(7) . 1_555 1_555 yes
S(22) C(201) O(27) 43.6294(3) . 1_555 1_555 yes
F(21) C(201) O(27) 98.4189(7) . 1_555 1_555 yes
S(22) C(202) F(23) 105.8783(1) . 1_555 1_555 yes
S(22) C(202) F(24) 58.1467(1) . 1_555 1_555 yes
S(22) C(202) O(24) 64.7 . 1_555 1_555 yes
S(22) C(202) O(28) 54.9333(1) . 1_555 1_555 yes
F(23) C(202) F(24) 48.0 . 1_555 1_555 yes
F(23) C(202) O(24) 156.1233(3) . 1_555 1_555 yes
F(23) C(202) O(28) 76.2254(2) . 1_555 1_555 yes
F(24) C(202) O(24) 120.1206(2) . 1_555 1_555 yes
F(24) C(202) O(28) 53.2 . 1_555 1_555 yes
O(24) C(202) O(28) 80.7859(2) . 1_555 1_555 yes
Rh(1) Rh(1) Rh(1) 85.596(4) . 7_555 8_555 yes
Rh(1) Rh(1) Rh(2) 159.304(8) . 7_555 5_656 yes
Rh(1) Rh(1) Rh(1) 47.202(2) . 7_555 2_555 yes
Rh(1) Rh(1) Rh(2) 61.667(4) . 7_555 3_544 yes
Rh(1) Rh(1) Rh(2) 100.480(4) . 7_555 6_446 yes
Rh(1) Rh(1) Rh(2) 106.552(6) . 7_555 1_555 yes
Rh(1) Rh(1) Rh(2) 77.056(4) . 8_555 5_656 yes
Rh(1) Rh(1) Rh(1) 47.202(2) . 8_555 2_555 yes
Rh(1) Rh(1) Rh(2) 142.206(7) . 8_555 3_544 yes
Rh(1) Rh(1) Rh(2) 160.907(8) . 8_555 6_446 yes
Rh(1) Rh(1) Rh(2) 72.719(6) . 8_555 1_555 yes
Rh(2) Rh(1) Rh(1) 121.428(4) . 5_656 2_555 yes
Rh(2) Rh(1) Rh(2) 129.290(3) . 5_656 3_544 yes
Rh(2) Rh(1) Rh(2) 92.736(3) . 5_656 6_446 yes
Rh(2) Rh(1) Rh(2) 79.169(5) . 5_656 1_555 yes
Rh(1) Rh(1) Rh(2) 108.104(4) . 2_555 3_544 yes
Rh(1) Rh(1) Rh(2) 145.834(4) . 2_555 6_446 yes
Rh(1) Rh(1) Rh(2) 69.577(3) . 2_555 1_555 yes
Rh(2) Rh(1) Rh(2) 38.836(3) . 3_544 6_446 yes
Rh(2) Rh(1) Rh(2) 131.870(5) . 3_544 1_555 yes
Rh(2) Rh(1) Rh(2) 121.692(4) . 6_446 1_555 yes
Rh(2) Rh(2) Rh(2) 85.119(4) . 7_556 8_556 yes
Rh(2) Rh(2) Rh(1) 114.349(8) . 7_556 5_656 yes
Rh(2) Rh(2) Rh(2) 47.440(2) . 7_556 2_555 yes
Rh(2) Rh(2) Rh(1) 73.099(6) . 7_556 4_555 yes
Rh(2) Rh(2) Rh(1) 151.613(8) . 7_556 6_556 yes
Rh(2) Rh(2) Rh(1) 73.612(6) . 7_556 1_555 yes
Rh(2) Rh(2) Rh(1) 149.405(8) . 8_556 5_656 yes
Rh(2) Rh(2) Rh(2) 47.440(2) . 8_556 2_555 yes
Rh(2) Rh(2) Rh(1) 148.511(9) . 8_556 4_555 yes
Rh(2) Rh(2) Rh(1) 68.065(7) . 8_556 6_556 yes
Rh(2) Rh(2) Rh(1) 107.491(6) . 8_556 1_555 yes
Rh(1) Rh(2) Rh(2) 160.635(8) . 5_656 2_555 yes
Rh(1) Rh(2) Rh(1) 41.277(3) . 5_656 4_555 yes
Rh(1) Rh(2) Rh(1) 87.261(3) . 5_656 6_556 yes
Rh(1) Rh(2) Rh(1) 100.831(5) . 5_656 1_555 yes
Rh(2) Rh(2) Rh(1) 119.897(6) . 2_555 4_555 yes
Rh(2) Rh(2) Rh(1) 112.100(7) . 2_555 6_556 yes
Rh(2) Rh(2) Rh(1) 69.765(3) . 2_555 1_555 yes
Rh(1) Rh(2) Rh(1) 126.496(3) . 4_555 6_556 yes
Rh(1) Rh(2) Rh(1) 88.203(4) . 4_555 1_555 yes
Rh(1) Rh(2) Rh(1) 122.216(4) . 6_556 1_555 yes

loop_
_geom_bond_atom_site_label_1
_geom_bond_atom_site_label_2
_geom_bond_distance
_geom_bond_site_symmetry_1
_geom_bond_site_symmetry_2
_geom_bond_publ_flag
Rh(1) S(1) 2.450(1) . . yes
Rh(1) N(7) 2.131(3) . . yes
Rh(1) N(9) 2.099(3) . 7_555 yes
Rh(1) C(10) 2.174(6) . . yes
Rh(1) C(11) 2.165(6) . . yes
Rh(1) C(12) 2.147(6) . . yes
Rh(1) C(13) 2.152(6) . . yes
Rh(1) C(14) 2.143(6) . . yes
Rh(2) S(2) 2.442(1) . . yes
Rh(2) N(27) 2.128(3) . . yes
Rh(2) N(29) 2.097(3) . 8_556 yes
Rh(2) C(30) 2.163(7) . . yes
Rh(2) C(31) 2.163(7) . . yes
Rh(2) C(32) 2.130(6) . . yes
Rh(2) C(33) 2.151(7) . . yes
Rh(2) C(34) 2.126(6) . . yes
S(1) C(6) 1.711(4) . . yes
S(2) C(26) 1.720(4) . . yes
S(11) S(11) 1.895 . 2_655 yes
S(11) S(12) 0.721 . . yes
S(11) S(12) 2.051 . 2_655 yes
S(11) F(1) 1.347 . . yes
S(11) F(2) 1.192 . . yes
S(11) F(3) 1.715 . . yes
S(11) F(4) 1.320 . . yes
S(11) F(5) 1.720 . . yes
S(11) F(6) 1.155 . . yes
S(12) S(12) 1.946 . 2_655 yes
S(12) F(1) 1.426 . . yes
S(12) F(2) 1.750 . . yes
S(12) F(3) 1.079 . . yes
S(12) F(4) 1.921 . . yes
S(12) F(5) 1.289 . . yes
S(12) F(6) 1.173 . . yes
S(21) S(22) 1.150 . . yes
S(21) F(21) 1.347 . . yes
S(21) O(22) 1.513 . . yes
S(21) O(24) 1.381 . . yes
S(21) O(25) 1.352 . . yes
S(21) O(27) 1.408 . . yes
S(21) O(28) 1.883 . . yes
S(21) C(201) 1.151 . . yes
S(22) F(22) 1.467 . . yes
S(22) F(24) 1.477 . . yes
S(22) O(21) 1.454 . . yes
S(22) O(22) 1.951 . . yes
S(22) O(23) 1.953 . . yes
S(22) O(24) 1.528 . . yes
S(22) O(25) 1.275 . . yes
S(22) O(27) 1.145 . . yes
S(22) O(28) 1.284 . . yes
S(22) C(201) 1.634 . . yes
S(22) C(202) 1.569 . . yes
F(1) F(4) 1.283 . . yes
F(1) F(5) 1.068 . . yes
F(2) F(4) 1.677 . . yes
F(2) F(6) 1.127 . . yes
F(3) F(6) 1.345 . . yes
F(21) O(27) 1.588 . . yes
F(21) C(201) 1.114 . . yes
F(22) O(21) 1.155 . . yes
F(22) O(23) 1.369 . . yes
F(22) O(27) 1.172 . . yes
F(23) F(24) 1.089 . . yes
F(23) O(28) 1.189 . . yes
F(23) C(202) 1.040 . . yes
F(24) O(28) 1.172 . . yes
F(24) C(202) 1.465 . . yes
O(21) O(25) 1.652 . . yes
O(22) O(24) 1.547 . . yes
O(22) O(28) 1.569 . . yes
O(23) O(27) 1.319 . . yes
O(24) O(25) 1.418 . . yes
O(24) O(28) 1.398 . . yes
O(24) C(202) 1.241 . . yes
O(27) C(201) 0.980 . . yes
O(28) C(202) 0.873 . . yes
O(51) C(51) 1.39(1) . . yes
O(51) C(53) 1.39(1) . . yes
O(52) O(53) 1.563 . . yes
O(52) O(53) 1.563 . 2_655 yes
O(52) O(54) 1.665 . . yes
O(52) O(54) 1.665 . 2_655 yes
O(52) O(55) 1.283 . . yes
O(52) O(55) 1.283 . 2_655 yes
O(53) O(54) 0.834 . . yes
O(53) O(55) 0.996 . . yes
O(54) O(55) 1.585 . . yes
N(1) C(2) 1.362(6) . . yes
N(1) C(6) 1.353(6) . . yes
N(3) C(2) 1.325(6) . . yes
N(3) C(4) 1.355(5) . . yes
N(7) C(5) 1.361(5) . . yes
N(7) C(8) 1.339(5) . . yes
N(9) C(4) 1.380(5) . . yes
N(9) C(8) 1.362(5) . . yes
N(21) C(22) 1.362(6) . . yes
N(21) C(26) 1.358(5) . . yes
N(23) C(22) 1.316(6) . . yes
N(23) C(24) 1.361(5) . . yes
N(27) C(25) 1.363(5) . . yes
N(27) C(28) 1.340(5) . . yes
N(29) C(24) 1.376(5) . . yes
N(29) C(28) 1.360(5) . . yes
C(4) C(5) 1.378(6) . . yes
C(5) C(6) 1.387(6) . . yes
C(10) C(11) 1.366(10) . . yes
C(10) C(14) 1.42(1) . . yes
C(10) C(15) 1.53(1) . . yes
C(11) C(12) 1.37(1) . . yes
C(11) C(16) 1.54(1) . . yes
C(12) C(13) 1.41(1) . . yes
C(12) C(17) 1.49(2) . . yes
C(13) C(14) 1.43(1) . . yes
C(13) C(18) 1.48(2) . . yes
C(14) C(19) 1.50(1) . . yes
C(24) C(25) 1.382(6) . . yes
C(25) C(26) 1.369(6) . . yes
C(30) C(31) 1.37(1) . . yes
C(30) C(34) 1.46(1) . . yes
C(30) C(35) 1.49(2) . . yes
C(31) C(32) 1.38(1) . . yes
C(31) C(36) 1.51(1) . . yes
C(32) C(33) 1.37(1) . . yes
C(32) C(37) 1.52(1) . . yes
C(33) C(34) 1.42(1) . . yes
C(33) C(38) 1.50(1) . . yes
C(34) C(39) 1.49(1) . . yes
C(51) C(52) 1.45(1) . . yes
C(53) C(54) 1.48(2) . . yes

loop_
_geom_contact_atom_site_label_1
_geom_contact_atom_site_label_2
_geom_contact_distance
_geom_contact_site_symmetry_1
_geom_contact_site_symmetry_2
_geom_contact_publ_flag
S(2) C(202) 3.480(1) . 8_555 ?
S(12) C(12) 3.600(5) . 5_656 ?
F(1) C(16) 3.354(9) . 5_656 ?
F(1) C(11) 3.374(5) . 5_656 ?
F(2) C(10) 3.400(5) . 5_656 ?
F(2) C(15) 3.571(9) . 5_656 ?
F(3) C(13) 3.254(6) . 5_656 ?
F(3) C(12) 3.276(5) . 5_656 ?
F(4) C(16) 3.578(9) . 5_656 ?
F(5) C(17) 3.33(1) . 5_656 ?
F(5) C(12) 3.397(5) . 5_656 ?
F(5) C(11) 3.537(5) . 5_656 ?
F(6) C(14) 3.283(5) . 5_656 ?
F(6) C(10) 3.316(5) . 5_656 ?
F(6) C(13) 3.394(6) . 5_656 ?
F(6) C(11) 3.455(5) . 5_656 ?
F(6) C(12) 3.521(6) . 5_656 ?
F(23) C(36) 3.33(1) . 1_554 ?
F(24) C(18) 3.54(2) . 4_554 ?
O(1) C(16) 3.354(9) . 5_656 ?
O(1) C(11) 3.374(5) . 5_656 ?
O(2) C(10) 3.400(5) . 5_656 ?
O(2) C(15) 3.571(9) . 5_656 ?
O(3) C(13) 3.254(6) . 5_656 ?
O(3) C(12) 3.276(5) . 5_656 ?
O(4) C(16) 3.578(9) . 5_656 ?
O(5) C(17) 3.33(1) . 5_656 ?
O(5) C(12) 3.397(5) . 5_656 ?
O(5) C(11) 3.537(5) . 5_656 ?
O(6) C(14) 3.283(5) . 5_656 ?
O(6) C(10) 3.316(5) . 5_656 ?
O(6) C(13) 3.394(6) . 5_656 ?
O(6) C(11) 3.455(5) . 5_656 ?
O(6) C(12) 3.521(6) . 5_656 ?
O(22) C(18) 3.57(1) . 8_555 ?
O(23) C(18) 3.43(2) . 4_554 ?
O(24) C(22) 3.427(5) . 8_555 ?
O(28) C(36) 3.55(1) . 1_554 ?
O(51) C(17) 3.40(2) . 5_656 ?
N(1) N(1) 3.216(8) . 2_555 ?
N(1) C(2) 3.578(6) . 2_555 ?
N(3) C(8) 3.098(5) . 8_555 ?
N(3) N(7) 3.206(5) . 8_555 ?
N(3) C(15) 3.213(10) . 8_555 ?
N(9) C(14) 3.193(6) . 8_555 ?
N(9) C(10) 3.293(6) . 8_555 ?
N(9) C(5) 3.464(5) . 8_555 ?
N(9) C(19) 3.482(10) . 8_555 ?
N(21) N(21) 3.265(8) . 2_555 ?
N(23) C(28) 3.107(6) . 7_556 ?
N(23) N(27) 3.216(5) . 7_556 ?
N(23) C(35) 3.38(1) . 7_556 ?
N(29) C(30) 3.169(8) . 7_556 ?
N(29) C(34) 3.329(8) . 7_556 ?
N(29) C(35) 3.43(1) . 7_556 ?
N(29) C(25) 3.507(5) . 7_556 ?
C(4) C(8) 3.541(6) . 8_555 ?
C(12) C(102) 3.600(5) . 5_656 ?
C(24) C(35) 3.52(1) . 7_556 ?
C(24) C(28) 3.537(6) . 7_556 ?

loop_
_geom_torsion_atom_site_label_1
_geom_torsion_atom_site_label_2
_geom_torsion_atom_site_label_3
_geom_torsion_atom_site_label_4
_geom_torsion
_geom_torsion_site_symmetry_1
_geom_torsion_site_symmetry_2
_geom_torsion_site_symmetry_3
_geom_torsion_site_symmetry_4
_geom_torsion_publ_flag
Rh(1) S(1) C(6) N(1) -178.8(4) 1_555 1_555 1_555 1_555 yes
Rh(1) S(1) C(6) C(5) 1.6(3) 1_555 1_555 1_555 1_555 yes
Rh(1) N(7) C(5) C(4) -176.4(3) 1_555 1_555 1_555 1_555 yes
Rh(1) N(7) C(5) C(6) 2.5(5) 1_555 1_555 1_555 1_555 yes
Rh(1) N(7) C(8) N(9) 173.4(3) 1_555 1_555 1_555 1_555 yes
Rh(1) N(9) C(4) N(3) 4.4(6) 1_555 7_555 7_555 7_555 yes
Rh(1) N(9) C(4) C(5) -176.4(3) 1_555 7_555 7_555 7_555 yes
Rh(1) N(9) C(8) N(7) 176.7(3) 1_555 7_555 7_555 7_555 yes
Rh(1) C(10) C(11) C(12) 60.5(4) 1_555 1_555 1_555 1_555 yes
Rh(1) C(10) C(11) C(16) -120.4(6) 1_555 1_555 1_555 1_555 yes
Rh(1) C(10) C(14) C(13) -62.6(4) 1_555 1_555 1_555 1_555 yes
Rh(1) C(10) C(14) C(19) 120.8(7) 1_555 1_555 1_555 1_555 yes
Rh(1) C(11) C(10) C(14) -60.5(4) 1_555 1_555 1_555 1_555 yes
Rh(1) C(11) C(10) C(15) 124.8(6) 1_555 1_555 1_555 1_555 yes
Rh(1) C(11) C(12) C(13) 62.4(4) 1_555 1_555 1_555 1_555 yes
Rh(1) C(11) C(12) C(17) -124.1(6) 1_555 1_555 1_555 1_555 yes
Rh(1) C(12) C(11) C(10) -61.3(4) 1_555 1_555 1_555 1_555 yes
Rh(1) C(12) C(11) C(16) 119.7(6) 1_555 1_555 1_555 1_555 yes
Rh(1) C(12) C(13) C(14) 61.4(4) 1_555 1_555 1_555 1_555 yes
Rh(1) C(12) C(13) C(18) -122.0(7) 1_555 1_555 1_555 1_555 yes
Rh(1) C(13) C(12) C(11) -63.2(4) 1_555 1_555 1_555 1_555 yes
Rh(1) C(13) C(12) C(17) 123.6(7) 1_555 1_555 1_555 1_555 yes
Rh(1) C(13) C(14) C(10) 63.4(4) 1_555 1_555 1_555 1_555 yes
Rh(1) C(13) C(14) C(19) -119.8(6) 1_555 1_555 1_555 1_555 yes
Rh(1) C(14) C(10) C(11) 61.5(4) 1_555 1_555 1_555 1_555 yes
Rh(1) C(14) C(10) C(15) -123.9(6) 1_555 1_555 1_555 1_555 yes
Rh(1) C(14) C(13) C(12) -61.6(4) 1_555 1_555 1_555 1_555 yes
Rh(1) C(14) C(13) C(18) 121.7(7) 1_555 1_555 1_555 1_555 yes
Rh(2) S(2) C(26) N(21) -177.1(4) 1_555 1_555 1_555 1_555 yes
Rh(2) S(2) C(26) C(25) 2.5(3) 1_555 1_555 1_555 1_555 yes
Rh(2) N(27) C(25) C(24) -177.8(3) 1_555 1_555 1_555 1_555 yes
Rh(2) N(27) C(25) C(26) -0.8(5) 1_555 1_555 1_555 1_555 yes
Rh(2) N(27) C(28) N(29) 175.1(3) 1_555 1_555 1_555 1_555 yes
Rh(2) N(29) C(24) N(23) 4.9(6) 1_555 8_556 8_556 8_556 yes
Rh(2) N(29) C(24) C(25) -174.5(3) 1_555 8_556 8_556 8_556 yes
Rh(2) N(29) C(28) N(27) 174.6(3) 1_555 8_556 8_556 8_556 yes
Rh(2) C(30) C(31) C(32) 60.6(4) 1_555 1_555 1_555 1_555 yes
Rh(2) C(30) C(31) C(36) -118.7(7) 1_555 1_555 1_555 1_555 yes
Rh(2) C(30) C(34) C(33) -64.3(4) 1_555 1_555 1_555 1_555 yes
Rh(2) C(30) C(34) C(39) 119.1(7) 1_555 1_555 1_555 1_555 yes
Rh(2) C(31) C(30) C(34) -59.2(4) 1_555 1_555 1_555 1_555 yes
Rh(2) C(31) C(30) C(35) 122.6(8) 1_555 1_555 1_555 1_555 yes
Rh(2) C(31) C(32) C(33) 62.8(4) 1_555 1_555 1_555 1_555 yes
Rh(2) C(31) C(32) C(37) -120.0(6) 1_555 1_555 1_555 1_555 yes
Rh(2) C(32) C(31) C(30) -61.6(4) 1_555 1_555 1_555 1_555 yes
Rh(2) C(32) C(31) C(36) 117.7(7) 1_555 1_555 1_555 1_555 yes
Rh(2) C(32) C(33) C(34) 59.7(5) 1_555 1_555 1_555 1_555 yes
Rh(2) C(32) C(33) C(38) -121.6(8) 1_555 1_555 1_555 1_555 yes
Rh(2) C(33) C(32) C(31) -63.0(4) 1_555 1_555 1_555 1_555 yes
Rh(2) C(33) C(32) C(37) 120.1(7) 1_555 1_555 1_555 1_555 yes
Rh(2) C(33) C(34) C(30) 64.1(4) 1_555 1_555 1_555 1_555 yes
Rh(2) C(33) C(34) C(39) -119.4(8) 1_555 1_555 1_555 1_555 yes
Rh(2) C(34) C(30) C(31) 61.0(4) 1_555 1_555 1_555 1_555 yes
Rh(2) C(34) C(30) C(35) -120.8(9) 1_555 1_555 1_555 1_555 yes
Rh(2) C(34) C(33) C(32) -60.2(5) 1_555 1_555 1_555 1_555 yes
Rh(2) C(34) C(33) C(38) 121.0(8) 1_555 1_555 1_555 1_555 yes
S(1) Rh(1) N(7) C(5) -0.9(3) 1_555 1_555 1_555 1_555 yes
S(1) Rh(1) N(7) C(8) -173.2(5) 1_555 1_555 1_555 1_555 yes
S(1) Rh(1) N(9) C(4) 141.0(3) 1_555 1_555 7_555 7_555 yes
S(1) Rh(1) N(9) C(8) -35.1(3) 1_555 1_555 7_555 7_555 yes
S(1) Rh(1) C(10) C(11) -87.5(6) 1_555 1_555 1_555 1_555 yes
S(1) Rh(1) C(10) C(14) 30.3(7) 1_555 1_555 1_555 1_555 yes
S(1) Rh(1) C(10) C(15) 151.8(8) 1_555 1_555 1_555 1_555 yes
S(1) Rh(1) C(11) C(10) 143.6(3) 1_555 1_555 1_555 1_555 yes
S(1) Rh(1) C(11) C(12) 23.3(5) 1_555 1_555 1_555 1_555 yes
S(1) Rh(1) C(11) C(16) -99.3(8) 1_555 1_555 1_555 1_555 yes
S(1) Rh(1) C(12) C(11) -163.7(3) 1_555 1_555 1_555 1_555 yes
S(1) Rh(1) C(12) C(13) 79.3(4) 1_555 1_555 1_555 1_555 yes
S(1) Rh(1) C(12) C(17) -44.1(9) 1_555 1_555 1_555 1_555 yes
S(1) Rh(1) C(13) C(12) -105.2(4) 1_555 1_555 1_555 1_555 yes
S(1) Rh(1) C(13) C(14) 138.2(4) 1_555 1_555 1_555 1_555 yes
S(1) Rh(1) C(13) C(18) 17(1) 1_555 1_555 1_555 1_555 yes
S(1) Rh(1) C(14) C(10) -166.1(3) 1_555 1_555 1_555 1_555 yes
S(1) Rh(1) C(14) C(13) -50.0(4) 1_555 1_555 1_555 1_555 yes
S(1) Rh(1) C(14) C(19) 67(1) 1_555 1_555 1_555 1_555 yes
S(1) C(6) N(1) C(2) -176.8(3) 1_555 1_555 1_555 1_555 yes
S(1) C(6) C(5) N(7) -3.0(6) 1_555 1_555 1_555 1_555 yes
S(1) C(6) C(5) C(4) 175.7(3) 1_555 1_555 1_555 1_555 yes
S(2) Rh(2) N(27) C(25) 1.8(3) 1_555 1_555 1_555 1_555 yes
S(2) Rh(2) N(27) C(28) -172.8(5) 1_555 1_555 1_555 1_555 yes
S(2) Rh(2) N(29) C(24) 141.1(3) 1_555 1_555 8_556 8_556 yes
S(2) Rh(2) N(29) C(28) -33.5(3) 1_555 1_555 8_556 8_556 yes
S(2) Rh(2) C(30) C(31) -120.2(5) 1_555 1_555 1_555 1_555 yes
S(2) Rh(2) C(30) C(34) -1.5(8) 1_555 1_555 1_555 1_555 yes
S(2) Rh(2) C(30) C(35) 120.4(10) 1_555 1_555 1_555 1_555 yes
S(2) Rh(2) C(31) C(30) 123.2(4) 1_555 1_555 1_555 1_555 yes
S(2) Rh(2) C(31) C(32) 4.9(5) 1_555 1_555 1_555 1_555 yes
S(2) Rh(2) C(31) C(36) -113.5(7) 1_555 1_555 1_555 1_555 yes
S(2) Rh(2) C(32) C(31) -177.2(3) 1_555 1_555 1_555 1_555 yes
S(2) Rh(2) C(32) C(33) 64.0(4) 1_555 1_555 1_555 1_555 yes
S(2) Rh(2) C(32) C(37) -60.6(8) 1_555 1_555 1_555 1_555 yes
S(2) Rh(2) C(33) C(32) -122.1(4) 1_555 1_555 1_555 1_555 yes
S(2) Rh(2) C(33) C(34) 118.8(5) 1_555 1_555 1_555 1_555 yes
S(2) Rh(2) C(33) C(38) 2(1) 1_555 1_555 1_555 1_555 yes
S(2) Rh(2) C(34) C(30) 179.2(4) 1_555 1_555 1_555 1_555 yes
S(2) Rh(2) C(34) C(33) -67.4(5) 1_555 1_555 1_555 1_555 yes
S(2) Rh(2) C(34) C(39) 58(1) 1_555 1_555 1_555 1_555 yes
S(2) C(26) N(21) C(22) -177.4(4) 1_555 1_555 1_555 1_555 yes
S(2) C(26) C(25) N(27) -1.6(6) 1_555 1_555 1_555 1_555 yes
S(2) C(26) C(25) C(24) 175.2(3) 1_555 1_555 1_555 1_555 yes
S(11) S(11) S(12) S(12) -178.0 1_555 2_655 1_555 2_655 yes
S(11) S(11) S(12) F(1) 65.5 1_555 2_655 1_555 1_555 yes
S(11) S(11) S(12) F(2) -28.2 1_555 2_655 1_555 1_555 yes
S(11) S(11) S(12) F(3) -140.4 1_555 2_655 1_555 1_555 yes
S(11) S(11) S(12) F(4) 26.6 1_555 2_655 1_555 1_555 yes
S(11) S(11) S(12) F(5) 110.2 1_555 2_655 1_555 1_555 yes
S(11) S(11) S(12) F(6) -61.1 1_555 2_655 1_555 1_555 yes
S(11) S(11) S(12) S(12) 0.7 1_555 2_655 2_655 1_555 yes
S(11) S(11) S(12) F(1) -103.0 1_555 2_655 2_655 2_655 yes
S(11) S(11) S(12) F(2) 114.9 1_555 2_655 2_655 2_655 yes
S(11) S(11) S(12) F(3) 115.0 1_555 2_655 2_655 2_655 yes
S(11) S(11) S(12) F(4) -106.1 1_555 2_655 2_655 2_655 yes
S(11) S(11) S(12) F(5) -99.2 1_555 2_655 2_655 2_655 yes
S(11) S(11) S(12) F(6) 116.1 1_555 2_655 2_655 2_655 yes
S(11) S(11) F(1) S(12) 90.0 1_555 2_655 2_655 2_655 yes
S(11) S(11) F(1) F(4) -92.4 1_555 2_655 2_655 2_655 yes
S(11) S(11) F(1) F(5) 85.8 1_555 2_655 2_655 2_655 yes
S(11) S(11) F(2) S(12) -108.4 1_555 2_655 2_655 2_655 yes
S(11) S(11) F(2) F(4) 97.5 1_555 2_655 2_655 2_655 yes
S(11) S(11) F(2) F(6) -109.8 1_555 2_655 2_655 2_655 yes
S(11) S(11) F(3) S(12) -67.3 1_555 2_655 2_655 2_655 yes
S(11) S(11) F(3) F(6) 114.0 1_555 2_655 2_655 2_655 yes
S(11) S(11) F(4) S(12) 103.5 1_555 2_655 2_655 2_655 yes
S(11) S(11) F(4) F(1) 99.9 1_555 2_655 2_655 2_655 yes
S(11) S(11) F(4) F(2) -106.4 1_555 2_655 2_655 2_655 yes
S(11) S(11) F(5) S(12) 84.6 1_555 2_655 2_655 2_655 yes
S(11) S(11) F(5) F(1) -101.4 1_555 2_655 2_655 2_655 yes
S(11) S(11) F(6) S(12) -84.2 1_555 2_655 2_655 2_655 yes
S(11) S(11) F(6) F(2) 94.8 1_555 2_655 2_655 2_655 yes
S(11) S(11) F(6) F(3) -83.6 1_555 2_655 2_655 2_655 yes
S(11) S(12) S(11) S(12) 178.0 1_555 1_555 2_655 2_655 yes
S(11) S(12) S(11) F(1) 100.9 1_555 1_555 2_655 2_655 yes
S(11) S(12) S(11) F(2) -55.1 1_555 1_555 2_655 2_655 yes
S(11) S(12) S(11) F(3) -162.0 1_555 1_555 2_655 2_655 yes
S(11) S(12) S(11) F(4) 42.2 1_555 1_555 2_655 2_655 yes
S(11) S(12) S(11) F(5) 135.5 1_555 1_555 2_655 2_655 yes
S(11) S(12) S(11) F(6) -116.9 1_555 1_555 2_655 2_655 yes
S(11) S(12) S(12) S(11) -1.9 1_555 1_555 2_655 2_655 yes
S(11) S(12) S(12) F(1) 66.0 1_555 1_555 2_655 2_655 yes
S(11) S(12) S(12) F(2) -30.5 1_555 1_555 2_655 2_655 yes
S(11) S(12) S(12) F(3) -147.8 1_555 1_555 2_655 2_655 yes
S(11) S(12) S(12) F(4) 24.0 1_555 1_555 2_655 2_655 yes
S(11) S(12) S(12) F(5) 112.9 1_555 1_555 2_655 2_655 yes
S(11) S(12) S(12) F(6) -69.7 1_555 1_555 2_655 2_655 yes
S(11) S(12) F(1) F(4) -2.1 1_555 1_555 1_555 1_555 yes
S(11) S(12) F(1) F(5) 175.2 1_555 1_555 1_555 1_555 yes
S(11) S(12) F(2) F(4) 21.6 1_555 1_555 1_555 1_555 yes
S(11) S(12) F(2) F(6) 178.2 1_555 1_555 1_555 1_555 yes
S(11) S(12) F(3) F(6) 1.1 1_555 1_555 1_555 1_555 yes
S(11) S(12) F(4) F(1) 175.6 1_555 1_555 1_555 1_555 yes
S(11) S(12) F(4) F(2) -24.7 1_555 1_555 1_555 1_555 yes
S(11) S(12) F(5) F(1) -5.0 1_555 1_555 1_555 1_555 yes
S(11) S(12) F(6) F(2) -1.0 1_555 1_555 1_555 1_555 yes
S(11) S(12) F(6) F(3) -179.3 1_555 1_555 1_555 1_555 yes
S(11) S(12) S(11) S(12) -0.7 1_555 2_655 2_655 1_555 yes
S(11) S(12) S(11) F(1) 103.0 1_555 2_655 2_655 2_655 yes
S(11) S(12) S(11) F(2) -114.9 1_555 2_655 2_655 2_655 yes
S(11) S(12) S(11) F(3) -115.0 1_555 2_655 2_655 2_655 yes
S(11) S(12) S(11) F(4) 106.1 1_555 2_655 2_655 2_655 yes
S(11) S(12) S(11) F(5) 99.2 1_555 2_655 2_655 2_655 yes
S(11) S(12) S(11) F(6) -116.1 1_555 2_655 2_655 2_655 yes
S(11) S(12) S(12) S(11) 1.9 1_555 2_655 1_555 2_655 yes
S(11) S(12) S(12) F(1) 67.9 1_555 2_655 1_555 1_555 yes
S(11) S(12) S(12) F(2) -28.6 1_555 2_655 1_555 1_555 yes
S(11) S(12) S(12) F(3) -145.9 1_555 2_655 1_555 1_555 yes
S(11) S(12) S(12) F(4) 25.9 1_555 2_655 1_555 1_555 yes
S(11) S(12) S(12) F(5) 114.7 1_555 2_655 1_555 1_555 yes
S(11) S(12) S(12) F(6) -67.8 1_555 2_655 1_555 1_555 yes
S(11) S(12) F(1) F(4) -66.4 1_555 2_655 2_655 2_655 yes
S(11) S(12) F(1) F(5) 110.9 1_555 2_655 2_655 2_655 yes
S(11) S(12) F(2) F(4) 79.2 1_555 2_655 2_655 2_655 yes
S(11) S(12) F(2) F(6) -124.2 1_555 2_655 2_655 2_655 yes
S(11) S(12) F(3) F(6) 97.0598(5) 1_555 2_655 2_655 2_655 yes
S(11) S(12) F(4) F(1) 110.1 1_555 2_655 2_655 2_655 yes
S(11) S(12) F(4) F(2) -90.3 1_555 2_655 2_655 2_655 yes
S(11) S(12) F(5) F(1) -77.5 1_555 2_655 2_655 2_655 yes
S(11) S(12) F(6) F(2) 58.1 1_555 2_655 2_655 2_655 yes
S(11) S(12) F(6) F(3) -120.3 1_555 2_655 2_655 2_655 yes
S(11) F(1) S(12) S(12) -83.0 1_555 1_555 1_555 2_655 yes
S(11) F(1) S(12) F(2) 18.5 1_555 1_555 1_555 1_555 yes
S(11) F(1) S(12) F(3) 148.1 1_555 1_555 1_555 1_555 yes
S(11) F(1) S(12) F(4) 2.1 1_555 1_555 1_555 1_555 yes
S(11) F(1) S(12) F(5) -175.2 1_555 1_555 1_555 1_555 yes
S(11) F(1) S(12) F(6) 46.0 1_555 1_555 1_555 1_555 yes
S(11) F(1) F(4) S(12) -1.2 1_555 1_555 1_555 1_555 yes
S(11) F(1) F(4) F(2) -18.8 1_555 1_555 1_555 1_555 yes
S(11) F(1) F(5) S(12) 2.4 1_555 1_555 1_555 1_555 yes
S(11) F(2) S(12) S(12) 68.0 1_555 1_555 1_555 2_655 yes
S(11) F(2) S(12) F(1) -35.0 1_555 1_555 1_555 1_555 yes
S(11) F(2) S(12) F(3) -179.9 1_555 1_555 1_555 1_555 yes
S(11) F(2) S(12) F(4) -21.6 1_555 1_555 1_555 1_555 yes
S(11) F(2) S(12) F(5) -49.8420(5) 1_555 1_555 1_555 1_555 yes
S(11) F(2) S(12) F(6) -178.2 1_555 1_555 1_555 1_555 yes
S(11) F(2) F(4) S(12) 8.4 1_555 1_555 1_555 1_555 yes
S(11) F(2) F(4) F(1) 23.8 1_555 1_555 1_555 1_555 yes
S(11) F(2) F(6) S(12) 0.7 1_555 1_555 1_555 1_555 yes
S(11) F(2) F(6) F(3) 3.2 1_555 1_555 1_555 1_555 yes
S(11) F(3) S(12) S(12) 108.8 1_555 1_555 1_555 2_655 yes
S(11) F(3) S(12) F(1) -123.5146(5) 1_555 1_555 1_555 1_555 yes
S(11) F(3) S(12) F(2) 0.1 1_555 1_555 1_555 1_555 yes
S(11) F(3) S(12) F(4) -50.0 1_555 1_555 1_555 1_555 yes
S(11) F(3) S(12) F(5) -149.1 1_555 1_555 1_555 1_555 yes
S(11) F(3) S(12) F(6) -1.1 1_555 1_555 1_555 1_555 yes
S(11) F(3) F(6) S(12) 0.4 1_555 1_555 1_555 1_555 yes
S(11) F(3) F(6) F(2) -2.8 1_555 1_555 1_555 1_555 yes
S(11) F(4) S(12) S(12) -74.0 1_555 1_555 1_555 2_655 yes
S(11) F(4) S(12) F(1) -175.6 1_555 1_555 1_555 1_555 yes
S(11) F(4) S(12) F(2) 24.7 1_555 1_555 1_555 1_555 yes
S(11) F(4) S(12) F(3) 85.5 1_555 1_555 1_555 1_555 yes
S(11) F(4) S(12) F(5) -173.7 1_555 1_555 1_555 1_555 yes
S(11) F(4) S(12) F(6) 39.3 1_555 1_555 1_555 1_555 yes
S(11) F(4) F(1) S(12) 1.2 1_555 1_555 1_555 1_555 yes
S(11) F(4) F(1) F(5) -3.5 1_555 1_555 1_555 1_555 yes
S(11) F(4) F(2) S(12) -8.4 1_555 1_555 1_555 1_555 yes
S(11) F(4) F(2) F(6) -24.3 1_555 1_555 1_555 1_555 yes
S(11) F(5) S(12) S(12) -92.3 1_555 1_555 1_555 2_655 yes
S(11) F(5) S(12) F(1) 5.0 1_555 1_555 1_555 1_555 yes
S(11) F(5) S(12) F(2) 25.7 1_555 1_555 1_555 1_555 yes
S(11) F(5) S(12) F(3) 160.5 1_555 1_555 1_555 1_555 yes
S(11) F(5) S(12) F(4) 3.1 1_555 1_555 1_555 1_555 yes
S(11) F(5) S(12) F(6) 92.0 1_555 1_555 1_555 1_555 yes
S(11) F(5) F(1) S(12) -2.4 1_555 1_555 1_555 1_555 yes
S(11) F(5) F(1) F(4) 3.0 1_555 1_555 1_555 1_555 yes
S(11) F(6) S(12) S(12) 79.0 1_555 1_555 1_555 2_655 yes
S(11) F(6) S(12) F(1) -45.3 1_555 1_555 1_555 1_555 yes
S(11) F(6) S(12) F(2) 1.0 1_555 1_555 1_555 1_555 yes
S(11) F(6) S(12) F(3) 179.3 1_555 1_555 1_555 1_555 yes
S(11) F(6) S(12) F(4) -17.8 1_555 1_555 1_555 1_555 yes
S(11) F(6) S(12) F(5) -105.7 1_555 1_555 1_555 1_555 yes
S(11) F(6) F(2) S(12) -0.7 1_555 1_555 1_555 1_555 yes
S(11) F(6) F(2) F(4) 21.9 1_555 1_555 1_555 1_555 yes
S(11) F(6) F(3) S(12) -0.4 1_555 1_555 1_555 1_555 yes
S(12) S(11) S(11) S(12) -1.9 1_555 1_555 2_655 2_655 yes
S(12) S(11) S(11) F(1) -83.3 1_555 1_555 2_655 2_655 yes
S(12) S(11) S(11) F(2) 132.1 1_555 1_555 2_655 2_655 yes
S(12) S(11) S(11) F(3) 18.2 1_555 1_555 2_655 2_655 yes
S(12) S(11) S(11) F(4) -141.9 1_555 1_555 2_655 2_655 yes
S(12) S(11) S(11) F(5) -44.6 1_555 1_555 2_655 2_655 yes
S(12) S(11) S(11) F(6) 70.6 1_555 1_555 2_655 2_655 yes
S(12) S(11) S(12) S(11) 178.0 1_555 1_555 2_655 2_655 yes
S(12) S(11) S(12) F(1) -116.5 1_555 1_555 2_655 2_655 yes
S(12) S(11) S(12) F(2) 149.8 1_555 1_555 2_655 2_655 yes
S(12) S(11) S(12) F(3) 37.5 1_555 1_555 2_655 2_655 yes
S(12) S(11) S(12) F(4) -155.4 1_555 1_555 2_655 2_655 yes
S(12) S(11) S(12) F(5) -71.8 1_555 1_555 2_655 2_655 yes
S(12) S(11) S(12) F(6) 116.8 1_555 1_555 2_655 2_655 yes
S(12) S(11) F(1) F(4) 177.6 1_555 1_555 1_555 1_555 yes
S(12) S(11) F(1) F(5) -4.2 1_555 1_555 1_555 1_555 yes
S(12) S(11) F(2) F(4) -154.1 1_555 1_555 1_555 1_555 yes
S(12) S(11) F(2) F(6) -1.4 1_555 1_555 1_555 1_555 yes
S(12) S(11) F(3) F(6) -178.6 1_555 1_555 1_555 1_555 yes
S(12) S(11) F(4) F(1) -3.6 1_555 1_555 1_555 1_555 yes
S(12) S(11) F(4) F(2) 150.0 1_555 1_555 1_555 1_555 yes
S(12) S(11) F(5) F(1) 173.9 1_555 1_555 1_555 1_555 yes
S(12) S(11) F(6) F(2) 178.9 1_555 1_555 1_555 1_555 yes
S(12) S(11) F(6) F(3) 0.5 1_555 1_555 1_555 1_555 yes
S(12) S(11) S(11) S(12) 1.9 1_555 2_655 1_555 2_655 yes
S(12) S(11) S(11) F(1) -81.4 1_555 2_655 1_555 1_555 yes
S(12) S(11) S(11) F(2) 134.0 1_555 2_655 1_555 1_555 yes
S(12) S(11) S(11) F(3) 20.1 1_555 2_655 1_555 1_555 yes
S(12) S(11) S(11) F(4) -140.0 1_555 2_655 1_555 1_555 yes
S(12) S(11) S(11) F(5) -42.7 1_555 2_655 1_555 1_555 yes
S(12) S(11) S(11) F(6) 72.5 1_555 2_655 1_555 1_555 yes
S(12) S(11) S(12) S(11) -0.7 1_555 2_655 2_655 1_555 yes
S(12) S(11) S(12) F(1) -103.7 1_555 2_655 2_655 2_655 yes
S(12) S(11) S(12) F(2) 114.2 1_555 2_655 2_655 2_655 yes
S(12) S(11) S(12) F(3) 114.3 1_555 2_655 2_655 2_655 yes
S(12) S(11) S(12) F(4) -106.8 1_555 2_655 2_655 2_655 yes
S(12) S(11) S(12) F(5) -99.9 1_555 2_655 2_655 2_655 yes
S(12) S(11) S(12) F(6) 115.4 1_555 2_655 2_655 2_655 yes
S(12) S(11) F(1) F(4) -113.2 1_555 2_655 2_655 2_655 yes
S(12) S(11) F(1) F(5) 65.1 1_555 2_655 2_655 2_655 yes
S(12) S(11) F(2) F(4) 115.0 1_555 2_655 2_655 2_655 yes
S(12) S(11) F(2) F(6) -92.2 1_555 2_655 2_655 2_655 yes
S(12) S(11) F(3) F(6) 120.4 1_555 2_655 2_655 2_655 yes
S(12) S(11) F(4) F(1) 86.1 1_555 2_655 2_655 2_655 yes
S(12) S(11) F(4) F(2) -120.3 1_555 2_655 2_655 2_655 yes
S(12) S(11) F(5) F(1) -115.8 1_555 2_655 2_655 2_655 yes
S(12) S(11) F(6) F(2) 115.1 1_555 2_655 2_655 2_655 yes
S(12) S(11) F(6) F(3) -63.3 1_555 2_655 2_655 2_655 yes
S(12) S(12) S(11) F(1) -77.1 1_555 2_655 1_555 1_555 yes
S(12) S(12) S(11) F(2) 127.0 1_555 2_655 1_555 1_555 yes
S(12) S(12) S(11) F(3) 20.1 1_555 2_655 1_555 1_555 yes
S(12) S(12) S(11) F(4) -135.8 1_555 2_655 1_555 1_555 yes
S(12) S(12) S(11) F(5) -42.5 1_555 2_655 1_555 1_555 yes
S(12) S(12) S(11) F(6) 65.1 1_555 2_655 1_555 1_555 yes
S(12) S(12) S(11) F(1) 103.7 1_555 2_655 2_655 2_655 yes
S(12) S(12) S(11) F(2) -114.2 1_555 2_655 2_655 2_655 yes
S(12) S(12) S(11) F(3) -114.3 1_555 2_655 2_655 2_655 yes
S(12) S(12) S(11) F(4) 106.8 1_555 2_655 2_655 2_655 yes
S(12) S(12) S(11) F(5) 99.9 1_555 2_655 2_655 2_655 yes
S(12) S(12) S(11) F(6) -115.4 1_555 2_655 2_655 2_655 yes
S(12) S(12) F(1) F(4) -85.2 1_555 2_655 2_655 2_655 yes
S(12) S(12) F(1) F(5) 92.1 1_555 2_655 2_655 2_655 yes
S(12) S(12) F(2) F(4) 89.6 1_555 2_655 2_655 2_655 yes
S(12) S(12) F(2) F(6) -113.8 1_555 2_655 2_655 2_655 yes
S(12) S(12) F(3) F(6) 109.9 1_555 2_655 2_655 2_655 yes
S(12) S(12) F(4) F(1) 101.6 1_555 2_655 2_655 2_655 yes
S(12) S(12) F(4) F(2) -98.7 1_555 2_655 2_655 2_655 yes
S(12) S(12) F(5) F(1) -97.3 1_555 2_655 2_655 2_655 yes
S(12) S(12) F(6) F(2) 78.0 1_555 2_655 2_655 2_655 yes
S(12) S(12) F(6) F(3) -100.3 1_555 2_655 2_655 2_655 yes
S(12) F(1) S(11) F(2) -140.0 1_555 1_555 1_555 1_555 yes
S(12) F(1) S(11) F(3) -13.4 1_555 1_555 1_555 1_555 yes
S(12) F(1) S(11) F(4) -177.6 1_555 1_555 1_555 1_555 yes
S(12) F(1) S(11) F(5) 4.2 1_555 1_555 1_555 1_555 yes
S(12) F(1) S(11) F(6) -56.7 1_555 1_555 1_555 1_555 yes
S(12) F(1) F(4) F(2) -17.6 1_555 1_555 1_555 1_555 yes
S(12) F(2) S(11) F(1) 123.0 1_555 1_555 1_555 1_555 yes
S(12) F(2) S(11) F(3) 0.0 1_555 1_555 1_555 1_555 yes
S(12) F(2) S(11) F(4) 154.1 1_555 1_555 1_555 1_555 yes
S(12) F(2) S(11) F(5) 63.9 1_555 1_555 1_555 1_555 yes
S(12) F(2) S(11) F(6) 1.4 1_555 1_555 1_555 1_555 yes
S(12) F(2) F(4) F(1) 15.4 1_555 1_555 1_555 1_555 yes
S(12) F(2) F(6) F(3) 2.5 1_555 1_555 1_555 1_555 yes
S(12) F(3) S(11) F(1) 37.9 1_555 1_555 1_555 1_555 yes
S(12) F(3) S(11) F(2) -179.9 1_555 1_555 1_555 1_555 yes
S(12) F(3) S(11) F(4) 67.1276(6) 1_555 1_555 1_555 1_555 yes
S(12) F(3) S(11) F(5) 25.7 1_555 1_555 1_555 1_555 yes
S(12) F(3) S(11) F(6) 178.6 1_555 1_555 1_555 1_555 yes
S(12) F(3) F(6) F(2) -3.2 1_555 1_555 1_555 1_555 yes
S(12) F(4) S(11) F(1) 3.6 1_555 1_555 1_555 1_555 yes
S(12) F(4) S(11) F(2) -150.0 1_555 1_555 1_555 1_555 yes
S(12) F(4) S(11) F(3) -31.2 1_555 1_555 1_555 1_555 yes
S(12) F(4) S(11) F(5) 4.7 1_555 1_555 1_555 1_555 yes
S(12) F(4) S(11) F(6) -118.1 1_555 1_555 1_555 1_555 yes
S(12) F(4) F(1) F(5) -4.7 1_555 1_555 1_555 1_555 yes
S(12) F(4) F(2) F(6) -15.9 1_555 1_555 1_555 1_555 yes
S(12) F(5) S(11) F(1) -173.9 1_555 1_555 1_555 1_555 yes
S(12) F(5) S(11) F(2) -87.9 1_555 1_555 1_555 1_555 yes
S(12) F(5) S(11) F(3) -13.7 1_555 1_555 1_555 1_555 yes
S(12) F(5) S(11) F(4) -175.4 1_555 1_555 1_555 1_555 yes
S(12) F(5) S(11) F(6) -35.8 1_555 1_555 1_555 1_555 yes
S(12) F(5) F(1) F(4) 5.5 1_555 1_555 1_555 1_555 yes
S(12) F(6) S(11) F(1) 59.5 1_555 1_555 1_555 1_555 yes
S(12) F(6) S(11) F(2) -178.9 1_555 1_555 1_555 1_555 yes
S(12) F(6) S(11) F(3) -0.5 1_555 1_555 1_555 1_555 yes
S(12) F(6) S(11) F(4) 142.5 1_555 1_555 1_555 1_555 yes
S(12) F(6) S(11) F(5) 24.5 1_555 1_555 1_555 1_555 yes
S(12) F(6) F(2) F(4) 22.6 1_555 1_555 1_555 1_555 yes
S(21) S(22) F(22) O(21) 119.1 1_555 1_555 1_555 1_555 yes
S(21) S(22) F(22) O(23) -75.7 1_555 1_555 1_555 1_555 yes
S(21) S(22) F(22) O(27) -20.6 1_555 1_555 1_555 1_555 yes
S(21) S(22) F(24) F(23) -61.2943(6) 1_555 1_555 1_555 1_555 yes
S(21) S(22) F(24) O(28) -24.7 1_555 1_555 1_555 1_555 yes
S(21) S(22) F(24) C(202) -66.0869(6) 1_555 1_555 1_555 1_555 yes
S(21) S(22) O(21) F(22) -101.0 1_555 1_555 1_555 1_555 yes
S(21) S(22) O(21) O(25) 36.2 1_555 1_555 1_555 1_555 yes
S(21) S(22) O(22) O(24) -80.4 1_555 1_555 1_555 1_555 yes
S(21) S(22) O(22) O(28) -157.4 1_555 1_555 1_555 1_555 yes
S(21) S(22) O(23) F(22) 124.3 1_555 1_555 1_555 1_555 yes
S(21) S(22) O(23) O(27) 44.5 1_555 1_555 1_555 1_555 yes
S(21) S(22) O(24) O(22) 61.7 1_555 1_555 1_555 1_555 yes
S(21) S(22) O(24) O(25) -79.8279(7) 1_555 1_555 1_555 1_555 yes
S(21) S(22) O(24) O(28) 127.4978(6) 1_555 1_555 1_555 1_555 yes
S(21) S(22) O(24) C(202) 167.7 1_555 1_555 1_555 1_555 yes
S(21) S(22) O(25) O(21) -152.1 1_555 1_555 1_555 1_555 yes
S(21) S(22) O(25) O(24) 67.4 1_555 1_555 1_555 1_555 yes
S(21) S(22) O(27) F(21) 17.8 1_555 1_555 1_555 1_555 yes
S(21) S(22) O(27) F(22) 162.7 1_555 1_555 1_555 1_555 yes
S(21) S(22) O(27) O(23) -135.7343(5) 1_555 1_555 1_555 1_555 yes
S(21) S(22) O(27) C(201) -27.0 1_555 1_555 1_555 1_555 yes
S(21) S(22) O(28) F(23) -157.5 1_555 1_555 1_555 1_555 yes
S(21) S(22) O(28) F(24) 167.2 1_555 1_555 1_555 1_555 yes
S(21) S(22) O(28) O(22) 17.7 1_555 1_555 1_555 1_555 yes
S(21) S(22) O(28) O(24) -44.5328(5) 1_555 1_555 1_555 1_555 yes
S(21) S(22) O(28) C(202) -102.9 1_555 1_555 1_555 1_555 yes
S(21) S(22) C(201) F(21) 51.1 1_555 1_555 1_555 1_555 yes
S(21) S(22) C(201) O(27) 141.4 1_555 1_555 1_555 1_555 yes
S(21) S(22) C(202) F(23) 145.4 1_555 1_555 1_555 1_555 yes
S(21) S(22) C(202) F(24) 150.4 1_555 1_555 1_555 1_555 yes
S(21) S(22) C(202) O(24) -11.1 1_555 1_555 1_555 1_555 yes
S(21) S(22) C(202) O(28) 85.6 1_555 1_555 1_555 1_555 yes
S(21) F(21) O(27) S(22) -17.7 1_555 1_555 1_555 1_555 yes
S(21) F(21) O(27) F(22) -105.7 1_555 1_555 1_555 1_555 yes
S(21) F(21) O(27) O(23) 117.7 1_555 1_555 1_555 1_555 yes
S(21) F(21) O(27) C(201) 74.0 1_555 1_555 1_555 1_555 yes
S(21) F(21) C(201) S(22) -35.0 1_555 1_555 1_555 1_555 yes
S(21) F(21) C(201) O(27) -79.1838(5) 1_555 1_555 1_555 1_555 yes
S(21) O(22) S(22) F(22) -98.5 1_555 1_555 1_555 1_555 yes
S(21) O(22) S(22) F(24) -179.7 1_555 1_555 1_555 1_555 yes
S(21) O(22) S(22) O(21) 115.5 1_555 1_555 1_555 1_555 yes
S(21) O(22) S(22) O(23) -103.5 1_555 1_555 1_555 1_555 yes
S(21) O(22) S(22) O(24) 80.4 1_555 1_555 1_555 1_555 yes
S(21) O(22) S(22) O(25) 47.0 1_555 1_555 1_555 1_555 yes
S(21) O(22) S(22) O(27) -62.2 1_555 1_555 1_555 1_555 yes
S(21) O(22) S(22) O(28) 157.4 1_555 1_555 1_555 1_555 yes
S(21) O(22) S(22) C(201) -50.6 1_555 1_555 1_555 1_555 yes
S(21) O(22) S(22) C(202) 127.5 1_555 1_555 1_555 1_555 yes
S(21) O(22) O(24) S(22) -46.1 1_555 1_555 1_555 1_555 yes
S(21) O(22) O(24) O(25) -12.7 1_555 1_555 1_555 1_555 yes
S(21) O(22) O(24) O(28) -98.9 1_555 1_555 1_555 1_555 yes
S(21) O(22) O(24) C(202) -111.1 1_555 1_555 1_555 1_555 yes
S(21) O(22) O(28) S(22) -13.5 1_555 1_555 1_555 1_555 yes
S(21) O(22) O(28) F(23) 155.4 1_555 1_555 1_555 1_555 yes
S(21) O(22) O(28) F(24) -68.5 1_555 1_555 1_555 1_555 yes
S(21) O(22) O(28) O(24) 55.3 1_555 1_555 1_555 1_555 yes
S(21) O(22) O(28) C(202) 75.4 1_555 1_555 1_555 1_555 yes
S(21) O(24) S(22) F(22) 115.5 1_555 1_555 1_555 1_555 yes
S(21) O(24) S(22) F(24) -151.8 1_555 1_555 1_555 1_555 yes
S(21) O(24) S(22) O(21) 125.1 1_555 1_555 1_555 1_555 yes
S(21) O(24) S(22) O(22) -61.7 1_555 1_555 1_555 1_555 yes
S(21) O(24) S(22) O(23) -69.1 1_555 1_555 1_555 1_555 yes
S(21) O(24) S(22) O(25) 79.8279(7) 1_555 1_555 1_555 1_555 yes
S(21) O(24) S(22) O(27) -2.7 1_555 1_555 1_555 1_555 yes
S(21) O(24) S(22) O(28) -127.4978(6) 1_555 1_555 1_555 1_555 yes
S(21) O(24) S(22) C(201) -17.2 1_555 1_555 1_555 1_555 yes
S(21) O(24) S(22) C(202) -167.7 1_555 1_555 1_555 1_555 yes
S(21) O(24) O(22) S(22) 46.1 1_555 1_555 1_555 1_555 yes
S(21) O(24) O(22) O(28) 98.9 1_555 1_555 1_555 1_555 yes
S(21) O(24) O(25) S(22) -57.2 1_555 1_555 1_555 1_555 yes
S(21) O(24) O(25) O(21) -93.6 1_555 1_555 1_555 1_555 yes
S(21) O(24) O(28) S(22) 35.1 1_555 1_555 1_555 1_555 yes
S(21) O(24) O(28) F(23) 145.0 1_555 1_555 1_555 1_555 yes
S(21) O(24) O(28) F(24) 77.6427(6) 1_555 1_555 1_555 1_555 yes
S(21) O(24) O(28) O(22) -61.0 1_555 1_555 1_555 1_555 yes
S(21) O(24) O(28) C(202) 138.7 1_555 1_555 1_555 1_555 yes
S(21) O(24) C(202) S(22) 9.6 1_555 1_555 1_555 1_555 yes
S(21) O(24) C(202) F(23) -61.6 1_555 1_555 1_555 1_555 yes
S(21) O(24) C(202) F(24) -8.6 1_555 1_555 1_555 1_555 yes
S(21) O(24) C(202) O(28) -45.8 1_555 1_555 1_555 1_555 yes
S(21) O(25) S(22) F(22) 120.7 1_555 1_555 1_555 1_555 yes
S(21) O(25) S(22) F(24) -149.1 1_555 1_555 1_555 1_555 yes
S(21) O(25) S(22) O(21) 152.1 1_555 1_555 1_555 1_555 yes
S(21) O(25) S(22) O(22) -37.7 1_555 1_555 1_555 1_555 yes
S(21) O(25) S(22) O(23) 85.2 1_555 1_555 1_555 1_555 yes
S(21) O(25) S(22) O(24) -67.4 1_555 1_555 1_555 1_555 yes
S(21) O(25) S(22) O(27) 66.4 1_555 1_555 1_555 1_555 yes
S(21) O(25) S(22) O(28) -92.8 1_555 1_555 1_555 1_555 yes
S(21) O(25) S(22) C(201) 29.4 1_555 1_555 1_555 1_555 yes
S(21) O(25) S(22) C(202) -110.4 1_555 1_555 1_555 1_555 yes
S(21) O(25) O(21) S(22) -22.4 1_555 1_555 1_555 1_555 yes
S(21) O(25) O(21) F(22) 17.8 1_555 1_555 1_555 1_555 yes
S(21) O(25) O(24) S(22) 57.2 1_555 1_555 1_555 1_555 yes
S(21) O(25) O(24) O(22) 13.2 1_555 1_555 1_555 1_555 yes
S(21) O(25) O(24) O(28) 78.6 1_555 1_555 1_555 1_555 yes
S(21) O(25) O(24) C(202) 116.3 1_555 1_555 1_555 1_555 yes
S(21) O(27) S(22) F(22) -162.7 1_555 1_555 1_555 1_555 yes
S(21) O(27) S(22) F(24) 148.8 1_555 1_555 1_555 1_555 yes
S(21) O(27) S(22) O(21) -134.6 1_555 1_555 1_555 1_555 yes
S(21) O(27) S(22) O(22) 45.0 1_555 1_555 1_555 1_555 yes
S(21) O(27) S(22) O(23) 135.7343(5) 1_555 1_555 1_555 1_555 yes
S(21) O(27) S(22) O(24) 2.5 1_555 1_555 1_555 1_555 yes
S(21) O(27) S(22) O(25) -60.9819(5) 1_555 1_555 1_555 1_555 yes
S(21) O(27) S(22) O(28) 91.5 1_555 1_555 1_555 1_555 yes
S(21) O(27) S(22) C(201) 27.0 1_555 1_555 1_555 1_555 yes
S(21) O(27) S(22) C(202) 102.5236(5) 1_555 1_555 1_555 1_555 yes
S(21) O(27) F(21) C(201) -74.0 1_555 1_555 1_555 1_555 yes
S(21) O(27) F(22) S(22) 17.5 1_555 1_555 1_555 1_555 yes
S(21) O(27) F(22) O(21) -20.5 1_555 1_555 1_555 1_555 yes
S(21) O(27) F(22) O(23) 129.2 1_555 1_555 1_555 1_555 yes
S(21) O(27) O(23) S(22) -51.0 1_555 1_555 1_555 1_555 yes
S(21) O(27) O(23) F(22) -121.2 1_555 1_555 1_555 1_555 yes
S(21) O(27) C(201) S(22) -26.3 1_555 1_555 1_555 1_555 yes
S(21) O(27) C(201) F(21) 71.4 1_555 1_555 1_555 1_555 yes
S(21) O(28) S(22) F(22) -150.1 1_555 1_555 1_555 1_555 yes
S(21) O(28) S(22) F(24) -167.2 1_555 1_555 1_555 1_555 yes
S(21) O(28) S(22) O(21) 154.6 1_555 1_555 1_555 1_555 yes
S(21) O(28) S(22) O(22) -17.7 1_555 1_555 1_555 1_555 yes
S(21) O(28) S(22) O(23) -108.6102(6) 1_555 1_555 1_555 1_555 yes
S(21) O(28) S(22) O(24) 44.5328(5) 1_555 1_555 1_555 1_555 yes
S(21) O(28) S(22) O(25) 70.2359(6) 1_555 1_555 1_555 1_555 yes
S(21) O(28) S(22) O(27) -80.8720(5) 1_555 1_555 1_555 1_555 yes
S(21) O(28) S(22) C(201) -45.4 1_555 1_555 1_555 1_555 yes
S(21) O(28) S(22) C(202) 102.9 1_555 1_555 1_555 1_555 yes
S(21) O(28) F(23) F(24) -68.7 1_555 1_555 1_555 1_555 yes
S(21) O(28) F(23) C(202) 47.3 1_555 1_555 1_555 1_555 yes
S(21) O(28) F(24) S(22) 8.1 1_555 1_555 1_555 1_555 yes
S(21) O(28) F(24) F(23) 149.1 1_555 1_555 1_555 1_555 yes
S(21) O(28) F(24) C(202) 99.3 1_555 1_555 1_555 1_555 yes
S(21) O(28) O(22) S(22) 13.5 1_555 1_555 1_555 1_555 yes
S(21) O(28) O(22) O(24) -55.3 1_555 1_555 1_555 1_555 yes
S(21) O(28) O(24) S(22) -35.1 1_555 1_555 1_555 1_555 yes
S(21) O(28) O(24) O(22) 61.0 1_555 1_555 1_555 1_555 yes
S(21) O(28) O(24) O(25) -56.3114(6) 1_555 1_555 1_555 1_555 yes
S(21) O(28) O(24) C(202) -138.7 1_555 1_555 1_555 1_555 yes
S(21) O(28) C(202) S(22) -36.2 1_555 1_555 1_555 1_555 yes
S(21) O(28) C(202) F(23) -157.3 1_555 1_555 1_555 1_555 yes
S(21) O(28) C(202) F(24) -110.0 1_555 1_555 1_555 1_555 yes
S(21) O(28) C(202) O(24) 29.2 1_555 1_555 1_555 1_555 yes
S(21) C(201) S(22) F(22) -149.0 1_555 1_555 1_555 1_555 yes
S(21) C(201) S(22) F(24) 138.4 1_555 1_555 1_555 1_555 yes
S(21) C(201) S(22) O(21) -118.9 1_555 1_555 1_555 1_555 yes
S(21) C(201) S(22) O(22) 58.1 1_555 1_555 1_555 1_555 yes
S(21) C(201) S(22) O(23) 173.5 1_555 1_555 1_555 1_555 yes
S(21) C(201) S(22) O(24) 21.4 1_555 1_555 1_555 1_555 yes
S(21) C(201) S(22) O(25) -40.0 1_555 1_555 1_555 1_555 yes
S(21) C(201) S(22) O(27) -141.4 1_555 1_555 1_555 1_555 yes
S(21) C(201) S(22) O(28) 82.4 1_555 1_555 1_555 1_555 yes
S(21) C(201) S(22) C(202) 55.4 1_555 1_555 1_555 1_555 yes
S(21) C(201) F(21) O(27) 79.1838(5) 1_555 1_555 1_555 1_555 yes
S(21) C(201) O(27) S(22) 26.3 1_555 1_555 1_555 1_555 yes
S(21) C(201) O(27) F(21) -71.4 1_555 1_555 1_555 1_555 yes
S(21) C(201) O(27) F(22) 107.7 1_555 1_555 1_555 1_555 yes
S(21) C(201) O(27) O(23) 134.7 1_555 1_555 1_555 1_555 yes
S(22) S(21) F(21) O(27) 19.7 1_555 1_555 1_555 1_555 yes
S(22) S(21) F(21) C(201) 65.5746(6) 1_555 1_555 1_555 1_555 yes
S(22) S(21) O(22) O(24) 70.1 1_555 1_555 1_555 1_555 yes
S(22) S(21) O(22) O(28) 15.1 1_555 1_555 1_555 1_555 yes
S(22) S(21) O(24) O(22) -101.9 1_555 1_555 1_555 1_555 yes
S(22) S(21) O(24) O(25) 64.9 1_555 1_555 1_555 1_555 yes
S(22) S(21) O(24) O(28) -38.7 1_555 1_555 1_555 1_555 yes
S(22) S(21) O(24) C(202) -12.4 1_555 1_555 1_555 1_555 yes
S(22) S(21) O(25) O(21) 24.2 1_555 1_555 1_555 1_555 yes
S(22) S(21) O(25) O(24) -85.9 1_555 1_555 1_555 1_555 yes
S(22) S(21) O(27) F(21) -158.0 1_555 1_555 1_555 1_555 yes
S(22) S(21) O(27) F(22) -21.8 1_555 1_555 1_555 1_555 yes
S(22) S(21) O(27) O(23) 71.7164(7) 1_555 1_555 1_555 1_555 yes
S(22) S(21) O(27) C(201) 146.6 1_555 1_555 1_555 1_555 yes
S(22) S(21) O(28) F(23) 41.1 1_555 1_555 1_555 1_555 yes
S(22) S(21) O(28) F(24) -13.0 1_555 1_555 1_555 1_555 yes
S(22) S(21) O(28) O(22) -157.1 1_555 1_555 1_555 1_555 yes
S(22) S(21) O(28) O(24) 116.1374(7) 1_555 1_555 1_555 1_555 yes
S(22) S(21) O(28) C(202) 80.3350(6) 1_555 1_555 1_555 1_555 yes
S(22) S(21) C(201) F(21) -127.1 1_555 1_555 1_555 1_555 yes
S(22) S(21) C(201) O(27) -25.7 1_555 1_555 1_555 1_555 yes
S(22) F(22) O(21) O(25) -31.3 1_555 1_555 1_555 1_555 yes
S(22) F(22) O(23) O(27) 45.4 1_555 1_555 1_555 1_555 yes
S(22) F(22) O(27) F(21) 95.6 1_555 1_555 1_555 1_555 yes
S(22) F(22) O(27) O(23) -111.8 1_555 1_555 1_555 1_555 yes
S(22) F(22) O(27) C(201) -83.2 1_555 1_555 1_555 1_555 yes
S(22) F(24) F(23) O(28) 33.8 1_555 1_555 1_555 1_555 yes
S(22) F(24) F(23) C(202) -6.1 1_555 1_555 1_555 1_555 yes
S(22) F(24) O(28) F(23) -141.0059(5) 1_555 1_555 1_555 1_555 yes
S(22) F(24) O(28) O(22) 58.2354(6) 1_555 1_555 1_555 1_555 yes
S(22) F(24) O(28) O(24) -41.2 1_555 1_555 1_555 1_555 yes
S(22) F(24) O(28) C(202) -91.2 1_555 1_555 1_555 1_555 yes
S(22) F(24) C(202) F(23) 173.6 1_555 1_555 1_555 1_555 yes
S(22) F(24) C(202) O(24) 19.4 1_555 1_555 1_555 1_555 yes
S(22) F(24) C(202) O(28) 67.7 1_555 1_555 1_555 1_555 yes
S(22) O(21) F(22) O(23) -30.2 1_555 1_555 1_555 1_555 yes
S(22) O(21) F(22) O(27) 31.0 1_555 1_555 1_555 1_555 yes
S(22) O(21) O(25) O(24) 40.8 1_555 1_555 1_555 1_555 yes
S(22) O(22) S(21) F(21) 132.4 1_555 1_555 1_555 1_555 yes
S(22) O(22) S(21) O(24) -70.1 1_555 1_555 1_555 1_555 yes
S(22) O(22) S(21) O(25) -55.7 1_555 1_555 1_555 1_555 yes
S(22) O(22) S(21) O(27) 50.0 1_555 1_555 1_555 1_555 yes
S(22) O(22) S(21) O(28) -15.1 1_555 1_555 1_555 1_555 yes
S(22) O(22) S(21) C(201) 90.7 1_555 1_555 1_555 1_555 yes
S(22) O(22) O(24) O(25) 33.4 1_555 1_555 1_555 1_555 yes
S(22) O(22) O(24) O(28) -52.8 1_555 1_555 1_555 1_555 yes
S(22) O(22) O(24) C(202) -65.0 1_555 1_555 1_555 1_555 yes
S(22) O(22) O(28) F(23) 169.0 1_555 1_555 1_555 1_555 yes
S(22) O(22) O(28) F(24) -54.9 1_555 1_555 1_555 1_555 yes
S(22) O(22) O(28) O(24) 68.9 1_555 1_555 1_555 1_555 yes
S(22) O(22) O(28) C(202) 88.9 1_555 1_555 1_555 1_555 yes
S(22) O(23) F(22) O(21) 27.5 1_555 1_555 1_555 1_555 yes
S(22) O(23) F(22) O(27) -45.4 1_555 1_555 1_555 1_555 yes
S(22) O(23) O(27) F(21) -134.9 1_555 1_555 1_555 1_555 yes
S(22) O(23) O(27) F(22) 70.2 1_555 1_555 1_555 1_555 yes
S(22) O(23) O(27) C(201) -105.1 1_555 1_555 1_555 1_555 yes
S(22) O(24) S(21) F(21) -125.6066(5) 1_555 1_555 1_555 1_555 yes
S(22) O(24) S(21) O(22) 101.9 1_555 1_555 1_555 1_555 yes
S(22) O(24) S(21) O(25) -64.9 1_555 1_555 1_555 1_555 yes
S(22) O(24) S(21) O(27) 1.9 1_555 1_555 1_555 1_555 yes
S(22) O(24) S(21) O(28) 38.7 1_555 1_555 1_555 1_555 yes
S(22) O(24) S(21) C(201) 58.8285(5) 1_555 1_555 1_555 1_555 yes
S(22) O(24) O(22) O(28) 52.8 1_555 1_555 1_555 1_555 yes
S(22) O(24) O(25) O(21) -36.4 1_555 1_555 1_555 1_555 yes
S(22) O(24) O(28) F(23) 109.9 1_555 1_555 1_555 1_555 yes
S(22) O(24) O(28) F(24) 42.5 1_555 1_555 1_555 1_555 yes
S(22) O(24) O(28) O(22) -96.1 1_555 1_555 1_555 1_555 yes
S(22) O(24) O(28) C(202) 103.6 1_555 1_555 1_555 1_555 yes
S(22) O(24) C(202) F(23) -71.2 1_555 1_555 1_555 1_555 yes
S(22) O(24) C(202) F(24) -18.2 1_555 1_555 1_555 1_555 yes
S(22) O(24) C(202) O(28) -55.4 1_555 1_555 1_555 1_555 yes
S(22) O(25) S(21) F(21) -115.2 1_555 1_555 1_555 1_555 yes
S(22) O(25) S(21) O(22) 71.3 1_555 1_555 1_555 1_555 yes
S(22) O(25) S(21) O(24) 85.9 1_555 1_555 1_555 1_555 yes
S(22) O(25) S(21) O(27) -45.7 1_555 1_555 1_555 1_555 yes
S(22) O(25) S(21) O(28) 39.2 1_555 1_555 1_555 1_555 yes
S(22) O(25) S(21) C(201) -62.7 1_555 1_555 1_555 1_555 yes
S(22) O(25) O(21) F(22) 40.2128(5) 1_555 1_555 1_555 1_555 yes
S(22) O(25) O(24) O(22) -44.0 1_555 1_555 1_555 1_555 yes
S(22) O(25) O(24) O(28) 21.4 1_555 1_555 1_555 1_555 yes
S(22) O(25) O(24) C(202) 59.1 1_555 1_555 1_555 1_555 yes
S(22) O(27) S(21) F(21) 158.0 1_555 1_555 1_555 1_555 yes
S(22) O(27) S(21) O(22) -76.0215(7) 1_555 1_555 1_555 1_555 yes
S(22) O(27) S(21) O(24) -2.3 1_555 1_555 1_555 1_555 yes
S(22) O(27) S(21) O(25) 52.3 1_555 1_555 1_555 1_555 yes
S(22) O(27) S(21) O(28) -28.8 1_555 1_555 1_555 1_555 yes
S(22) O(27) S(21) C(201) -146.6 1_555 1_555 1_555 1_555 yes
S(22) O(27) F(21) C(201) -91.6536(6) 1_555 1_555 1_555 1_555 yes
S(22) O(27) F(22) O(21) -37.9 1_555 1_555 1_555 1_555 yes
S(22) O(27) F(22) O(23) 111.8 1_555 1_555 1_555 1_555 yes
S(22) O(27) O(23) F(22) -70.2 1_555 1_555 1_555 1_555 yes
S(22) O(27) C(201) F(21) 97.7 1_555 1_555 1_555 1_555 yes
S(22) O(28) S(21) F(21) 49.4739(6) 1_555 1_555 1_555 1_555 yes
S(22) O(28) S(21) O(22) 157.1 1_555 1_555 1_555 1_555 yes
S(22) O(28) S(21) O(24) -116.1374(7) 1_555 1_555 1_555 1_555 yes
S(22) O(28) S(21) O(25) -55.4 1_555 1_555 1_555 1_555 yes
S(22) O(28) S(21) O(27) 34.6 1_555 1_555 1_555 1_555 yes
S(22) O(28) S(21) C(201) 73.7004(8) 1_555 1_555 1_555 1_555 yes
S(22) O(28) F(23) F(24) -42.6 1_555 1_555 1_555 1_555 yes
S(22) O(28) F(23) C(202) 73.5140(6) 1_555 1_555 1_555 1_555 yes
S(22) O(28) F(24) F(23) 141.0059(5) 1_555 1_555 1_555 1_555 yes
S(22) O(28) F(24) C(202) 91.2 1_555 1_555 1_555 1_555 yes
S(22) O(28) O(22) O(24) -68.9 1_555 1_555 1_555 1_555 yes
S(22) O(28) O(24) O(22) 96.1 1_555 1_555 1_555 1_555 yes
S(22) O(28) O(24) O(25) -21.2 1_555 1_555 1_555 1_555 yes
S(22) O(28) O(24) C(202) -103.6 1_555 1_555 1_555 1_555 yes
S(22) O(28) C(202) F(23) -121.1 1_555 1_555 1_555 1_555 yes
S(22) O(28) C(202) F(24) -73.7 1_555 1_555 1_555 1_555 yes
S(22) O(28) C(202) O(24) 65.4 1_555 1_555 1_555 1_555 yes
S(22) C(201) S(21) F(21) 127.1 1_555 1_555 1_555 1_555 yes
S(22) C(201) S(21) O(22) -93.3 1_555 1_555 1_555 1_555 yes
S(22) C(201) S(21) O(24) -55.2 1_555 1_555 1_555 1_555 yes
S(22) C(201) S(21) O(25) 50.7 1_555 1_555 1_555 1_555 yes
S(22) C(201) S(21) O(27) 25.7 1_555 1_555 1_555 1_555 yes
S(22) C(201) S(21) O(28) -39.9 1_555 1_555 1_555 1_555 yes
S(22) C(201) F(21) O(27) 44.2 1_555 1_555 1_555 1_555 yes
S(22) C(201) O(27) F(21) -97.7 1_555 1_555 1_555 1_555 yes
S(22) C(201) O(27) F(22) 81.4 1_555 1_555 1_555 1_555 yes
S(22) C(201) O(27) O(23) 108.4 1_555 1_555 1_555 1_555 yes
S(22) C(202) F(23) F(24) 5.6 1_555 1_555 1_555 1_555 yes
S(22) C(202) F(23) O(28) -46.8 1_555 1_555 1_555 1_555 yes
S(22) C(202) F(24) F(23) -173.6 1_555 1_555 1_555 1_555 yes
S(22) C(202) F(24) O(28) -67.7 1_555 1_555 1_555 1_555 yes
S(22) C(202) O(24) O(22) 73.4 1_555 1_555 1_555 1_555 yes
S(22) C(202) O(24) O(25) -46.0691(5) 1_555 1_555 1_555 1_555 yes
S(22) C(202) O(24) O(28) 55.4 1_555 1_555 1_555 1_555 yes
S(22) C(202) O(28) F(23) 121.1 1_555 1_555 1_555 1_555 yes
S(22) C(202) O(28) F(24) 73.7 1_555 1_555 1_555 1_555 yes
S(22) C(202) O(28) O(22) -85.7 1_555 1_555 1_555 1_555 yes
S(22) C(202) O(28) O(24) -65.4 1_555 1_555 1_555 1_555 yes
F(1) S(11) S(11) F(1) -164.7 1_555 1_555 2_655 2_655 yes
F(1) S(11) S(11) F(2) 50.6664(5) 1_555 1_555 2_655 2_655 yes
F(1) S(11) S(11) F(3) -63.2 1_555 1_555 2_655 2_655 yes
F(1) S(11) S(11) F(4) 136.7 1_555 1_555 2_655 2_655 yes
F(1) S(11) S(11) F(5) -126.0371(5) 1_555 1_555 2_655 2_655 yes
F(1) S(11) S(11) F(6) -10.8 1_555 1_555 2_655 2_655 yes
F(1) S(11) S(12) F(2) -142.1436(5) 1_555 1_555 1_555 1_555 yes
F(1) S(11) S(12) F(3) -142.0364(5) 1_555 1_555 1_555 1_555 yes
F(1) S(11) S(12) F(4) -3.1 1_555 1_555 1_555 1_555 yes
F(1) S(11) S(12) F(5) 3.8 1_555 1_555 1_555 1_555 yes
F(1) S(11) S(12) F(6) -140.9219(5) 1_555 1_555 1_555 1_555 yes
F(1) S(11) S(12) F(2) 72.6995(5) 1_555 1_555 2_655 2_655 yes
F(1) S(11) S(12) F(3) -39.6 1_555 1_555 2_655 2_655 yes
F(1) S(11) S(12) F(4) 127.5 1_555 1_555 2_655 2_655 yes
F(1) S(11) S(12) F(5) -148.9 1_555 1_555 2_655 2_655 yes
F(1) S(11) S(12) F(6) 39.7286(5) 1_555 1_555 2_655 2_655 yes
F(1) S(11) F(2) F(4) -31.2 1_555 1_555 1_555 1_555 yes
F(1) S(11) F(2) F(6) 121.6 1_555 1_555 1_555 1_555 yes
F(1) S(11) F(3) F(6) -140.7 1_555 1_555 1_555 1_555 yes
F(1) S(11) F(4) F(2) 153.7 1_555 1_555 1_555 1_555 yes
F(1) S(11) F(6) F(2) -121.6 1_555 1_555 1_555 1_555 yes
F(1) S(11) F(6) F(3) 60.1 1_555 1_555 1_555 1_555 yes
F(1) S(12) S(11) F(2) 142.1436(5) 1_555 1_555 1_555 1_555 yes
F(1) S(12) S(11) F(3) 142.0364(5) 1_555 1_555 1_555 1_555 yes
F(1) S(12) S(11) F(4) 3.1 1_555 1_555 1_555 1_555 yes
F(1) S(12) S(11) F(5) -3.8 1_555 1_555 1_555 1_555 yes
F(1) S(12) S(11) F(6) 140.9219(5) 1_555 1_555 1_555 1_555 yes
F(1) S(12) S(11) F(2) 10.5 1_555 1_555 2_655 2_655 yes
F(1) S(12) S(11) F(3) -96.4179(6) 1_555 1_555 2_655 2_655 yes
F(1) S(12) S(11) F(4) 107.7123(7) 1_555 1_555 2_655 2_655 yes
F(1) S(12) S(11) F(5) -159.0 1_555 1_555 2_655 2_655 yes
F(1) S(12) S(11) F(6) -51.3761(6) 1_555 1_555 2_655 2_655 yes
F(1) S(12) S(12) F(1) 133.9080(6) 1_555 1_555 2_655 2_655 yes
F(1) S(12) S(12) F(2) 37.4 1_555 1_555 2_655 2_655 yes
F(1) S(12) S(12) F(3) -79.9306(7) 1_555 1_555 2_655 2_655 yes
F(1) S(12) S(12) F(4) 91.9299(6) 1_555 1_555 2_655 2_655 yes
F(1) S(12) S(12) F(5) -179.3 1_555 1_555 2_655 2_655 yes
F(1) S(12) S(12) F(6) -1.8 1_555 1_555 2_655 2_655 yes
F(1) S(12) F(2) F(4) -13.5 1_555 1_555 1_555 1_555 yes
F(1) S(12) F(2) F(6) 143.2 1_555 1_555 1_555 1_555 yes
F(1) S(12) F(3) F(6) -122.4170(5) 1_555 1_555 1_555 1_555 yes
F(1) S(12) F(4) F(2) 159.7 1_555 1_555 1_555 1_555 yes
F(1) S(12) F(6) F(2) -46.3 1_555 1_555 1_555 1_555 yes
F(1) S(12) F(6) F(3) 135.3 1_555 1_555 1_555 1_555 yes
F(1) F(4) S(11) F(2) -153.7 1_555 1_555 1_555 1_555 yes
F(1) F(4) S(11) F(3) -34.9 1_555 1_555 1_555 1_555 yes
F(1) F(4) S(11) F(5) 1.1 1_555 1_555 1_555 1_555 yes
F(1) F(4) S(11) F(6) -121.8 1_555 1_555 1_555 1_555 yes
F(1) F(4) S(12) F(2) -159.7 1_555 1_555 1_555 1_555 yes
F(1) F(4) S(12) F(3) -98.9 1_555 1_555 1_555 1_555 yes
F(1) F(4) S(12) F(5) 1.9 1_555 1_555 1_555 1_555 yes
F(1) F(4) S(12) F(6) -145.0 1_555 1_555 1_555 1_555 yes
F(1) F(4) F(2) F(6) -0.5 1_555 1_555 1_555 1_555 yes
F(1) F(5) S(11) F(2) 86.0 1_555 1_555 1_555 1_555 yes
F(1) F(5) S(11) F(3) 160.2 1_555 1_555 1_555 1_555 yes
F(1) F(5) S(11) F(4) -1.5 1_555 1_555 1_555 1_555 yes
F(1) F(5) S(11) F(6) 138.1 1_555 1_555 1_555 1_555 yes
F(1) F(5) S(12) F(2) 20.8 1_555 1_555 1_555 1_555 yes
F(1) F(5) S(12) F(3) 155.6 1_555 1_555 1_555 1_555 yes
F(1) F(5) S(12) F(4) -1.8 1_555 1_555 1_555 1_555 yes
F(1) F(5) S(12) F(6) 87.1 1_555 1_555 1_555 1_555 yes
F(2) S(11) S(11) F(2) -93.9298(8) 1_555 1_555 2_655 2_655 yes
F(2) S(11) S(11) F(3) 152.2 1_555 1_555 2_655 2_655 yes
F(2) S(11) S(11) F(4) -7.9 1_555 1_555 2_655 2_655 yes
F(2) S(11) S(11) F(5) 89.3667(8) 1_555 1_555 2_655 2_655 yes
F(2) S(11) S(11) F(6) -155.4 1_555 1_555 2_655 2_655 yes
F(2) S(11) S(12) F(3) 0.1 1_555 1_555 1_555 1_555 yes
F(2) S(11) S(12) F(4) 139.0286(5) 1_555 1_555 1_555 1_555 yes
F(2) S(11) S(12) F(5) 146.0 1_555 1_555 1_555 1_555 yes
F(2) S(11) S(12) F(6) 1.2 1_555 1_555 1_555 1_555 yes
F(2) S(11) S(12) F(3) 164.5 1_555 1_555 2_655 2_655 yes
F(2) S(11) S(12) F(4) -28.4 1_555 1_555 2_655 2_655 yes
F(2) S(11) S(12) F(5) 55.1719(6) 1_555 1_555 2_655 2_655 yes
F(2) S(11) S(12) F(6) -116.1927(7) 1_555 1_555 2_655 2_655 yes
F(2) S(11) F(1) F(4) 37.6 1_555 1_555 1_555 1_555 yes
F(2) S(11) F(1) F(5) -144.1 1_555 1_555 1_555 1_555 yes
F(2) S(11) F(3) F(6) 1.4 1_555 1_555 1_555 1_555 yes
F(2) S(11) F(6) F(3) -178.4 1_555 1_555 1_555 1_555 yes
F(2) S(12) S(11) F(3) -0.1 1_555 1_555 1_555 1_555 yes
F(2) S(12) S(11) F(4) -139.0286(5) 1_555 1_555 1_555 1_555 yes
F(2) S(12) S(11) F(5) -146.0 1_555 1_555 1_555 1_555 yes
F(2) S(12) S(11) F(6) -1.2 1_555 1_555 1_555 1_555 yes
F(2) S(12) S(11) F(3) 169.9 1_555 1_555 2_655 2_655 yes
F(2) S(12) S(11) F(4) 14.0 1_555 1_555 2_655 2_655 yes
F(2) S(12) S(11) F(5) 107.2875(7) 1_555 1_555 2_655 2_655 yes
F(2) S(12) S(11) F(6) -145.1 1_555 1_555 2_655 2_655 yes
F(2) S(12) S(12) F(2) -59.0819(7) 1_555 1_555 2_655 2_655 yes
F(2) S(12) S(12) F(3) -176.4 1_555 1_555 2_655 2_655 yes
F(2) S(12) S(12) F(4) -4.6 1_555 1_555 2_655 2_655 yes
F(2) S(12) S(12) F(5) 84.2535(6) 1_555 1_555 2_655 2_655 yes
F(2) S(12) S(12) F(6) -98.3126(6) 1_555 1_555 2_655 2_655 yes
F(2) S(12) F(1) F(4) 16.4 1_555 1_555 1_555 1_555 yes
F(2) S(12) F(1) F(5) -166.3 1_555 1_555 1_555 1_555 yes
F(2) S(12) F(3) F(6) 1.2 1_555 1_555 1_555 1_555 yes
F(2) S(12) F(6) F(3) -178.3 1_555 1_555 1_555 1_555 yes
F(2) F(4) S(11) F(3) 118.8 1_555 1_555 1_555 1_555 yes
F(2) F(4) S(11) F(5) 154.8 1_555 1_555 1_555 1_555 yes
F(2) F(4) S(11) F(6) 31.9 1_555 1_555 1_555 1_555 yes
F(2) F(4) S(12) F(3) 60.8 1_555 1_555 1_555 1_555 yes
F(2) F(4) S(12) F(5) 161.6 1_555 1_555 1_555 1_555 yes
F(2) F(4) S(12) F(6) 14.6 1_555 1_555 1_555 1_555 yes
F(2) F(4) F(1) F(5) -22.3 1_555 1_555 1_555 1_555 yes
F(2) F(6) S(11) F(3) 178.4 1_555 1_555 1_555 1_555 yes
F(2) F(6) S(11) F(4) -38.6 1_555 1_555 1_555 1_555 yes
F(2) F(6) S(11) F(5) -156.6 1_555 1_555 1_555 1_555 yes
F(2) F(6) S(12) F(3) 178.3 1_555 1_555 1_555 1_555 yes
F(2) F(6) S(12) F(4) -18.8 1_555 1_555 1_555 1_555 yes
F(2) F(6) S(12) F(5) -106.7 1_555 1_555 1_555 1_555 yes
F(3) S(11) S(11) F(3) 38.2663(5) 1_555 1_555 2_655 2_655 yes
F(3) S(11) S(11) F(4) -121.8114(6) 1_555 1_555 2_655 2_655 yes
F(3) S(11) S(11) F(5) -24.5 1_555 1_555 2_655 2_655 yes
F(3) S(11) S(11) F(6) 90.6935(5) 1_555 1_555 2_655 2_655 yes
F(3) S(11) S(12) F(4) 138.9215(5) 1_555 1_555 1_555 1_555 yes
F(3) S(11) S(12) F(5) 145.9 1_555 1_555 1_555 1_555 yes
F(3) S(11) S(12) F(6) 1.1 1_555 1_555 1_555 1_555 yes
F(3) S(11) S(12) F(4) -135.3445(6) 1_555 1_555 2_655 2_655 yes
F(3) S(11) S(12) F(5) -51.7 1_555 1_555 2_655 2_655 yes
F(3) S(11) S(12) F(6) 136.9 1_555 1_555 2_655 2_655 yes
F(3) S(11) F(1) F(4) 164.2 1_555 1_555 1_555 1_555 yes
F(3) S(11) F(1) F(5) -17.6 1_555 1_555 1_555 1_555 yes
F(3) S(11) F(2) F(4) -154.1 1_555 1_555 1_555 1_555 yes
F(3) S(11) F(2) F(6) -1.3 1_555 1_555 1_555 1_555 yes
F(3) S(12) S(11) F(4) -138.9215(5) 1_555 1_555 1_555 1_555 yes
F(3) S(12) S(11) F(5) -145.9 1_555 1_555 1_555 1_555 yes
F(3) S(12) S(11) F(6) -1.1 1_555 1_555 1_555 1_555 yes
F(3) S(12) S(11) F(4) -98.2776(8) 1_555 1_555 2_655 2_655 yes
F(3) S(12) S(11) F(5) -5.0 1_555 1_555 2_655 2_655 yes
F(3) S(12) S(11) F(6) 102.6341(7) 1_555 1_555 2_655 2_655 yes
F(3) S(12) S(12) F(3) 66.2307(7) 1_555 1_555 2_655 2_655 yes
F(3) S(12) S(12) F(4) -121.9088(7) 1_555 1_555 2_655 2_655 yes
F(3) S(12) S(12) F(5) -33.1 1_555 1_555 2_655 2_655 yes
F(3) S(12) S(12) F(6) 144.3 1_555 1_555 2_655 2_655 yes
F(3) S(12) F(1) F(4) 146.0 1_555 1_555 1_555 1_555 yes
F(3) S(12) F(1) F(5) -36.7 1_555 1_555 1_555 1_555 yes
F(3) S(12) F(2) F(4) -158.4 1_555 1_555 1_555 1_555 yes
F(3) S(12) F(2) F(6) -1.7 1_555 1_555 1_555 1_555 yes
F(3) F(6) S(11) F(4) 143.0 1_555 1_555 1_555 1_555 yes
F(3) F(6) S(11) F(5) 25.1 1_555 1_555 1_555 1_555 yes
F(3) F(6) S(12) F(4) 162.9 1_555 1_555 1_555 1_555 yes
F(3) F(6) S(12) F(5) 75.0 1_555 1_555 1_555 1_555 yes
F(3) F(6) F(2) F(4) 25.1 1_555 1_555 1_555 1_555 yes
F(4) S(11) S(11) F(4) 78.1110(8) 1_555 1_555 2_655 2_655 yes
F(4) S(11) S(11) F(5) 175.4 1_555 1_555 2_655 2_655 yes
F(4) S(11) S(11) F(6) -69.3841(6) 1_555 1_555 2_655 2_655 yes
F(4) S(11) S(12) F(5) 6.9 1_555 1_555 1_555 1_555 yes
F(4) S(11) S(12) F(6) -137.8070(5) 1_555 1_555 1_555 1_555 yes
F(4) S(11) S(12) F(5) 152.4 1_555 1_555 2_655 2_655 yes
F(4) S(11) S(12) F(6) -19.0 1_555 1_555 2_655 2_655 yes
F(4) S(11) F(1) F(5) 178.3 1_555 1_555 1_555 1_555 yes
F(4) S(11) F(2) F(6) 152.8 1_555 1_555 1_555 1_555 yes
F(4) S(11) F(3) F(6) -111.5085(7) 1_555 1_555 1_555 1_555 yes
F(4) S(12) S(11) F(5) -6.9 1_555 1_555 1_555 1_555 yes
F(4) S(12) S(11) F(6) 137.8070(5) 1_555 1_555 1_555 1_555 yes
F(4) S(12) S(11) F(5) 162.1 1_555 1_555 2_655 2_655 yes
F(4) S(12) S(11) F(6) -90.3026(6) 1_555 1_555 2_655 2_655 yes
F(4) S(12) S(12) F(4) 49.9518(6) 1_555 1_555 2_655 2_655 yes
F(4) S(12) S(12) F(5) 138.8 1_555 1_555 2_655 2_655 yes
F(4) S(12) S(12) F(6) -43.8 1_555 1_555 2_655 2_655 yes
F(4) S(12) F(1) F(5) 177.3 1_555 1_555 1_555 1_555 yes
F(4) S(12) F(2) F(6) 156.6 1_555 1_555 1_555 1_555 yes
F(4) S(12) F(3) F(6) -48.9 1_555 1_555 1_555 1_555 yes
F(4) F(1) S(11) F(5) -178.3 1_555 1_555 1_555 1_555 yes
F(4) F(1) S(11) F(6) 120.9 1_555 1_555 1_555 1_555 yes
F(4) F(1) S(12) F(5) -177.3 1_555 1_555 1_555 1_555 yes
F(4) F(1) S(12) F(6) 43.9 1_555 1_555 1_555 1_555 yes
F(4) F(2) S(11) F(5) -90.2 1_555 1_555 1_555 1_555 yes
F(4) F(2) S(11) F(6) -152.8 1_555 1_555 1_555 1_555 yes
F(4) F(2) S(12) F(5) -28.3 1_555 1_555 1_555 1_555 yes
F(4) F(2) S(12) F(6) -156.6 1_555 1_555 1_555 1_555 yes
F(5) S(11) S(11) F(5) -87.3369(8) 1_555 1_555 2_655 2_655 yes
F(5) S(11) S(11) F(6) 27.9 1_555 1_555 2_655 2_655 yes
F(5) S(11) S(12) F(6) -144.7 1_555 1_555 1_555 1_555 yes
F(5) S(11) S(12) F(6) 74.3166(7) 1_555 1_555 2_655 2_655 yes
F(5) S(11) F(2) F(6) 62.5 1_555 1_555 1_555 1_555 yes
F(5) S(11) F(3) F(6) -153.0 1_555 1_555 1_555 1_555 yes
F(5) S(12) S(11) F(6) 144.7 1_555 1_555 1_555 1_555 yes
F(5) S(12) S(11) F(6) -6.7 1_555 1_555 2_655 2_655 yes
F(5) S(12) S(12) F(5) -132.4111(6) 1_555 1_555 2_655 2_655 yes
F(5) S(12) S(12) F(6) 45.0228(6) 1_555 1_555 2_655 2_655 yes
F(5) S(12) F(2) F(6) 128.3466(5) 1_555 1_555 1_555 1_555 yes
F(5) S(12) F(3) F(6) -148.0 1_555 1_555 1_555 1_555 yes
F(5) F(1) S(11) F(6) -60.9 1_555 1_555 1_555 1_555 yes
F(5) F(1) S(12) F(6) -138.8 1_555 1_555 1_555 1_555 yes
F(6) S(11) S(11) F(6) 143.1207(5) 1_555 1_555 2_655 2_655 yes
F(6) S(12) S(12) F(6) -137.5433(5) 1_555 1_555 2_655 2_655 yes
F(21) S(21) S(22) F(22) -7.2 1_555 1_555 1_555 1_555 yes
F(21) S(21) S(22) F(24) -139.0 1_555 1_555 1_555 1_555 yes
F(21) S(21) S(22) O(21) 53.0 1_555 1_555 1_555 1_555 yes
F(21) S(21) S(22) O(22) -139.6 1_555 1_555 1_555 1_555 yes
F(21) S(21) S(22) O(23) -51.9 1_555 1_555 1_555 1_555 yes
F(21) S(21) S(22) O(24) 158.3 1_555 1_555 1_555 1_555 yes
F(21) S(21) S(22) O(25) 91.0 1_555 1_555 1_555 1_555 yes
F(21) S(21) S(22) O(27) -23.7 1_555 1_555 1_555 1_555 yes
F(21) S(21) S(22) O(28) -157.9 1_555 1_555 1_555 1_555 yes
F(21) S(21) S(22) C(201) -46.1 1_555 1_555 1_555 1_555 yes
F(21) S(21) S(22) C(202) 167.6 1_555 1_555 1_555 1_555 yes
F(21) S(21) O(22) O(24) -157.5 1_555 1_555 1_555 1_555 yes
F(21) S(21) O(22) O(28) 147.5 1_555 1_555 1_555 1_555 yes
F(21) S(21) O(24) O(22) 132.5 1_555 1_555 1_555 1_555 yes
F(21) S(21) O(24) O(25) -60.6678(5) 1_555 1_555 1_555 1_555 yes
F(21) S(21) O(24) O(28) -164.4 1_555 1_555 1_555 1_555 yes
F(21) S(21) O(24) C(202) -138.0 1_555 1_555 1_555 1_555 yes
F(21) S(21) O(25) O(21) -91.0 1_555 1_555 1_555 1_555 yes
F(21) S(21) O(25) O(24) 158.9 1_555 1_555 1_555 1_555 yes
F(21) S(21) O(27) F(22) 136.2 1_555 1_555 1_555 1_555 yes
F(21) S(21) O(27) O(23) -130.2652(5) 1_555 1_555 1_555 1_555 yes
F(21) S(21) O(27) C(201) -55.4 1_555 1_555 1_555 1_555 yes
F(21) S(21) O(28) F(23) 90.5733(5) 1_555 1_555 1_555 1_555 yes
F(21) S(21) O(28) F(24) 36.4439(5) 1_555 1_555 1_555 1_555 yes
F(21) S(21) O(28) O(22) -107.6019(6) 1_555 1_555 1_555 1_555 yes
F(21) S(21) O(28) O(24) 165.6 1_555 1_555 1_555 1_555 yes
F(21) S(21) O(28) C(202) 129.8 1_555 1_555 1_555 1_555 yes
F(21) S(21) C(201) O(27) 101.3 1_555 1_555 1_555 1_555 yes
F(21) O(27) S(21) O(22) 125.9602(5) 1_555 1_555 1_555 1_555 yes
F(21) O(27) S(21) O(24) -160.3 1_555 1_555 1_555 1_555 yes
F(21) O(27) S(21) O(25) -105.7 1_555 1_555 1_555 1_555 yes
F(21) O(27) S(21) O(28) 173.2 1_555 1_555 1_555 1_555 yes
F(21) O(27) S(21) C(201) 55.4 1_555 1_555 1_555 1_555 yes
F(21) O(27) S(22) F(22) -144.8 1_555 1_555 1_555 1_555 yes
F(21) O(27) S(22) F(24) 166.6 1_555 1_555 1_555 1_555 yes
F(21) O(27) S(22) O(21) -116.8 1_555 1_555 1_555 1_555 yes
F(21) O(27) S(22) O(22) 62.8 1_555 1_555 1_555 1_555 yes
F(21) O(27) S(22) O(23) 153.6 1_555 1_555 1_555 1_555 yes
F(21) O(27) S(22) O(24) 20.3 1_555 1_555 1_555 1_555 yes
F(21) O(27) S(22) O(25) -43.1 1_555 1_555 1_555 1_555 yes
F(21) O(27) S(22) O(28) 109.4 1_555 1_555 1_555 1_555 yes
F(21) O(27) S(22) C(201) 44.8 1_555 1_555 1_555 1_555 yes
F(21) O(27) S(22) C(202) 120.4 1_555 1_555 1_555 1_555 yes
F(21) O(27) F(22) O(21) 57.6870(5) 1_555 1_555 1_555 1_555 yes
F(21) O(27) F(22) O(23) -152.6 1_555 1_555 1_555 1_555 yes
F(21) O(27) O(23) F(22) 154.9 1_555 1_555 1_555 1_555 yes
F(21) C(201) S(21) O(22) 139.7 1_555 1_555 1_555 1_555 yes
F(21) C(201) S(21) O(24) 177.8 1_555 1_555 1_555 1_555 yes
F(21) C(201) S(21) O(25) -76.3 1_555 1_555 1_555 1_555 yes
F(21) C(201) S(21) O(27) -101.3 1_555 1_555 1_555 1_555 yes
F(21) C(201) S(21) O(28) -167.0 1_555 1_555 1_555 1_555 yes
F(21) C(201) S(22) F(22) -97.9 1_555 1_555 1_555 1_555 yes
F(21) C(201) S(22) F(24) -170.5 1_555 1_555 1_555 1_555 yes
F(21) C(201) S(22) O(21) -67.8 1_555 1_555 1_555 1_555 yes
F(21) C(201) S(22) O(22) 109.2 1_555 1_555 1_555 1_555 yes
F(21) C(201) S(22) O(23) -135.4 1_555 1_555 1_555 1_555 yes
F(21) C(201) S(22) O(24) 72.5 1_555 1_555 1_555 1_555 yes
F(21) C(201) S(22) O(25) 11.1 1_555 1_555 1_555 1_555 yes
F(21) C(201) S(22) O(27) -90.3 1_555 1_555 1_555 1_555 yes
F(21) C(201) S(22) O(28) 133.4 1_555 1_555 1_555 1_555 yes
F(21) C(201) S(22) C(202) 106.5 1_555 1_555 1_555 1_555 yes
F(21) C(201) O(27) F(22) 179.0 1_555 1_555 1_555 1_555 yes
F(21) C(201) O(27) O(23) -154.0 1_555 1_555 1_555 1_555 yes
F(22) S(22) S(21) O(22) 132.4 1_555 1_555 1_555 1_555 yes
F(22) S(22) S(21) O(24) -165.5 1_555 1_555 1_555 1_555 yes
F(22) S(22) S(21) O(25) -98.2 1_555 1_555 1_555 1_555 yes
F(22) S(22) S(21) O(27) 16.5 1_555 1_555 1_555 1_555 yes
F(22) S(22) S(21) O(28) 150.7 1_555 1_555 1_555 1_555 yes
F(22) S(22) S(21) C(201) 38.8 1_555 1_555 1_555 1_555 yes
F(22) S(22) F(24) F(23) 157.5 1_555 1_555 1_555 1_555 yes
F(22) S(22) F(24) O(28) -166.0 1_555 1_555 1_555 1_555 yes
F(22) S(22) F(24) C(202) 152.7 1_555 1_555 1_555 1_555 yes
F(22) S(22) O(21) O(25) 137.3 1_555 1_555 1_555 1_555 yes
F(22) S(22) O(22) O(24) -178.9 1_555 1_555 1_555 1_555 yes
F(22) S(22) O(22) O(28) 104.1 1_555 1_555 1_555 1_555 yes
F(22) S(22) O(23) O(27) -79.8 1_555 1_555 1_555 1_555 yes
F(22) S(22) O(24) O(22) 177.2 1_555 1_555 1_555 1_555 yes
F(22) S(22) O(24) O(25) 35.7 1_555 1_555 1_555 1_555 yes
F(22) S(22) O(24) O(28) -117.0 1_555 1_555 1_555 1_555 yes
F(22) S(22) O(24) C(202) -76.8 1_555 1_555 1_555 1_555 yes
F(22) S(22) O(25) O(21) -31.4 1_555 1_555 1_555 1_555 yes
F(22) S(22) O(25) O(24) -171.9 1_555 1_555 1_555 1_555 yes
F(22) S(22) O(27) O(23) 61.6014(6) 1_555 1_555 1_555 1_555 yes
F(22) S(22) O(27) C(201) 170.4 1_555 1_555 1_555 1_555 yes
F(22) S(22) O(28) F(23) 52.4 1_555 1_555 1_555 1_555 yes
F(22) S(22) O(28) F(24) 17.1 1_555 1_555 1_555 1_555 yes
F(22) S(22) O(28) O(22) -132.4 1_555 1_555 1_555 1_555 yes
F(22) S(22) O(28) O(24) 165.4 1_555 1_555 1_555 1_555 yes
F(22) S(22) O(28) C(202) 107.0 1_555 1_555 1_555 1_555 yes
F(22) S(22) C(201) O(27) -7.5 1_555 1_555 1_555 1_555 yes
F(22) S(22) C(202) F(23) -39.9819(5) 1_555 1_555 1_555 1_555 yes
F(22) S(22) C(202) F(24) -35.1 1_555 1_555 1_555 1_555 yes
F(22) S(22) C(202) O(24) 163.5 1_555 1_555 1_555 1_555 yes
F(22) S(22) C(202) O(28) -99.8 1_555 1_555 1_555 1_555 yes
F(22) O(21) S(22) F(24) 85.3 1_555 1_555 1_555 1_555 yes
F(22) O(21) S(22) O(22) 151.8 1_555 1_555 1_555 1_555 yes
F(22) O(21) S(22) O(23) 10.3 1_555 1_555 1_555 1_555 yes
F(22) O(21) S(22) O(24) -177.0 1_555 1_555 1_555 1_555 yes
F(22) O(21) S(22) O(25) -137.3 1_555 1_555 1_555 1_555 yes
F(22) O(21) S(22) O(27) -30.4 1_555 1_555 1_555 1_555 yes
F(22) O(21) S(22) O(28) 114.1 1_555 1_555 1_555 1_555 yes
F(22) O(21) S(22) C(201) -43.5 1_555 1_555 1_555 1_555 yes
F(22) O(21) S(22) C(202) 140.2 1_555 1_555 1_555 1_555 yes
F(22) O(21) O(25) O(24) 81.0263(7) 1_555 1_555 1_555 1_555 yes
F(22) O(23) S(22) F(24) -88.0 1_555 1_555 1_555 1_555 yes
F(22) O(23) S(22) O(21) -10.7 1_555 1_555 1_555 1_555 yes
F(22) O(23) S(22) O(22) 175.7 1_555 1_555 1_555 1_555 yes
F(22) O(23) S(22) O(24) -178.5 1_555 1_555 1_555 1_555 yes
F(22) O(23) S(22) O(25) 51.5 1_555 1_555 1_555 1_555 yes
F(22) O(23) S(22) O(27) 79.8 1_555 1_555 1_555 1_555 yes
F(22) O(23) S(22) O(28) -130.3 1_555 1_555 1_555 1_555 yes
F(22) O(23) S(22) C(201) 119.6 1_555 1_555 1_555 1_555 yes
F(22) O(23) S(22) C(202) -108.1 1_555 1_555 1_555 1_555 yes
F(22) O(23) O(27) C(201) -175.3 1_555 1_555 1_555 1_555 yes
F(22) O(27) S(21) O(22) -97.8446(8) 1_555 1_555 1_555 1_555 yes
F(22) O(27) S(21) O(24) -24.2 1_555 1_555 1_555 1_555 yes
F(22) O(27) S(21) O(25) 30.5 1_555 1_555 1_555 1_555 yes
F(22) O(27) S(21) O(28) -50.6 1_555 1_555 1_555 1_555 yes
F(22) O(27) S(21) C(201) -168.4 1_555 1_555 1_555 1_555 yes
F(22) O(27) S(22) F(24) -48.5726(5) 1_555 1_555 1_555 1_555 yes
F(22) O(27) S(22) O(21) 28.0 1_555 1_555 1_555 1_555 yes
F(22) O(27) S(22) O(22) -152.4 1_555 1_555 1_555 1_555 yes
F(22) O(27) S(22) O(23) -61.6014(6) 1_555 1_555 1_555 1_555 yes
F(22) O(27) S(22) O(24) 165.1 1_555 1_555 1_555 1_555 yes
F(22) O(27) S(22) O(25) 101.6825(6) 1_555 1_555 1_555 1_555 yes
F(22) O(27) S(22) O(28) -105.7868(5) 1_555 1_555 1_555 1_555 yes
F(22) O(27) S(22) C(201) -170.4 1_555 1_555 1_555 1_555 yes
F(22) O(27) S(22) C(202) -94.8121(6) 1_555 1_555 1_555 1_555 yes
F(22) O(27) F(21) C(201) -179.7 1_555 1_555 1_555 1_555 yes
F(23) F(24) S(22) O(21) 109.7703(6) 1_555 1_555 1_555 1_555 yes
F(23) F(24) S(22) O(22) -60.7991(6) 1_555 1_555 1_555 1_555 yes
F(23) F(24) S(22) O(23) -156.9 1_555 1_555 1_555 1_555 yes
F(23) F(24) S(22) O(24) -9.1 1_555 1_555 1_555 1_555 yes
F(23) F(24) S(22) O(25) 52.4 1_555 1_555 1_555 1_555 yes
F(23) F(24) S(22) O(27) -165.7 1_555 1_555 1_555 1_555 yes
F(23) F(24) S(22) O(28) -36.5741(5) 1_555 1_555 1_555 1_555 yes
F(23) F(24) S(22) C(201) -125.7 1_555 1_555 1_555 1_555 yes
F(23) F(24) S(22) C(202) 4.8 1_555 1_555 1_555 1_555 yes
F(23) F(24) O(28) O(22) -160.8 1_555 1_555 1_555 1_555 yes
F(23) F(24) O(28) O(24) 99.8036(6) 1_555 1_555 1_555 1_555 yes
F(23) F(24) O(28) C(202) 49.8 1_555 1_555 1_555 1_555 yes
F(23) F(24) C(202) O(24) -154.2 1_555 1_555 1_555 1_555 yes
F(23) F(24) C(202) O(28) -105.9 1_555 1_555 1_555 1_555 yes
F(23) O(28) S(21) O(22) -161.8 1_555 1_555 1_555 1_555 yes
F(23) O(28) S(21) O(24) -75.0380(6) 1_555 1_555 1_555 1_555 yes
F(23) O(28) S(21) O(25) -14.3 1_555 1_555 1_555 1_555 yes
F(23) O(28) S(21) O(27) 75.7 1_555 1_555 1_555 1_555 yes
F(23) O(28) S(21) C(201) 114.7998(6) 1_555 1_555 1_555 1_555 yes
F(23) O(28) S(22) F(24) 35.2 1_555 1_555 1_555 1_555 yes
F(23) O(28) S(22) O(21) -3.0 1_555 1_555 1_555 1_555 yes
F(23) O(28) S(22) O(22) -175.2 1_555 1_555 1_555 1_555 yes
F(23) O(28) S(22) O(23) 93.8493(7) 1_555 1_555 1_555 1_555 yes
F(23) O(28) S(22) O(24) -113.0077(6) 1_555 1_555 1_555 1_555 yes
F(23) O(28) S(22) O(25) -87.3046(7) 1_555 1_555 1_555 1_555 yes
F(23) O(28) S(22) O(27) 121.5875(6) 1_555 1_555 1_555 1_555 yes
F(23) O(28) S(22) C(201) 157.1 1_555 1_555 1_555 1_555 yes
F(23) O(28) S(22) C(202) -54.6275(5) 1_555 1_555 1_555 1_555 yes
F(23) O(28) F(24) C(202) -49.8 1_555 1_555 1_555 1_555 yes
F(23) O(28) O(22) O(24) 100.1 1_555 1_555 1_555 1_555 yes
F(23) O(28) O(24) O(22) -154.0 1_555 1_555 1_555 1_555 yes
F(23) O(28) O(24) O(25) 88.6909(6) 1_555 1_555 1_555 1_555 yes
F(23) O(28) O(24) C(202) 6.3 1_555 1_555 1_555 1_555 yes
F(23) O(28) C(202) F(24) 47.3 1_555 1_555 1_555 1_555 yes
F(23) O(28) C(202) O(24) -173.5 1_555 1_555 1_555 1_555 yes
F(23) C(202) S(22) F(24) -4.9 1_555 1_555 1_555 1_555 yes
F(23) C(202) S(22) O(21) -76.4780(6) 1_555 1_555 1_555 1_555 yes
F(23) C(202) S(22) O(22) 105.6468(6) 1_555 1_555 1_555 1_555 yes
F(23) C(202) S(22) O(23) 18.3 1_555 1_555 1_555 1_555 yes
F(23) C(202) S(22) O(24) 156.5 1_555 1_555 1_555 1_555 yes
F(23) C(202) S(22) O(25) -150.0 1_555 1_555 1_555 1_555 yes
F(23) C(202) S(22) O(27) 45.9 1_555 1_555 1_555 1_555 yes
F(23) C(202) S(22) O(28) 59.9 1_555 1_555 1_555 1_555 yes
F(23) C(202) S(22) C(201) 108.2248(6) 1_555 1_555 1_555 1_555 yes
F(23) C(202) F(24) O(28) 105.9 1_555 1_555 1_555 1_555 yes
F(23) C(202) O(24) O(22) 2.2 1_555 1_555 1_555 1_555 yes
F(23) C(202) O(24) O(25) -117.2767(5) 1_555 1_555 1_555 1_555 yes
F(23) C(202) O(24) O(28) -15.8 1_555 1_555 1_555 1_555 yes
F(23) C(202) O(28) F(24) -47.3 1_555 1_555 1_555 1_555 yes
F(23) C(202) O(28) O(22) 153.2 1_555 1_555 1_555 1_555 yes
F(23) C(202) O(28) O(24) 173.5 1_555 1_555 1_555 1_555 yes
F(24) S(22) S(21) O(22) 0.6 1_555 1_555 1_555 1_555 yes
F(24) S(22) S(21) O(24) 62.7843(6) 1_555 1_555 1_555 1_555 yes
F(24) S(22) S(21) O(25) 130.0 1_555 1_555 1_555 1_555 yes
F(24) S(22) S(21) O(27) -115.2428(6) 1_555 1_555 1_555 1_555 yes
F(24) S(22) S(21) O(28) 19.0 1_555 1_555 1_555 1_555 yes
F(24) S(22) S(21) C(201) -92.9044(7) 1_555 1_555 1_555 1_555 yes
F(24) S(22) F(22) O(21) -84.2 1_555 1_555 1_555 1_555 yes
F(24) S(22) F(22) O(23) 81.0 1_555 1_555 1_555 1_555 yes
F(24) S(22) F(22) O(27) 136.1 1_555 1_555 1_555 1_555 yes
F(24) S(22) O(21) O(25) -137.4 1_555 1_555 1_555 1_555 yes
F(24) S(22) O(22) O(24) 99.9 1_555 1_555 1_555 1_555 yes
F(24) S(22) O(22) O(28) 23.0 1_555 1_555 1_555 1_555 yes
F(24) S(22) O(23) O(27) -167.8 1_555 1_555 1_555 1_555 yes
F(24) S(22) O(24) O(22) -90.1 1_555 1_555 1_555 1_555 yes
F(24) S(22) O(24) O(25) 128.4 1_555 1_555 1_555 1_555 yes
F(24) S(22) O(24) O(28) -24.3 1_555 1_555 1_555 1_555 yes
F(24) S(22) O(24) C(202) 16.0 1_555 1_555 1_555 1_555 yes
F(24) S(22) O(25) O(21) 58.8 1_555 1_555 1_555 1_555 yes
F(24) S(22) O(25) O(24) -81.6 1_555 1_555 1_555 1_555 yes
F(24) S(22) O(27) O(23) 13.0 1_555 1_555 1_555 1_555 yes
F(24) S(22) O(27) C(201) 121.7899(5) 1_555 1_555 1_555 1_555 yes
F(24) S(22) O(28) O(22) -149.6 1_555 1_555 1_555 1_555 yes
F(24) S(22) O(28) O(24) 148.2 1_555 1_555 1_555 1_555 yes
F(24) S(22) O(28) C(202) 89.9 1_555 1_555 1_555 1_555 yes
F(24) S(22) C(201) O(27) -80.2 1_555 1_555 1_555 1_555 yes
F(24) S(22) C(202) O(24) -161.4 1_555 1_555 1_555 1_555 yes
F(24) S(22) C(202) O(28) -64.8 1_555 1_555 1_555 1_555 yes
F(24) F(23) O(28) O(22) 149.8 1_555 1_555 1_555 1_555 yes
F(24) F(23) O(28) O(24) -122.6 1_555 1_555 1_555 1_555 yes
F(24) F(23) O(28) C(202) -116.1 1_555 1_555 1_555 1_555 yes
F(24) F(23) C(202) O(24) 68.4 1_555 1_555 1_555 1_555 yes
F(24) F(23) C(202) O(28) 52.4 1_555 1_555 1_555 1_555 yes
F(24) O(28) S(21) O(22) 144.0 1_555 1_555 1_555 1_555 yes
F(24) O(28) S(21) O(24) -129.1674(6) 1_555 1_555 1_555 1_555 yes
F(24) O(28) S(21) O(25) -68.4 1_555 1_555 1_555 1_555 yes
F(24) O(28) S(21) O(27) 21.5 1_555 1_555 1_555 1_555 yes
F(24) O(28) S(21) C(201) 60.6704(6) 1_555 1_555 1_555 1_555 yes
F(24) O(28) S(22) O(21) -38.2 1_555 1_555 1_555 1_555 yes
F(24) O(28) S(22) O(22) 149.6 1_555 1_555 1_555 1_555 yes
F(24) O(28) S(22) O(23) 58.6144(5) 1_555 1_555 1_555 1_555 yes
F(24) O(28) S(22) O(24) -148.2 1_555 1_555 1_555 1_555 yes
F(24) O(28) S(22) O(25) -122.5395(5) 1_555 1_555 1_555 1_555 yes
F(24) O(28) S(22) O(27) 86.4 1_555 1_555 1_555 1_555 yes
F(24) O(28) S(22) C(201) 121.8 1_555 1_555 1_555 1_555 yes
F(24) O(28) S(22) C(202) -89.9 1_555 1_555 1_555 1_555 yes
F(24) O(28) F(23) C(202) 116.1 1_555 1_555 1_555 1_555 yes
F(24) O(28) O(22) O(24) -123.8 1_555 1_555 1_555 1_555 yes
F(24) O(28) O(24) O(22) 138.6 1_555 1_555 1_555 1_555 yes
F(24) O(28) O(24) O(25) 21.3 1_555 1_555 1_555 1_555 yes
F(24) O(28) O(24) C(202) -61.0380(6) 1_555 1_555 1_555 1_555 yes
F(24) O(28) C(202) O(24) 139.2 1_555 1_555 1_555 1_555 yes
F(24) C(202) S(22) O(21) -71.5563(5) 1_555 1_555 1_555 1_555 yes
F(24) C(202) S(22) O(22) 110.5685(5) 1_555 1_555 1_555 1_555 yes
F(24) C(202) S(22) O(23) 23.2 1_555 1_555 1_555 1_555 yes
F(24) C(202) S(22) O(24) 161.4 1_555 1_555 1_555 1_555 yes
F(24) C(202) S(22) O(25) -145.0 1_555 1_555 1_555 1_555 yes
F(24) C(202) S(22) O(27) 50.9 1_555 1_555 1_555 1_555 yes
F(24) C(202) S(22) O(28) 64.8 1_555 1_555 1_555 1_555 yes
F(24) C(202) S(22) C(201) 113.1465(5) 1_555 1_555 1_555 1_555 yes
F(24) C(202) F(23) O(28) -52.4 1_555 1_555 1_555 1_555 yes
F(24) C(202) O(24) O(22) 55.2 1_555 1_555 1_555 1_555 yes
F(24) C(202) O(24) O(25) -64.2794(7) 1_555 1_555 1_555 1_555 yes
F(24) C(202) O(24) O(28) 37.2 1_555 1_555 1_555 1_555 yes
F(24) C(202) O(28) O(22) -159.5 1_555 1_555 1_555 1_555 yes
F(24) C(202) O(28) O(24) -139.2 1_555 1_555 1_555 1_555 yes
O(21) S(22) S(21) O(22) -167.4 1_555 1_555 1_555 1_555 yes
O(21) S(22) S(21) O(24) -105.2355(5) 1_555 1_555 1_555 1_555 yes
O(21) S(22) S(21) O(25) -38.0 1_555 1_555 1_555 1_555 yes
O(21) S(22) S(21) O(27) 76.7375(6) 1_555 1_555 1_555 1_555 yes
O(21) S(22) S(21) O(28) -149.1 1_555 1_555 1_555 1_555 yes
O(21) S(22) S(21) C(201) 99.0758(7) 1_555 1_555 1_555 1_555 yes
O(21) S(22) F(22) O(23) 165.2 1_555 1_555 1_555 1_555 yes
O(21) S(22) F(22) O(27) -139.7 1_555 1_555 1_555 1_555 yes
O(21) S(22) F(24) O(28) 146.3 1_555 1_555 1_555 1_555 yes
O(21) S(22) F(24) C(202) 104.9777(6) 1_555 1_555 1_555 1_555 yes
O(21) S(22) O(22) O(24) 35.0 1_555 1_555 1_555 1_555 yes
O(21) S(22) O(22) O(28) -41.9 1_555 1_555 1_555 1_555 yes
O(21) S(22) O(23) O(27) -90.5 1_555 1_555 1_555 1_555 yes
O(21) S(22) O(24) O(22) -173.2 1_555 1_555 1_555 1_555 yes
O(21) S(22) O(24) O(25) 45.2667(5) 1_555 1_555 1_555 1_555 yes
O(21) S(22) O(24) O(28) -107.4 1_555 1_555 1_555 1_555 yes
O(21) S(22) O(24) C(202) -67.2 1_555 1_555 1_555 1_555 yes
O(21) S(22) O(25) O(24) -140.5 1_555 1_555 1_555 1_555 yes
O(21) S(22) O(27) O(23) 89.6422(6) 1_555 1_555 1_555 1_555 yes
O(21) S(22) O(27) C(201) -161.6 1_555 1_555 1_555 1_555 yes
O(21) S(22) O(28) O(22) 172.3 1_555 1_555 1_555 1_555 yes
O(21) S(22) O(28) O(24) 110.0478(6) 1_555 1_555 1_555 1_555 yes
O(21) S(22) O(28) C(202) 51.6675(5) 1_555 1_555 1_555 1_555 yes
O(21) S(22) C(201) O(27) 22.5 1_555 1_555 1_555 1_555 yes
O(21) S(22) C(202) O(24) 127.0 1_555 1_555 1_555 1_555 yes
O(21) S(22) C(202) O(28) -136.3381(5) 1_555 1_555 1_555 1_555 yes
O(21) F(22) S(22) O(22) -172.2 1_555 1_555 1_555 1_555 yes
O(21) F(22) S(22) O(23) -165.2 1_555 1_555 1_555 1_555 yes
O(21) F(22) S(22) O(24) 11.4 1_555 1_555 1_555 1_555 yes
O(21) F(22) S(22) O(25) 43.7049(5) 1_555 1_555 1_555 1_555 yes
O(21) F(22) S(22) O(27) 139.7 1_555 1_555 1_555 1_555 yes
O(21) F(22) S(22) O(28) -97.4 1_555 1_555 1_555 1_555 yes
O(21) F(22) S(22) C(201) 145.4 1_555 1_555 1_555 1_555 yes
O(21) F(22) S(22) C(202) -54.6 1_555 1_555 1_555 1_555 yes
O(21) F(22) O(23) O(27) 72.8 1_555 1_555 1_555 1_555 yes
O(21) F(22) O(27) O(23) -149.7 1_555 1_555 1_555 1_555 yes
O(21) F(22) O(27) C(201) -121.1387(5) 1_555 1_555 1_555 1_555 yes
O(21) O(25) S(21) O(22) 95.5 1_555 1_555 1_555 1_555 yes
O(21) O(25) S(21) O(24) 110.1 1_555 1_555 1_555 1_555 yes
O(21) O(25) S(21) O(27) -21.5 1_555 1_555 1_555 1_555 yes
O(21) O(25) S(21) O(28) 63.4 1_555 1_555 1_555 1_555 yes
O(21) O(25) S(21) C(201) -38.4 1_555 1_555 1_555 1_555 yes
O(21) O(25) S(22) O(22) 170.1 1_555 1_555 1_555 1_555 yes
O(21) O(25) S(22) O(23) -66.9 1_555 1_555 1_555 1_555 yes
O(21) O(25) S(22) O(24) 140.5 1_555 1_555 1_555 1_555 yes
O(21) O(25) S(22) O(27) -85.7 1_555 1_555 1_555 1_555 yes
O(21) O(25) S(22) O(28) 115.1 1_555 1_555 1_555 1_555 yes
O(21) O(25) S(22) C(201) -122.7 1_555 1_555 1_555 1_555 yes
O(21) O(25) S(22) C(202) 97.5 1_555 1_555 1_555 1_555 yes
O(21) O(25) O(24) O(22) -80.4 1_555 1_555 1_555 1_555 yes
O(21) O(25) O(24) O(28) -15.0 1_555 1_555 1_555 1_555 yes
O(21) O(25) O(24) C(202) 22.8 1_555 1_555 1_555 1_555 yes
O(22) S(21) S(22) O(23) 87.6602(7) 1_555 1_555 1_555 1_555 yes
O(22) S(21) S(22) O(24) -62.1508(6) 1_555 1_555 1_555 1_555 yes
O(22) S(21) S(22) O(25) -129.4 1_555 1_555 1_555 1_555 yes
O(22) S(21) S(22) O(27) 115.8763(6) 1_555 1_555 1_555 1_555 yes
O(22) S(21) S(22) O(28) -18.3 1_555 1_555 1_555 1_555 yes
O(22) S(21) S(22) C(201) 93.5379(7) 1_555 1_555 1_555 1_555 yes
O(22) S(21) S(22) C(202) -52.7901(5) 1_555 1_555 1_555 1_555 yes
O(22) S(21) F(21) O(27) -103.0 1_555 1_555 1_555 1_555 yes
O(22) S(21) F(21) C(201) -57.1321(6) 1_555 1_555 1_555 1_555 yes
O(22) S(21) O(24) O(25) 166.8 1_555 1_555 1_555 1_555 yes
O(22) S(21) O(24) O(28) 63.1 1_555 1_555 1_555 1_555 yes
O(22) S(21) O(24) C(202) 89.5 1_555 1_555 1_555 1_555 yes
O(22) S(21) O(25) O(24) -14.6 1_555 1_555 1_555 1_555 yes
O(22) S(21) O(27) O(23) -4.3 1_555 1_555 1_555 1_555 yes
O(22) S(21) O(27) C(201) 70.5434(7) 1_555 1_555 1_555 1_555 yes
O(22) S(21) O(28) O(24) -86.7868(7) 1_555 1_555 1_555 1_555 yes
O(22) S(21) O(28) C(202) -122.5892(7) 1_555 1_555 1_555 1_555 yes
O(22) S(21) C(201) O(27) -119.0 1_555 1_555 1_555 1_555 yes
O(22) S(22) S(21) O(24) 62.1508(6) 1_555 1_555 1_555 1_555 yes
O(22) S(22) S(21) O(25) 129.4 1_555 1_555 1_555 1_555 yes
O(22) S(22) S(21) O(27) -115.8763(6) 1_555 1_555 1_555 1_555 yes
O(22) S(22) S(21) O(28) 18.3 1_555 1_555 1_555 1_555 yes
O(22) S(22) S(21) C(201) -93.5379(7) 1_555 1_555 1_555 1_555 yes
O(22) S(22) F(22) O(23) -7.0 1_555 1_555 1_555 1_555 yes
O(22) S(22) F(22) O(27) 48.1 1_555 1_555 1_555 1_555 yes
O(22) S(22) F(24) O(28) -24.2 1_555 1_555 1_555 1_555 yes
O(22) S(22) F(24) C(202) -65.5917(6) 1_555 1_555 1_555 1_555 yes
O(22) S(22) O(21) O(25) -70.9 1_555 1_555 1_555 1_555 yes
O(22) S(22) O(23) O(27) 95.9 1_555 1_555 1_555 1_555 yes
O(22) S(22) O(24) O(25) -141.5 1_555 1_555 1_555 1_555 yes
O(22) S(22) O(24) O(28) 65.8 1_555 1_555 1_555 1_555 yes
O(22) S(22) O(24) C(202) 106.1 1_555 1_555 1_555 1_555 yes
O(22) S(22) O(25) O(24) 29.7 1_555 1_555 1_555 1_555 yes
O(22) S(22) O(27) O(23) -90.7644(6) 1_555 1_555 1_555 1_555 yes
O(22) S(22) O(27) C(201) 18.0 1_555 1_555 1_555 1_555 yes
O(22) S(22) O(28) O(24) -62.2025(6) 1_555 1_555 1_555 1_555 yes
O(22) S(22) O(28) C(202) -120.5828(5) 1_555 1_555 1_555 1_555 yes
O(22) S(22) C(201) O(27) -160.4 1_555 1_555 1_555 1_555 yes
O(22) S(22) C(202) O(24) -50.9 1_555 1_555 1_555 1_555 yes
O(22) S(22) C(202) O(28) 45.7867(5) 1_555 1_555 1_555 1_555 yes
O(22) O(24) S(21) O(25) -166.8 1_555 1_555 1_555 1_555 yes
O(22) O(24) S(21) O(27) -100.0 1_555 1_555 1_555 1_555 yes
O(22) O(24) S(21) O(28) -63.1 1_555 1_555 1_555 1_555 yes
O(22) O(24) S(21) C(201) -43.0 1_555 1_555 1_555 1_555 yes
O(22) O(24) S(22) O(23) -7.5 1_555 1_555 1_555 1_555 yes
O(22) O(24) S(22) O(25) 141.5 1_555 1_555 1_555 1_555 yes
O(22) O(24) S(22) O(27) 58.9 1_555 1_555 1_555 1_555 yes
O(22) O(24) S(22) O(28) -65.8 1_555 1_555 1_555 1_555 yes
O(22) O(24) S(22) C(201) 44.4 1_555 1_555 1_555 1_555 yes
O(22) O(24) S(22) C(202) -106.1 1_555 1_555 1_555 1_555 yes
O(22) O(24) O(28) C(202) -160.3 1_555 1_555 1_555 1_555 yes
O(22) O(24) C(202) O(28) 17.9 1_555 1_555 1_555 1_555 yes
O(22) O(28) S(21) O(24) 86.7868(7) 1_555 1_555 1_555 1_555 yes
O(22) O(28) S(21) O(25) 147.5 1_555 1_555 1_555 1_555 yes
O(22) O(28) S(21) O(27) -122.5 1_555 1_555 1_555 1_555 yes
O(22) O(28) S(21) C(201) -83.3754(8) 1_555 1_555 1_555 1_555 yes
O(22) O(28) S(22) O(23) -90.9405(7) 1_555 1_555 1_555 1_555 yes
O(22) O(28) S(22) O(24) 62.2025(6) 1_555 1_555 1_555 1_555 yes
O(22) O(28) S(22) O(25) 87.9056(7) 1_555 1_555 1_555 1_555 yes
O(22) O(28) S(22) O(27) -63.2023(6) 1_555 1_555 1_555 1_555 yes
O(22) O(28) S(22) C(201) -27.7 1_555 1_555 1_555 1_555 yes
O(22) O(28) S(22) C(202) 120.5828(5) 1_555 1_555 1_555 1_555 yes
O(22) O(28) F(23) C(202) -94.1311(5) 1_555 1_555 1_555 1_555 yes
O(22) O(28) F(24) C(202) 149.5 1_555 1_555 1_555 1_555 yes
O(22) O(28) O(24) O(25) -117.3 1_555 1_555 1_555 1_555 yes
O(22) O(28) O(24) C(202) 160.3 1_555 1_555 1_555 1_555 yes
O(22) O(28) C(202) O(24) -20.3 1_555 1_555 1_555 1_555 yes
O(23) S(22) S(21) O(24) 149.8 1_555 1_555 1_555 1_555 yes
O(23) S(22) S(21) O(25) -142.9 1_555 1_555 1_555 1_555 yes
O(23) S(22) S(21) O(27) -28.2 1_555 1_555 1_555 1_555 yes
O(23) S(22) S(21) O(28) 105.9869(6) 1_555 1_555 1_555 1_555 yes
O(23) S(22) S(21) C(201) -5.9 1_555 1_555 1_555 1_555 yes
O(23) S(22) F(22) O(27) 55.2 1_555 1_555 1_555 1_555 yes
O(23) S(22) F(24) O(28) -120.3535(7) 1_555 1_555 1_555 1_555 yes
O(23) S(22) F(24) C(202) -161.7 1_555 1_555 1_555 1_555 yes
O(23) S(22) O(21) O(25) 147.6 1_555 1_555 1_555 1_555 yes
O(23) S(22) O(22) O(24) 176.1 1_555 1_555 1_555 1_555 yes
O(23) S(22) O(22) O(28) 99.2 1_555 1_555 1_555 1_555 yes
O(23) S(22) O(24) O(25) -149.0 1_555 1_555 1_555 1_555 yes
O(23) S(22) O(24) O(28) 58.4 1_555 1_555 1_555 1_555 yes
O(23) S(22) O(24) C(202) 98.6 1_555 1_555 1_555 1_555 yes
O(23) S(22) O(25) O(24) 152.7 1_555 1_555 1_555 1_555 yes
O(23) S(22) O(27) C(201) 108.7611(6) 1_555 1_555 1_555 1_555 yes
O(23) S(22) O(28) O(24) -153.1 1_555 1_555 1_555 1_555 yes
O(23) S(22) O(28) C(202) 148.5 1_555 1_555 1_555 1_555 yes
O(23) S(22) C(201) O(27) -45.1 1_555 1_555 1_555 1_555 yes
O(23) S(22) C(202) O(24) -138.2 1_555 1_555 1_555 1_555 yes
O(23) S(22) C(202) O(28) -41.6 1_555 1_555 1_555 1_555 yes
O(23) F(22) S(22) O(24) 176.6 1_555 1_555 1_555 1_555 yes
O(23) F(22) S(22) O(25) -151.1 1_555 1_555 1_555 1_555 yes
O(23) F(22) S(22) O(27) -55.2 1_555 1_555 1_555 1_555 yes
O(23) F(22) S(22) O(28) 67.7 1_555 1_555 1_555 1_555 yes
O(23) F(22) S(22) C(201) -49.4837(5) 1_555 1_555 1_555 1_555 yes
O(23) F(22) S(22) C(202) 110.6 1_555 1_555 1_555 1_555 yes
O(23) F(22) O(21) O(25) -61.6 1_555 1_555 1_555 1_555 yes
O(23) F(22) O(27) C(201) 28.6 1_555 1_555 1_555 1_555 yes
O(23) O(27) S(21) O(24) 69.3878(7) 1_555 1_555 1_555 1_555 yes
O(23) O(27) S(21) O(25) 124.0433(5) 1_555 1_555 1_555 1_555 yes
O(23) O(27) S(21) O(28) 42.9 1_555 1_555 1_555 1_555 yes
O(23) O(27) S(21) C(201) -74.8485(7) 1_555 1_555 1_555 1_555 yes
O(23) O(27) S(22) O(24) -133.2828(5) 1_555 1_555 1_555 1_555 yes
O(23) O(27) S(22) O(25) 163.3 1_555 1_555 1_555 1_555 yes
O(23) O(27) S(22) O(28) -44.2 1_555 1_555 1_555 1_555 yes
O(23) O(27) S(22) C(201) -108.7611(6) 1_555 1_555 1_555 1_555 yes
O(23) O(27) S(22) C(202) -33.2 1_555 1_555 1_555 1_555 yes
O(23) O(27) F(21) C(201) 43.7316(6) 1_555 1_555 1_555 1_555 yes
O(24) S(21) S(22) O(25) -67.2 1_555 1_555 1_555 1_555 yes
O(24) S(21) S(22) O(27) 178.0 1_555 1_555 1_555 1_555 yes
O(24) S(21) S(22) O(28) 43.8240(5) 1_555 1_555 1_555 1_555 yes
O(24) S(21) S(22) C(201) 155.7 1_555 1_555 1_555 1_555 yes
O(24) S(21) S(22) C(202) 9.4 1_555 1_555 1_555 1_555 yes
O(24) S(21) F(21) O(27) 136.8 1_555 1_555 1_555 1_555 yes
O(24) S(21) F(21) C(201) -177.3 1_555 1_555 1_555 1_555 yes
O(24) S(21) O(22) O(28) -55.0 1_555 1_555 1_555 1_555 yes
O(24) S(21) O(27) C(201) 144.2 1_555 1_555 1_555 1_555 yes
O(24) S(21) O(28) C(202) -35.8 1_555 1_555 1_555 1_555 yes
O(24) S(21) C(201) O(27) -80.9 1_555 1_555 1_555 1_555 yes
O(24) S(22) S(21) O(25) 67.2 1_555 1_555 1_555 1_555 yes
O(24) S(22) S(21) O(27) -178.0 1_555 1_555 1_555 1_555 yes
O(24) S(22) S(21) O(28) -43.8240(5) 1_555 1_555 1_555 1_555 yes
O(24) S(22) S(21) C(201) -155.7 1_555 1_555 1_555 1_555 yes
O(24) S(22) F(22) O(27) -128.3 1_555 1_555 1_555 1_555 yes
O(24) S(22) F(24) O(28) 27.5 1_555 1_555 1_555 1_555 yes
O(24) S(22) F(24) C(202) -13.9 1_555 1_555 1_555 1_555 yes
O(24) S(22) O(21) O(25) -39.7 1_555 1_555 1_555 1_555 yes
O(24) S(22) O(22) O(28) -76.9 1_555 1_555 1_555 1_555 yes
O(24) S(22) O(23) O(27) 101.7 1_555 1_555 1_555 1_555 yes
O(24) S(22) O(27) C(201) -24.5 1_555 1_555 1_555 1_555 yes
O(24) S(22) O(28) C(202) -58.4 1_555 1_555 1_555 1_555 yes
O(24) S(22) C(201) O(27) 162.8 1_555 1_555 1_555 1_555 yes
O(24) S(22) C(202) O(28) 96.7 1_555 1_555 1_555 1_555 yes
O(24) O(22) S(21) O(25) 14.4 1_555 1_555 1_555 1_555 yes
O(24) O(22) S(21) O(27) 120.1 1_555 1_555 1_555 1_555 yes
O(24) O(22) S(21) O(28) 55.0 1_555 1_555 1_555 1_555 yes
O(24) O(22) S(21) C(201) 160.8 1_555 1_555 1_555 1_555 yes
O(24) O(22) S(22) O(25) -33.5 1_555 1_555 1_555 1_555 yes
O(24) O(22) S(22) O(27) -142.7 1_555 1_555 1_555 1_555 yes
O(24) O(22) S(22) O(28) 76.9 1_555 1_555 1_555 1_555 yes
O(24) O(22) S(22) C(201) -131.1 1_555 1_555 1_555 1_555 yes
O(24) O(22) S(22) C(202) 47.1 1_555 1_555 1_555 1_555 yes
O(24) O(22) O(28) C(202) 20.0 1_555 1_555 1_555 1_555 yes
O(24) O(25) S(21) O(27) -131.6 1_555 1_555 1_555 1_555 yes
O(24) O(25) S(21) O(28) -46.7 1_555 1_555 1_555 1_555 yes
O(24) O(25) S(21) C(201) -148.6 1_555 1_555 1_555 1_555 yes
O(24) O(25) S(22) O(27) 133.9 1_555 1_555 1_555 1_555 yes
O(24) O(25) S(22) O(28) -25.4 1_555 1_555 1_555 1_555 yes
O(24) O(25) S(22) C(201) 96.8 1_555 1_555 1_555 1_555 yes
O(24) O(25) S(22) C(202) -43.0 1_555 1_555 1_555 1_555 yes
O(24) O(28) S(21) O(25) 60.7 1_555 1_555 1_555 1_555 yes
O(24) O(28) S(21) O(27) 150.7 1_555 1_555 1_555 1_555 yes
O(24) O(28) S(21) C(201) -170.2 1_555 1_555 1_555 1_555 yes
O(24) O(28) S(22) O(25) 25.7 1_555 1_555 1_555 1_555 yes
O(24) O(28) S(22) O(27) -125.4 1_555 1_555 1_555 1_555 yes
O(24) O(28) S(22) C(201) -89.9 1_555 1_555 1_555 1_555 yes
O(24) O(28) S(22) C(202) 58.4 1_555 1_555 1_555 1_555 yes
O(24) O(28) F(23) C(202) -6.5 1_555 1_555 1_555 1_555 yes
O(24) O(28) F(24) C(202) 50.0235(5) 1_555 1_555 1_555 1_555 yes
O(24) C(202) S(22) O(25) 53.5253(5) 1_555 1_555 1_555 1_555 yes
O(24) C(202) S(22) O(27) -110.6 1_555 1_555 1_555 1_555 yes
O(24) C(202) S(22) O(28) -96.7 1_555 1_555 1_555 1_555 yes
O(24) C(202) S(22) C(201) -48.3 1_555 1_555 1_555 1_555 yes
O(24) C(202) F(23) O(28) 16.0 1_555 1_555 1_555 1_555 yes
O(24) C(202) F(24) O(28) -48.3 1_555 1_555 1_555 1_555 yes
O(25) S(21) S(22) O(27) -114.7 1_555 1_555 1_555 1_555 yes
O(25) S(21) S(22) O(28) 111.1 1_555 1_555 1_555 1_555 yes
O(25) S(21) S(22) C(201) -137.1 1_555 1_555 1_555 1_555 yes
O(25) S(21) S(22) C(202) 76.6 1_555 1_555 1_555 1_555 yes
O(25) S(21) F(21) O(27) 83.8 1_555 1_555 1_555 1_555 yes
O(25) S(21) F(21) C(201) 129.6993(5) 1_555 1_555 1_555 1_555 yes
O(25) S(21) O(22) O(28) -40.6 1_555 1_555 1_555 1_555 yes
O(25) S(21) O(24) O(28) -103.7 1_555 1_555 1_555 1_555 yes
O(25) S(21) O(24) C(202) -77.3 1_555 1_555 1_555 1_555 yes
O(25) S(21) O(27) C(201) -161.1 1_555 1_555 1_555 1_555 yes
O(25) S(21) O(28) C(202) 24.9 1_555 1_555 1_555 1_555 yes
O(25) S(21) C(201) O(27) 25.0 1_555 1_555 1_555 1_555 yes
O(25) S(22) S(21) O(27) 114.7 1_555 1_555 1_555 1_555 yes
O(25) S(22) S(21) O(28) -111.1 1_555 1_555 1_555 1_555 yes
O(25) S(22) S(21) C(201) 137.1 1_555 1_555 1_555 1_555 yes
O(25) S(22) F(22) O(27) -95.9773(7) 1_555 1_555 1_555 1_555 yes
O(25) S(22) F(24) O(28) 88.9436(6) 1_555 1_555 1_555 1_555 yes
O(25) S(22) F(24) C(202) 47.6 1_555 1_555 1_555 1_555 yes
O(25) S(22) O(22) O(28) -110.4 1_555 1_555 1_555 1_555 yes
O(25) S(22) O(23) O(27) -28.3 1_555 1_555 1_555 1_555 yes
O(25) S(22) O(24) O(28) -152.7 1_555 1_555 1_555 1_555 yes
O(25) S(22) O(24) C(202) -112.4411(6) 1_555 1_555 1_555 1_555 yes
O(25) S(22) O(27) C(201) -87.9551(7) 1_555 1_555 1_555 1_555 yes
O(25) S(22) O(28) C(202) -32.7 1_555 1_555 1_555 1_555 yes
O(25) S(22) C(201) O(27) 101.4 1_555 1_555 1_555 1_555 yes
O(25) S(22) C(202) O(28) 150.2 1_555 1_555 1_555 1_555 yes
O(25) O(21) S(22) O(27) 106.8 1_555 1_555 1_555 1_555 yes
O(25) O(21) S(22) O(28) -108.6 1_555 1_555 1_555 1_555 yes
O(25) O(21) S(22) C(201) 93.8 1_555 1_555 1_555 1_555 yes
O(25) O(21) S(22) C(202) -82.6 1_555 1_555 1_555 1_555 yes
O(25) O(21) F(22) O(27) -0.3 1_555 1_555 1_555 1_555 yes
O(25) O(24) S(21) O(27) 66.9 1_555 1_555 1_555 1_555 yes
O(25) O(24) S(21) O(28) 103.7 1_555 1_555 1_555 1_555 yes
O(25) O(24) S(21) C(201) 123.7673(5) 1_555 1_555 1_555 1_555 yes
O(25) O(24) S(22) O(27) -82.5672(7) 1_555 1_555 1_555 1_555 yes
O(25) O(24) S(22) O(28) 152.7 1_555 1_555 1_555 1_555 yes
O(25) O(24) S(22) C(201) -97.0595(8) 1_555 1_555 1_555 1_555 yes
O(25) O(24) S(22) C(202) 112.4411(6) 1_555 1_555 1_555 1_555 yes
O(25) O(24) O(22) O(28) 86.3 1_555 1_555 1_555 1_555 yes
O(25) O(24) O(28) C(202) 82.3694(6) 1_555 1_555 1_555 1_555 yes
O(25) O(24) C(202) O(28) -101.5143(7) 1_555 1_555 1_555 1_555 yes
O(27) S(21) S(22) O(28) -134.2030(5) 1_555 1_555 1_555 1_555 yes
O(27) S(21) S(22) C(201) -22.3 1_555 1_555 1_555 1_555 yes
O(27) S(21) S(22) C(202) -168.7 1_555 1_555 1_555 1_555 yes
O(27) S(21) F(21) C(201) 45.9 1_555 1_555 1_555 1_555 yes
O(27) S(21) O(22) O(28) 65.1 1_555 1_555 1_555 1_555 yes
O(27) S(21) O(24) O(28) -36.8 1_555 1_555 1_555 1_555 yes
O(27) S(21) O(24) C(202) -10.5 1_555 1_555 1_555 1_555 yes
O(27) S(21) O(28) C(202) 114.9 1_555 1_555 1_555 1_555 yes
O(27) S(22) S(21) O(28) 134.2030(5) 1_555 1_555 1_555 1_555 yes
O(27) S(22) S(21) C(201) 22.3 1_555 1_555 1_555 1_555 yes
O(27) S(22) F(24) O(28) -129.1065(6) 1_555 1_555 1_555 1_555 yes
O(27) S(22) F(24) C(202) -170.5 1_555 1_555 1_555 1_555 yes
O(27) S(22) O(22) O(28) 140.4 1_555 1_555 1_555 1_555 yes
O(27) S(22) O(24) O(28) 124.7584(7) 1_555 1_555 1_555 1_555 yes
O(27) S(22) O(24) C(202) 165.0 1_555 1_555 1_555 1_555 yes
O(27) S(22) O(28) C(202) 176.2 1_555 1_555 1_555 1_555 yes
O(27) S(22) C(202) O(28) -13.9 1_555 1_555 1_555 1_555 yes
O(27) F(21) S(21) O(28) -15.8 1_555 1_555 1_555 1_555 yes
O(27) F(21) S(21) C(201) -45.9 1_555 1_555 1_555 1_555 yes
O(27) F(22) S(22) O(28) 122.8766(6) 1_555 1_555 1_555 1_555 yes
O(27) F(22) S(22) C(201) 5.7 1_555 1_555 1_555 1_555 yes
O(27) F(22) S(22) C(202) 165.8 1_555 1_555 1_555 1_555 yes
O(27) O(23) S(22) O(28) 149.9 1_555 1_555 1_555 1_555 yes
O(27) O(23) S(22) C(201) 39.8 1_555 1_555 1_555 1_555 yes
O(27) O(23) S(22) C(202) 172.1 1_555 1_555 1_555 1_555 yes
O(27) C(201) S(21) O(28) -65.7 1_555 1_555 1_555 1_555 yes
O(27) C(201) S(22) O(28) -136.2 1_555 1_555 1_555 1_555 yes
O(27) C(201) S(22) C(202) -163.2 1_555 1_555 1_555 1_555 yes
O(28) S(21) S(22) C(201) 111.8647(6) 1_555 1_555 1_555 1_555 yes
O(28) S(21) S(22) C(202) -34.5 1_555 1_555 1_555 1_555 yes
O(28) S(21) F(21) C(201) 30.1 1_555 1_555 1_555 1_555 yes
O(28) S(21) O(24) C(202) 26.3 1_555 1_555 1_555 1_555 yes
O(28) S(21) O(27) C(201) 117.8 1_555 1_555 1_555 1_555 yes
O(28) S(22) S(21) C(201) -111.8647(6) 1_555 1_555 1_555 1_555 yes
O(28) S(22) F(24) C(202) -41.3667(5) 1_555 1_555 1_555 1_555 yes
O(28) S(22) O(24) C(202) 40.2332(5) 1_555 1_555 1_555 1_555 yes
O(28) S(22) O(27) C(201) 64.5757(5) 1_555 1_555 1_555 1_555 yes
O(28) F(23) F(24) C(202) 39.9452(5) 1_555 1_555 1_555 1_555 yes
O(28) F(24) S(22) C(201) -89.0907(6) 1_555 1_555 1_555 1_555 yes
O(28) F(24) S(22) C(202) 41.3667(5) 1_555 1_555 1_555 1_555 yes
O(28) F(24) F(23) C(202) -39.9452(5) 1_555 1_555 1_555 1_555 yes
O(28) O(22) S(21) C(201) 105.8 1_555 1_555 1_555 1_555 yes
O(28) O(22) S(22) C(201) 152.0 1_555 1_555 1_555 1_555 yes
O(28) O(22) S(22) C(202) -29.8 1_555 1_555 1_555 1_555 yes
O(28) O(22) O(24) C(202) -12.2 1_555 1_555 1_555 1_555 yes
O(28) O(24) S(21) C(201) 20.1 1_555 1_555 1_555 1_555 yes
O(28) O(24) S(22) C(201) 110.2662(7) 1_555 1_555 1_555 1_555 yes
O(28) O(24) S(22) C(202) -40.2332(5) 1_555 1_555 1_555 1_555 yes
O(28) C(202) S(22) C(201) 48.3647(5) 1_555 1_555 1_555 1_555 yes
O(52) O(53) O(54) O(55) -41.5 1_555 1_555 1_555 1_555 yes
O(52) O(53) O(55) O(54) 53.2740(6) 1_555 1_555 1_555 1_555 yes
O(52) O(53) O(54) O(55) -41.5 1_555 2_655 2_655 2_655 yes
O(52) O(53) O(55) O(54) 53.2740(6) 1_555 2_655 2_655 2_655 yes
O(52) O(54) O(53) O(55) 41.5 1_555 1_555 1_555 1_555 yes
O(52) O(54) O(55) O(53) -121.7867(7) 1_555 1_555 1_555 1_555 yes
O(52) O(54) O(53) O(55) 41.5 1_555 2_655 2_655 2_655 yes
O(52) O(54) O(55) O(53) -121.7867(7) 1_555 2_655 2_655 2_655 yes
O(52) O(55) O(53) O(54) -53.2740(6) 1_555 1_555 1_555 1_555 yes
O(52) O(55) O(54) O(53) 121.7867(7) 1_555 1_555 1_555 1_555 yes
O(52) O(55) O(53) O(54) -53.2740(6) 1_555 2_655 2_655 2_655 yes
O(52) O(55) O(54) O(53) 121.7867(7) 1_555 2_655 2_655 2_655 yes
O(53) O(52) O(53) O(54) -65.6 1_555 1_555 2_655 2_655 yes
O(53) O(52) O(53) O(55) 159.1 1_555 1_555 2_655 2_655 yes
O(53) O(52) O(54) O(55) 30.0 1_555 1_555 1_555 1_555 yes
O(53) O(52) O(54) O(55) -178.2 1_555 1_555 2_655 2_655 yes
O(53) O(52) O(55) O(54) -23.0 1_555 1_555 1_555 1_555 yes
O(53) O(52) O(55) O(54) 176.8 1_555 1_555 2_655 2_655 yes
O(53) O(54) O(52) O(54) 106.5 1_555 1_555 1_555 2_655 yes
O(53) O(54) O(52) O(55) -30.0 1_555 1_555 1_555 1_555 yes
O(53) O(54) O(52) O(55) -146.5 1_555 1_555 1_555 2_655 yes
O(53) O(55) O(52) O(54) 23.0 1_555 1_555 1_555 1_555 yes
O(53) O(55) O(52) O(54) -111.8 1_555 1_555 1_555 2_655 yes
O(53) O(55) O(52) O(55) 156.9 1_555 1_555 1_555 2_655 yes
O(54) O(52) O(53) O(55) -135.3 1_555 1_555 1_555 1_555 yes
O(54) O(52) O(53) O(55) 116.7 1_555 1_555 2_655 2_655 yes
O(54) O(52) O(54) O(55) 136.5 1_555 1_555 2_655 2_655 yes
O(54) O(53) O(52) O(55) 135.3 1_555 1_555 1_555 1_555 yes
O(54) O(53) O(52) O(55) 76.3 1_555 1_555 1_555 2_655 yes
O(54) O(55) O(52) O(55) 134.0 1_555 1_555 1_555 2_655 yes
N(1) C(2) N(3) C(4) -0.8(7) 1_555 1_555 1_555 1_555 yes
N(1) C(6) C(5) N(7) 177.4(4) 1_555 1_555 1_555 1_555 yes
N(1) C(6) C(5) C(4) -3.9(6) 1_555 1_555 1_555 1_555 yes
N(3) C(2) N(1) C(6) -0.5(7) 1_555 1_555 1_555 1_555 yes
N(3) C(4) N(9) C(8) 178.6(4) 1_555 1_555 1_555 1_555 yes
N(3) C(4) C(5) N(7) -178.2(4) 1_555 1_555 1_555 1_555 yes
N(3) C(4) C(5) C(6) 2.9(6) 1_555 1_555 1_555 1_555 yes
N(7) Rh(1) S(1) C(6) -0.3(2) 1_555 1_555 1_555 1_555 yes
N(7) Rh(1) N(9) C(4) 57.1(3) 1_555 1_555 7_555 7_555 yes
N(7) Rh(1) N(9) C(8) -119.0(4) 1_555 1_555 7_555 7_555 yes
N(7) Rh(1) C(10) C(11) 64.3(4) 1_555 1_555 1_555 1_555 yes
N(7) Rh(1) C(10) C(14) -177.9(4) 1_555 1_555 1_555 1_555 yes
N(7) Rh(1) C(10) C(15) -56(1) 1_555 1_555 1_555 1_555 yes
N(7) Rh(1) C(11) C(10) -126.4(4) 1_555 1_555 1_555 1_555 yes
N(7) Rh(1) C(11) C(12) 113.4(4) 1_555 1_555 1_555 1_555 yes
N(7) Rh(1) C(11) C(16) -9.2(8) 1_555 1_555 1_555 1_555 yes
N(7) Rh(1) C(12) C(11) -76.0(4) 1_555 1_555 1_555 1_555 yes
N(7) Rh(1) C(12) C(13) 167.0(4) 1_555 1_555 1_555 1_555 yes
N(7) Rh(1) C(12) C(17) 43.7(9) 1_555 1_555 1_555 1_555 yes
N(7) Rh(1) C(13) C(12) -23.0(7) 1_555 1_555 1_555 1_555 yes
N(7) Rh(1) C(13) C(14) -139.6(4) 1_555 1_555 1_555 1_555 yes
N(7) Rh(1) C(13) C(18) 99(1) 1_555 1_555 1_555 1_555 yes
N(7) Rh(1) C(14) C(10) 4.6(7) 1_555 1_555 1_555 1_555 yes
N(7) Rh(1) C(14) C(13) 120.7(6) 1_555 1_555 1_555 1_555 yes
N(7) Rh(1) C(14) C(19) -122(1) 1_555 1_555 1_555 1_555 yes
N(7) C(5) C(4) N(9) 1.1(5) 1_555 1_555 1_555 1_555 yes
N(7) C(8) N(9) C(4) 0.0(5) 1_555 1_555 1_555 1_555 yes
N(9) Rh(1) S(1) C(6) 84.5(2) 1_555 8_555 8_555 8_555 yes
N(9) Rh(1) N(7) C(5) -91.2(3) 1_555 8_555 8_555 8_555 yes
N(9) Rh(1) N(7) C(8) 81.2(5) 1_555 8_555 8_555 8_555 yes
N(9) Rh(1) C(10) C(11) -153.5(4) 1_555 8_555 8_555 8_555 yes
N(9) Rh(1) C(10) C(14) 88.7(4) 1_555 8_555 8_555 8_555 yes
N(9) Rh(1) C(10) C(15) -32.8(10) 1_555 8_555 8_555 8_555 yes
N(9) Rh(1) C(11) C(10) 36.5(5) 1_555 8_555 8_555 8_555 yes
N(9) Rh(1) C(11) C(12) 156.8(4) 1_555 8_555 8_555 8_555 yes
N(9) Rh(1) C(11) C(16) -80.6(8) 1_555 8_555 8_555 8_555 yes
N(9) Rh(1) C(12) C(11) -65.3(8) 1_555 8_555 8_555 8_555 yes
N(9) Rh(1) C(12) C(13) 51.7(9) 1_555 8_555 8_555 8_555 yes
N(9) Rh(1) C(12) C(17) 175.1(8) 1_555 8_555 8_555 8_555 yes
N(9) Rh(1) C(13) C(12) -161.4(4) 1_555 8_555 8_555 8_555 yes
N(9) Rh(1) C(13) C(14) -44.7(5) 1_555 8_555 8_555 8_555 yes
N(9) Rh(1) C(13) C(18) 75(1) 1_555 8_555 8_555 8_555 yes
N(9) Rh(1) C(14) C(10) -97.8(4) 1_555 8_555 8_555 8_555 yes
N(9) Rh(1) C(14) C(13) 146.1(4) 1_555 8_555 8_555 8_555 yes
N(9) Rh(1) C(14) C(19) 28(1) 1_555 8_555 8_555 8_555 yes
N(9) C(4) N(3) C(2) -179.5(4) 1_555 1_555 1_555 1_555 yes
N(9) C(4) C(5) C(6) -177.9(4) 1_555 1_555 1_555 1_555 yes
N(9) C(8) N(7) C(5) 0.6(5) 1_555 1_555 1_555 1_555 yes
N(21) C(22) N(23) C(24) -2.7(7) 1_555 1_555 1_555 1_555 yes
N(21) C(26) C(25) N(27) 178.1(4) 1_555 1_555 1_555 1_555 yes
N(21) C(26) C(25) C(24) -5.1(6) 1_555 1_555 1_555 1_555 yes
N(23) C(22) N(21) C(26) 1.1(8) 1_555 1_555 1_555 1_555 yes
N(23) C(24) N(29) C(28) 179.3(4) 1_555 1_555 1_555 1_555 yes
N(23) C(24) C(25) N(27) -179.0(4) 1_555 1_555 1_555 1_555 yes
N(23) C(24) C(25) C(26) 3.7(7) 1_555 1_555 1_555 1_555 yes
N(27) Rh(2) S(2) C(26) -2.1(2) 1_555 1_555 1_555 1_555 yes
N(27) Rh(2) N(29) C(24) 57.2(3) 1_555 1_555 8_556 8_556 yes
N(27) Rh(2) N(29) C(28) -117.4(4) 1_555 1_555 8_556 8_556 yes
N(27) Rh(2) C(30) C(31) 48.9(5) 1_555 1_555 1_555 1_555 yes
N(27) Rh(2) C(30) C(34) 167.7(4) 1_555 1_555 1_555 1_555 yes
N(27) Rh(2) C(30) C(35) -70(1) 1_555 1_555 1_555 1_555 yes
N(27) Rh(2) C(31) C(30) -142.5(4) 1_555 1_555 1_555 1_555 yes
N(27) Rh(2) C(31) C(32) 99.2(3) 1_555 1_555 1_555 1_555 yes
N(27) Rh(2) C(31) C(36) -19.2(7) 1_555 1_555 1_555 1_555 yes
N(27) Rh(2) C(32) C(31) -88.8(4) 1_555 1_555 1_555 1_555 yes
N(27) Rh(2) C(32) C(33) 152.4(4) 1_555 1_555 1_555 1_555 yes
N(27) Rh(2) C(32) C(37) 27.8(8) 1_555 1_555 1_555 1_555 yes
N(27) Rh(2) C(33) C(32) -39.5(5) 1_555 1_555 1_555 1_555 yes
N(27) Rh(2) C(33) C(34) -158.6(5) 1_555 1_555 1_555 1_555 yes
N(27) Rh(2) C(33) C(38) 84(1) 1_555 1_555 1_555 1_555 yes
N(27) Rh(2) C(34) C(30) -39(1) 1_555 1_555 1_555 1_555 yes
N(27) Rh(2) C(34) C(33) 74(1) 1_555 1_555 1_555 1_555 yes
N(27) Rh(2) C(34) C(39) -160(1) 1_555 1_555 1_555 1_555 yes
N(27) C(25) C(24) N(29) 1.6(5) 1_555 1_555 1_555 1_555 yes
N(27) C(28) N(29) C(24) 0.7(5) 1_555 1_555 1_555 1_555 yes
N(29) C(24) N(23) C(22) 179.6(4) 1_555 1_555 1_555 1_555 yes
N(29) C(24) C(25) C(26) -175.7(4) 1_555 1_555 1_555 1_555 yes
N(29) C(28) N(27) C(25) 0.2(5) 1_555 1_555 1_555 1_555 yes
C(2) N(1) C(6) C(5) 2.8(6) 1_555 1_555 1_555 1_555 yes
C(2) N(3) C(4) C(5) -0.4(6) 1_555 1_555 1_555 1_555 yes
C(4) N(9) Rh(1) C(10) 60.1(4) 1_555 1_555 8_555 8_555 yes
C(4) N(9) Rh(1) C(11) 38.9(4) 1_555 1_555 8_555 8_555 yes
C(4) N(9) Rh(1) C(12) 86.8(7) 1_555 1_555 8_555 8_555 yes
C(4) N(9) Rh(1) C(13) 125.2(4) 1_555 1_555 8_555 8_555 yes
C(4) N(9) Rh(1) C(14) 98.8(4) 1_555 1_555 8_555 8_555 yes
C(4) C(5) N(7) C(8) -1.0(4) 1_555 1_555 1_555 1_555 yes
C(5) N(7) Rh(1) C(10) -169.5(3) 1_555 1_555 1_555 1_555 yes
C(5) N(7) Rh(1) C(11) -136.6(3) 1_555 1_555 1_555 1_555 yes
C(5) N(7) Rh(1) C(12) -100.4(3) 1_555 1_555 1_555 1_555 yes
C(5) N(7) Rh(1) C(13) -85.4(5) 1_555 1_555 1_555 1_555 yes
C(5) N(7) Rh(1) C(14) -172.7(5) 1_555 1_555 1_555 1_555 yes
C(5) C(4) N(9) C(8) -0.6(4) 1_555 1_555 1_555 1_555 yes
C(6) S(1) Rh(1) C(10) 154.8(5) 1_555 1_555 1_555 1_555 yes
C(6) S(1) Rh(1) C(11) 95.5(3) 1_555 1_555 1_555 1_555 yes
C(6) S(1) Rh(1) C(12) 109.5(2) 1_555 1_555 1_555 1_555 yes
C(6) S(1) Rh(1) C(13) 147.2(3) 1_555 1_555 1_555 1_555 yes
C(6) S(1) Rh(1) C(14) 175.9(2) 1_555 1_555 1_555 1_555 yes
C(6) C(5) N(7) C(8) 177.8(4) 1_555 1_555 1_555 1_555 yes
C(8) N(7) Rh(1) C(10) 18.1(5) 1_555 1_555 1_555 1_555 yes
C(8) N(7) Rh(1) C(11) 51.0(5) 1_555 1_555 1_555 1_555 yes
C(8) N(7) Rh(1) C(12) 87.2(5) 1_555 1_555 1_555 1_555 yes
C(8) N(7) Rh(1) C(13) 102.2(6) 1_555 1_555 1_555 1_555 yes
C(8) N(7) Rh(1) C(14) 14.9(8) 1_555 1_555 1_555 1_555 yes
C(8) N(9) Rh(1) C(10) -123.7(4) 1_555 1_555 8_555 8_555 yes
C(8) N(9) Rh(1) C(11) -144.9(4) 1_555 1_555 8_555 8_555 yes
C(8) N(9) Rh(1) C(12) -97.0(8) 1_555 1_555 8_555 8_555 yes
C(8) N(9) Rh(1) C(13) -58.6(5) 1_555 1_555 8_555 8_555 yes
C(8) N(9) Rh(1) C(14) -85.0(4) 1_555 1_555 8_555 8_555 yes
C(10) Rh(1) C(11) C(12) -120.3(6) 1_555 1_555 1_555 1_555 yes
C(10) Rh(1) C(11) C(16) 117.1(10) 1_555 1_555 1_555 1_555 yes
C(10) Rh(1) C(12) C(11) 35.5(4) 1_555 1_555 1_555 1_555 yes
C(10) Rh(1) C(12) C(13) -81.5(5) 1_555 1_555 1_555 1_555 yes
C(10) Rh(1) C(12) C(17) 155.2(10) 1_555 1_555 1_555 1_555 yes
C(10) Rh(1) C(13) C(12) 78.3(5) 1_555 1_555 1_555 1_555 yes
C(10) Rh(1) C(13) C(14) -38.3(4) 1_555 1_555 1_555 1_555 yes
C(10) Rh(1) C(13) C(18) -158(1) 1_555 1_555 1_555 1_555 yes
C(10) Rh(1) C(14) C(13) 116.1(5) 1_555 1_555 1_555 1_555 yes
C(10) Rh(1) C(14) C(19) -126(1) 1_555 1_555 1_555 1_555 yes
C(10) C(11) Rh(1) C(12) 120.3(6) 1_555 1_555 1_555 1_555 yes
C(10) C(11) Rh(1) C(13) 81.8(4) 1_555 1_555 1_555 1_555 yes
C(10) C(11) Rh(1) C(14) 38.0(4) 1_555 1_555 1_555 1_555 yes
C(10) C(11) C(12) C(13) 1.1(6) 1_555 1_555 1_555 1_555 yes
C(10) C(11) C(12) C(17) 174.6(6) 1_555 1_555 1_555 1_555 yes
C(10) C(14) Rh(1) C(11) -36.4(4) 1_555 1_555 1_555 1_555 yes
C(10) C(14) Rh(1) C(12) -78.0(4) 1_555 1_555 1_555 1_555 yes
C(10) C(14) Rh(1) C(13) -116.1(5) 1_555 1_555 1_555 1_555 yes
C(10) C(14) C(13) C(12) 1.7(6) 1_555 1_555 1_555 1_555 yes
C(10) C(14) C(13) C(18) -174.9(6) 1_555 1_555 1_555 1_555 yes
C(11) Rh(1) C(10) C(14) 117.8(6) 1_555 1_555 1_555 1_555 yes
C(11) Rh(1) C(10) C(15) -120(1) 1_555 1_555 1_555 1_555 yes
C(11) Rh(1) C(12) C(13) -117.0(6) 1_555 1_555 1_555 1_555 yes
C(11) Rh(1) C(12) C(17) 119(1) 1_555 1_555 1_555 1_555 yes
C(11) Rh(1) C(13) C(12) 37.1(4) 1_555 1_555 1_555 1_555 yes
C(11) Rh(1) C(13) C(14) -79.5(4) 1_555 1_555 1_555 1_555 yes
C(11) Rh(1) C(13) C(18) 159(1) 1_555 1_555 1_555 1_555 yes
C(11) Rh(1) C(14) C(13) 79.7(5) 1_555 1_555 1_555 1_555 yes
C(11) Rh(1) C(14) C(19) -163(1) 1_555 1_555 1_555 1_555 yes
C(11) C(10) Rh(1) C(12) -35.8(4) 1_555 1_555 1_555 1_555 yes
C(11) C(10) Rh(1) C(13) -79.0(5) 1_555 1_555 1_555 1_555 yes
C(11) C(10) Rh(1) C(14) -117.8(6) 1_555 1_555 1_555 1_555 yes
C(11) C(10) C(14) C(13) -1.1(6) 1_555 1_555 1_555 1_555 yes
C(11) C(10) C(14) C(19) -177.6(6) 1_555 1_555 1_555 1_555 yes
C(11) C(12) Rh(1) C(13) 117.0(6) 1_555 1_555 1_555 1_555 yes
C(11) C(12) Rh(1) C(14) 78.5(4) 1_555 1_555 1_555 1_555 yes
C(11) C(12) C(13) C(14) -1.7(6) 1_555 1_555 1_555 1_555 yes
C(11) C(12) C(13) C(18) 174.8(6) 1_555 1_555 1_555 1_555 yes
C(12) Rh(1) C(10) C(14) 82.0(4) 1_555 1_555 1_555 1_555 yes
C(12) Rh(1) C(10) C(15) -156(1) 1_555 1_555 1_555 1_555 yes
C(12) Rh(1) C(11) C(16) -122.6(10) 1_555 1_555 1_555 1_555 yes
C(12) Rh(1) C(13) C(14) -116.6(6) 1_555 1_555 1_555 1_555 yes
C(12) Rh(1) C(13) C(18) 122(1) 1_555 1_555 1_555 1_555 yes
C(12) Rh(1) C(14) C(13) 38.1(4) 1_555 1_555 1_555 1_555 yes
C(12) Rh(1) C(14) C(19) 155(1) 1_555 1_555 1_555 1_555 yes
C(12) C(11) Rh(1) C(13) -38.5(4) 1_555 1_555 1_555 1_555 yes
C(12) C(11) Rh(1) C(14) -82.3(5) 1_555 1_555 1_555 1_555 yes
C(12) C(11) C(10) C(14) 0.0(6) 1_555 1_555 1_555 1_555 yes
C(12) C(11) C(10) C(15) -174.6(6) 1_555 1_555 1_555 1_555 yes
C(12) C(13) Rh(1) C(14) 116.6(6) 1_555 1_555 1_555 1_555 yes
C(12) C(13) C(14) C(19) 178.6(6) 1_555 1_555 1_555 1_555 yes
C(13) Rh(1) C(10) C(14) 38.8(4) 1_555 1_555 1_555 1_555 yes
C(13) Rh(1) C(10) C(15) 160(1) 1_555 1_555 1_555 1_555 yes
C(13) Rh(1) C(11) C(16) -161.0(9) 1_555 1_555 1_555 1_555 yes
C(13) Rh(1) C(12) C(17) -123(1) 1_555 1_555 1_555 1_555 yes
C(13) Rh(1) C(14) C(19) 117(1) 1_555 1_555 1_555 1_555 yes
C(13) C(12) Rh(1) C(14) -38.5(5) 1_555 1_555 1_555 1_555 yes
C(13) C(12) C(11) C(16) -177.9(6) 1_555 1_555 1_555 1_555 yes
C(13) C(14) C(10) C(15) 173.5(6) 1_555 1_555 1_555 1_555 yes
C(14) Rh(1) C(10) C(15) 121(1) 1_555 1_555 1_555 1_555 yes
C(14) Rh(1) C(11) C(16) 155.2(9) 1_555 1_555 1_555 1_555 yes
C(14) Rh(1) C(12) C(17) -161.8(10) 1_555 1_555 1_555 1_555 yes
C(14) Rh(1) C(13) C(18) -120(1) 1_555 1_555 1_555 1_555 yes
C(14) C(10) C(11) C(16) 179.1(5) 1_555 1_555 1_555 1_555 yes
C(14) C(13) C(12) C(17) -175.0(6) 1_555 1_555 1_555 1_555 yes
C(15) C(10) C(11) C(16) 4.4(9) 1_555 1_555 1_555 1_555 yes
C(15) C(10) C(14) C(19) -3(1) 1_555 1_555 1_555 1_555 yes
C(16) C(11) C(12) C(17) -4.4(10) 1_555 1_555 1_555 1_555 yes
C(17) C(12) C(13) C(18) 1(1) 1_555 1_555 1_555 1_555 yes
C(18) C(13) C(14) C(19) 1.9(10) 1_555 1_555 1_555 1_555 yes
C(22) N(21) C(26) C(25) 2.9(6) 1_555 1_555 1_555 1_555 yes
C(22) N(23) C(24) C(25) 0.3(6) 1_555 1_555 1_555 1_555 yes
C(24) C(25) N(27) C(28) -1.1(4) 1_555 1_555 1_555 1_555 yes
C(25) N(27) Rh(2) C(30) -172.5(4) 1_555 1_555 1_555 1_555 yes
C(25) N(27) Rh(2) C(31) -145.1(3) 1_555 1_555 1_555 1_555 yes
C(25) N(27) Rh(2) C(32) -106.9(3) 1_555 1_555 1_555 1_555 yes
C(25) N(27) Rh(2) C(33) -83.6(4) 1_555 1_555 1_555 1_555 yes
C(25) N(27) Rh(2) C(34) -141(1) 1_555 1_555 1_555 1_555 yes
C(25) C(24) N(29) C(28) -1.3(4) 1_555 1_555 1_555 1_555 yes
C(26) S(2) Rh(2) C(30) 169.2(5) 1_555 1_555 1_555 1_555 yes
C(26) S(2) Rh(2) C(31) 96.8(3) 1_555 1_555 1_555 1_555 yes
C(26) S(2) Rh(2) C(32) 100.0(2) 1_555 1_555 1_555 1_555 yes
C(26) S(2) Rh(2) C(33) 133.0(3) 1_555 1_555 1_555 1_555 yes
C(26) S(2) Rh(2) C(34) 168.2(3) 1_555 1_555 1_555 1_555 yes
C(26) C(25) N(27) C(28) 176.0(4) 1_555 1_555 1_555 1_555 yes
C(28) N(27) Rh(2) C(30) 12.9(6) 1_555 1_555 1_555 1_555 yes
C(28) N(27) Rh(2) C(31) 40.2(5) 1_555 1_555 1_555 1_555 yes
C(28) N(27) Rh(2) C(32) 78.4(5) 1_555 1_555 1_555 1_555 yes
C(28) N(27) Rh(2) C(33) 101.7(5) 1_555 1_555 1_555 1_555 yes
C(28) N(27) Rh(2) C(34) 43(1) 1_555 1_555 1_555 1_555 yes
C(30) Rh(2) C(31) C(32) -118.3(6) 1_555 1_555 1_555 1_555 yes
C(30) Rh(2) C(31) C(36) 123.3(9) 1_555 1_555 1_555 1_555 yes
C(30) Rh(2) C(32) C(31) 36.6(4) 1_555 1_555 1_555 1_555 yes
C(30) Rh(2) C(32) C(33) -82.2(5) 1_555 1_555 1_555 1_555 yes
C(30) Rh(2) C(32) C(37) 153.2(9) 1_555 1_555 1_555 1_555 yes
C(30) Rh(2) C(33) C(32) 78.2(5) 1_555 1_555 1_555 1_555 yes
C(30) Rh(2) C(33) C(34) -40.9(5) 1_555 1_555 1_555 1_555 yes
C(30) Rh(2) C(33) C(38) -157(1) 1_555 1_555 1_555 1_555 yes
C(30) Rh(2) C(34) C(33) 113.5(7) 1_555 1_555 1_555 1_555 yes
C(30) Rh(2) C(34) C(39) -121(1) 1_555 1_555 1_555 1_555 yes
C(30) C(31) Rh(2) C(32) 118.3(6) 1_555 1_555 1_555 1_555 yes
C(30) C(31) Rh(2) C(33) 81.7(5) 1_555 1_555 1_555 1_555 yes
C(30) C(31) Rh(2) C(34) 38.5(5) 1_555 1_555 1_555 1_555 yes
C(30) C(31) C(32) C(33) 1.2(7) 1_555 1_555 1_555 1_555 yes
C(30) C(31) C(32) C(37) 178.4(6) 1_555 1_555 1_555 1_555 yes
C(30) C(34) Rh(2) C(31) -35.6(5) 1_555 1_555 1_555 1_555 yes
C(30) C(34) Rh(2) C(32) -77.4(5) 1_555 1_555 1_555 1_555 yes
C(30) C(34) Rh(2) C(33) -113.5(7) 1_555 1_555 1_555 1_555 yes
C(30) C(34) C(33) C(32) 4.0(7) 1_555 1_555 1_555 1_555 yes
C(30) C(34) C(33) C(38) -174.9(7) 1_555 1_555 1_555 1_555 yes
C(31) Rh(2) C(30) C(34) 118.7(6) 1_555 1_555 1_555 1_555 yes
C(31) Rh(2) C(30) C(35) -119(1) 1_555 1_555 1_555 1_555 yes
C(31) Rh(2) C(32) C(33) -118.8(6) 1_555 1_555 1_555 1_555 yes
C(31) Rh(2) C(32) C(37) 116.6(9) 1_555 1_555 1_555 1_555 yes
C(31) Rh(2) C(33) C(32) 36.8(4) 1_555 1_555 1_555 1_555 yes
C(31) Rh(2) C(33) C(34) -82.3(5) 1_555 1_555 1_555 1_555 yes
C(31) Rh(2) C(33) C(38) 161(1) 1_555 1_555 1_555 1_555 yes
C(31) Rh(2) C(34) C(33) 77.8(5) 1_555 1_555 1_555 1_555 yes
C(31) Rh(2) C(34) C(39) -156(1) 1_555 1_555 1_555 1_555 yes
C(31) C(30) Rh(2) C(32) -37.2(4) 1_555 1_555 1_555 1_555 yes
C(31) C(30) Rh(2) C(33) -79.1(5) 1_555 1_555 1_555 1_555 yes
C(31) C(30) Rh(2) C(34) -118.7(6) 1_555 1_555 1_555 1_555 yes
C(31) C(30) C(34) C(33) -3.3(7) 1_555 1_555 1_555 1_555 yes
C(31) C(30) C(34) C(39) -179.8(7) 1_555 1_555 1_555 1_555 yes
C(31) C(32) Rh(2) C(33) 118.8(6) 1_555 1_555 1_555 1_555 yes
C(31) C(32) Rh(2) C(34) 81.4(5) 1_555 1_555 1_555 1_555 yes
C(31) C(32) C(33) C(34) -3.3(7) 1_555 1_555 1_555 1_555 yes
C(31) C(32) C(33) C(38) 175.4(8) 1_555 1_555 1_555 1_555 yes
C(32) Rh(2) C(30) C(34) 81.5(5) 1_555 1_555 1_555 1_555 yes
C(32) Rh(2) C(30) C(35) -156(1) 1_555 1_555 1_555 1_555 yes
C(32) Rh(2) C(31) C(36) -118.4(8) 1_555 1_555 1_555 1_555 yes
C(32) Rh(2) C(33) C(34) -119.1(7) 1_555 1_555 1_555 1_555 yes
C(32) Rh(2) C(33) C(38) 124(1) 1_555 1_555 1_555 1_555 yes
C(32) Rh(2) C(34) C(33) 36.0(5) 1_555 1_555 1_555 1_555 yes
C(32) Rh(2) C(34) C(39) 161(1) 1_555 1_555 1_555 1_555 yes
C(32) C(31) Rh(2) C(33) -36.5(4) 1_555 1_555 1_555 1_555 yes
C(32) C(31) Rh(2) C(34) -79.8(5) 1_555 1_555 1_555 1_555 yes
C(32) C(31) C(30) C(34) 1.4(7) 1_555 1_555 1_555 1_555 yes
C(32) C(31) C(30) C(35) -176.8(7) 1_555 1_555 1_555 1_555 yes
C(32) C(33) Rh(2) C(34) 119.1(7) 1_555 1_555 1_555 1_555 yes
C(32) C(33) C(34) C(39) -179.6(7) 1_555 1_555 1_555 1_555 yes
C(33) Rh(2) C(30) C(34) 39.6(5) 1_555 1_555 1_555 1_555 yes
C(33) Rh(2) C(30) C(35) 161(1) 1_555 1_555 1_555 1_555 yes
C(33) Rh(2) C(31) C(36) -155.0(8) 1_555 1_555 1_555 1_555 yes
C(33) Rh(2) C(32) C(37) -124.6(10) 1_555 1_555 1_555 1_555 yes
C(33) Rh(2) C(34) C(39) 125(1) 1_555 1_555 1_555 1_555 yes
C(33) C(32) Rh(2) C(34) -37.4(5) 1_555 1_555 1_555 1_555 yes
C(33) C(32) C(31) C(36) -179.5(7) 1_555 1_555 1_555 1_555 yes
C(33) C(34) C(30) C(35) 174.9(8) 1_555 1_555 1_555 1_555 yes
C(34) Rh(2) C(30) C(35) 121(1) 1_555 1_555 1_555 1_555 yes
C(34) Rh(2) C(31) C(36) 161.8(8) 1_555 1_555 1_555 1_555 yes
C(34) Rh(2) C(32) C(37) -162.0(9) 1_555 1_555 1_555 1_555 yes
C(34) Rh(2) C(33) C(38) -116(1) 1_555 1_555 1_555 1_555 yes
C(34) C(30) C(31) C(36) -177.9(7) 1_555 1_555 1_555 1_555 yes
C(34) C(33) C(32) C(37) 179.8(7) 1_555 1_555 1_555 1_555 yes
C(35) C(30) C(31) C(36) 3(1) 1_555 1_555 1_555 1_555 yes
C(35) C(30) C(34) C(39) -1(1) 1_555 1_555 1_555 1_555 yes
C(36) C(31) C(32) C(37) -2(1) 1_555 1_555 1_555 1_555 yes
C(37) C(32) C(33) C(38) -1(1) 1_555 1_555 1_555 1_555 yes
C(38) C(33) C(34) C(39) 1(1) 1_555 1_555 1_555 1_555 yes
C(51) O(51) C(53) C(54) -178.9(8) 1_555 1_555 1_555 1_555 yes
C(52) C(51) O(51) C(53) 178.6(7) 1_555 1_555 1_555 1_555 yes
C(201) S(21) S(22) C(202) -146.3 1_555 1_555 1_555 1_555 yes
C(201) S(21) O(24) C(202) 46.4 1_555 1_555 1_555 1_555 yes
C(201) S(21) O(28) C(202) 154.0 1_555 1_555 1_555 1_555 yes
C(201) S(22) F(24) C(202) -130.5 1_555 1_555 1_555 1_555 yes
C(201) S(22) O(24) C(202) 150.5 1_555 1_555 1_555 1_555 yes
C(201) S(22) O(28) C(202) -148.3 1_555 1_555 1_555 1_555 yes
C(201) O(27) S(22) C(202) 75.5504(6) 1_555 1_555 1_555 1_555 yes
